data_7708757
loop_
_publ_author_name
'Nazarov, Dmitry I.'
'Andronov, Mikhail G.'
'Kuzmin, Aleksey V.'
'Khasanov, Salavat S.'
'Yudanova, Evgeniya I.'
'Shestakov, Alexander F.'
'Otsuka, Akihiro'
'Yamochi, Hideki'
'Kitagawa, Hiroshi'
'Konarev, Dmitri V.'

_publ_section_title
;
 Macrocycle- and metal-centered reduction of metal tetraphenylporphyrins
 where the metal is copper(II), nickel(II) and iron(II).
;
_journal_issue 43
_journal_name_full 'Dalton transactions (Cambridge, England : 2003)'
_journal_page_first 15620
_journal_page_last 15632
_journal_paper_doi 10.1039/d1dt02573b
_journal_volume 50
_journal_year 2021
_chemical_formula_moiety 'C80 H100 Cs2 Cu N8 O12, C62 H64 Cs Cu N6 O6, C18 H36 Cs N2 O6'
_chemical_formula_sum 'C160 H200 Cs4 Cu2 N16 O24'
_chemical_formula_weight 3390.07
_space_group_crystal_system monoclinic
_space_group_IT_number 14
_space_group_name_Hall '-P 2ybc'
_space_group_name_H-M_alt 'P 1 21/c 1'
_atom_sites_solution_hydrogens geom
_atom_sites_solution_primary dual
_audit_creation_date 2021-07-23
_audit_creation_method
;
FinalCif V85 by Daniel Kratzert, Freiburg 2021,
https://github.com/dkratzert/FinalCif
;
_audit_update_record
;
2021-07-23 deposited with the CCDC.	2021-09-24 downloaded from the CCDC.
;
_cell_angle_alpha 90
_cell_angle_beta 94.8160(10)
_cell_angle_gamma 90
_cell_formula_units_Z 4
_cell_length_a 20.0683(2)
_cell_length_b 43.0660(5)
_cell_length_c 17.5575(2)
_cell_measurement_reflns_used 42722
_cell_measurement_temperature 100(2)
_cell_measurement_theta_max 27.2490
_cell_measurement_theta_min 2.0450
_cell_volume 15120.7(3)
_computing_cell_refinement 'CrysAlisPro 1.171.41.113a (Rigaku OD, 2021)'
_computing_data_collection 'CrysAlisPro 1.171.41.113a (Rigaku OD, 2021)'
_computing_data_reduction 'CrysAlisPro 1.171.41.113a (Rigaku OD, 2021)'
_computing_molecular_graphics 'Olex2 1.3 (Dolomanov et al., 2009)'
_computing_publication_material 'Olex2 1.3 (Dolomanov et al., 2009)'
_computing_structure_refinement 'SHELXL 2018/3 (Sheldrick, 2015)'
_computing_structure_solution 'SHELXT 2018/2 (Sheldrick, 2018)'
_diffrn_ambient_temperature 100(2)
_diffrn_detector 'CCD plate'
_diffrn_detector_area_resol_mean 10.4566
_diffrn_detector_type AtlasS2
_diffrn_measured_fraction_theta_full 0.999
_diffrn_measured_fraction_theta_max 0.985
_diffrn_measurement_details
;
List of Runs (angles in degrees, time in seconds):

  # Type    Start    End  Width  t~exp~   \w     \q     \k     \f   Frames
#--------------------------------------------------------------------------
  1  \w    -65.00  53.00   0.50   32.00    --   16.58 -37.00 150.00  236
  2  \w    -52.00  48.00   0.50   32.00    --   16.58 -37.00  30.00  200
  3  \w     31.00  57.00   0.50   32.00    --   16.58  57.00 120.00   52
  4  \w    -18.00  -9.50   0.50   32.00    --   16.58  57.00 -30.00   17
;
_diffrn_measurement_device 'four-circle diffractometer'
_diffrn_measurement_device_type 'Xcalibur, AtlasS2, Gemini'
_diffrn_measurement_method '\w scans'
_diffrn_orient_matrix_type 'CrysAlisPro convention (1999,Acta A55,543-557)'
_diffrn_orient_matrix_UB_11 -0.0189042000
_diffrn_orient_matrix_UB_12 -0.0054941000
_diffrn_orient_matrix_UB_13 -0.0332250000
_diffrn_orient_matrix_UB_21 -0.0148102000
_diffrn_orient_matrix_UB_22 -0.0114561000
_diffrn_orient_matrix_UB_23 0.0222036000
_diffrn_orient_matrix_UB_31 -0.0260993000
_diffrn_orient_matrix_UB_32 0.0104811000
_diffrn_orient_matrix_UB_33 0.0068445000
_diffrn_radiation_monochromator graphite
_diffrn_radiation_probe x-ray
_diffrn_radiation_type 'Mo K\a'
_diffrn_radiation_wavelength 0.71073
_diffrn_reflns_av_R_equivalents 0.0247
_diffrn_reflns_av_unetI/netI 0.0369
_diffrn_reflns_Laue_measured_fraction_full 0.999
_diffrn_reflns_Laue_measured_fraction_max 0.985
_diffrn_reflns_limit_h_max 22
_diffrn_reflns_limit_h_min -25
_diffrn_reflns_limit_k_max 55
_diffrn_reflns_limit_k_min -53
_diffrn_reflns_limit_l_max 22
_diffrn_reflns_limit_l_min -18
_diffrn_reflns_number 83385
_diffrn_reflns_point_group_measured_fraction_full 0.999
_diffrn_reflns_point_group_measured_fraction_max 0.985
_diffrn_reflns_theta_full 25.242
_diffrn_reflns_theta_max 27.103
_diffrn_reflns_theta_min 1.678
_diffrn_source 'fine-focus sealed X-ray tube'
_diffrn_source_type 'Enhance (Mo) X-ray Source'
_exptl_absorpt_coefficient_mu 1.305
_exptl_absorpt_correction_T_max 1.00000
_exptl_absorpt_correction_T_min 0.97096
_exptl_absorpt_correction_type multi-scan
_exptl_absorpt_process_details
;
CrysAlisPro 1.171.41.113a (Rigaku Oxford Diffraction, 2021)
Empirical absorption correction using spherical harmonics,
implemented in SCALE3 ABSPACK scaling algorithm.
;
_exptl_crystal_colour 'metallic dark black'
_exptl_crystal_colour_lustre metallic
_exptl_crystal_colour_modifier dark
_exptl_crystal_colour_primary black
_exptl_crystal_density_diffrn 1.489
_exptl_crystal_description block
_exptl_crystal_F_000 6968
_exptl_crystal_size_max 0.42
_exptl_crystal_size_mid 0.36
_exptl_crystal_size_min 0.314
_refine_diff_density_max 1.331
_refine_diff_density_min -1.747
_refine_diff_density_rms 0.093
_refine_ls_extinction_method none
_refine_ls_goodness_of_fit_ref 1.052
_refine_ls_hydrogen_treatment constr
_refine_ls_matrix_type full
_refine_ls_number_parameters 1877
_refine_ls_number_reflns 32866
_refine_ls_number_restraints 22
_refine_ls_restrained_S_all 1.060
_refine_ls_R_factor_all 0.0463
_refine_ls_R_factor_gt 0.0359
_refine_ls_shift/su_max 0.004
_refine_ls_shift/su_mean 0.000
_refine_ls_structure_factor_coef Fsqd
_refine_ls_weighting_details 'w=1/[\s^2^(Fo^2^)+(0.0373P)^2^+22.2178P] where P=(Fo^2^+2Fc^2^)/3'
_refine_ls_weighting_scheme calc
_refine_ls_wR_factor_gt 0.0856
_refine_ls_wR_factor_ref 0.0901
_reflns_Friedel_coverage 0.000
_reflns_number_gt 27979
_reflns_number_total 32866
_reflns_threshold_expression 'I > 2\s(I)'
_cod_data_source_file d1dt02573b2.cif
_cod_data_source_block exp_1531_int1
_cod_database_code 7708757
_chemical_oxdiff_formula C112H132N8O12Cu1Cs2
_shelx_shelxl_version_number 2018/3
_olex2_submission_special_instructions 'No special instructions were received'
_oxdiff_exptl_absorpt_empirical_details
;
Empirical correction (ABSPACK) includes:
- Absorption correction using spherical harmonics
- Frame scaling
;
_oxdiff_exptl_absorpt_empirical_full_max 1.033
_oxdiff_exptl_absorpt_empirical_full_min 0.955
_shelx_space_group_comment
;
The symmetry employed for this shelxl refinement is uniquely defined
by the following loop, which should always be used as a source of
symmetry information in preference to the above space-group names.
They are only intended as comments.
;
_reflns_odcompleteness_completeness 99.94
_reflns_odcompleteness_iscentric 1
_reflns_odcompleteness_theta 26.32
_shelx_estimated_absorpt_t_min 0.610
_shelx_estimated_absorpt_t_max 0.685
_olex2_refinement_description
;
1. Fixed Uiso
 At 1.2 times of:
  All C(H) groups, All C(H,H) groups, All C(H,H,H,H) groups
2. Restrained distances
 O31B-C311 \\sim O31A-C311
 with sigma of 0.02
 O31B-C32B \\sim O31A-C32A
 with sigma of 0.02
 C32B-C31B \\sim C32A-C31A
 with sigma of 0.02
 O303-C31A \\sim O303-C31B
 with sigma of 0.02
3. Uiso/Uaniso restraints and constraints
C32B \\sim C32A: within 1.7A with sigma of 0.04 and sigma for terminal atoms of
0.08 within 1.7A
O31B \\sim O31A: within 1.7A with sigma of 0.04 and sigma for terminal atoms of
0.08 within 1.7A
C31A \\sim C31B: within 1.7A with sigma of 0.04 and sigma for terminal atoms of
0.08 within 1.7A
Uanis(O31B) = Uanis(O31A)
4. Others
 Sof(O31B)=Sof(C31B)=Sof(H31C)=Sof(H31D)=Sof(C32B)=Sof(H32C)=Sof(H32D)=
 Sof(H31G)=Sof(H31H)=1-FVAR(1)
 Sof(O31A)=Sof(C31A)=Sof(H31A)=Sof(H31B)=Sof(C32A)=Sof(H32A)=Sof(H32B)=
 Sof(H31E)=Sof(H31F)=FVAR(1)
5.a Secondary CH2 refined with riding coordinates:
 C31A(H31A,H31B), C31B(H31C,H31D), C32A(H32A,H32B), C32B(H32C,H32D), C201(H20A,
 H20B), C202(H20C,H20D), C203(H20E,H20F), C204(H20G,H20H), C205(H20I,H20J),
 C206(H20K,H20L), C207(H20M,H20N), C208(H20O,H20P), C209(H20Q,H20R), C210(H21A,
 H21B), C211(H21C,H21D), C212(H21E,H21F), C213(H21G,H21H), C214(H21I,H21J),
 C215(H21K,H21L), C216(H21M,H21N), C217(H21O,H21P), C218(H21Q,H21R), C301(H30A,
 H30B), C302(H30C,H30D), C303(H30E,H30F), C304(H30G,H30H), C305(H30I,H30J),
 C306(H30K,H30L), C307(H30M,H30N), C308(H30O,H30P), C311(H31E,H31F), C311(H31G,
 H31H), C312(H31I,H31J), C313(H31K,H31L), C314(H31M,H31N), C315(H31O,H31P),
 C316(H31Q,H31R), C317(H31S,H31T), C318(H31U,H31V), C501(H50A,H50B), C502(H50C,
 H50D), C503(H50E,H50F), C504(H50G,H50H), C505(H50I,H50J), C506(H50K,H50L),
 C507(H50M,H50N), C508(H50O,H50P), C509(H50Q,H50R), C510(H51A,H51B), C511(H51C,
 H51D), C512(H51E,H51F), C513(H51G,H51H), C514(H51I,H51J), C515(H51K,H51L),
 C516(H51M,H51N), C517(H51O,H51P), C518(H51Q,H51R), C601(H60A,H60B), C602(H60C,
 H60D), C603(H60E,H60F), C604(H60G,H60H), C605(H60I,H60J), C606(H60K,H60L),
 C607(H60M,H60N), C608(H60O,H60P), C609(H60Q,H60R), C610(H61A,H61B), C611(H61C,
 H61D), C612(H61E,H61F), C613(H61G,H61H), C614(H61I,H61J), C615(H61K,H61L),
 C616(H61M,H61N), C617(H61O,H61P), C618(H61Q,H61R)
5.b Aromatic/amide H refined with riding coordinates:
 C103(H103), C104(H104), C108(H108), C109(H109), C113(H113), C114(H114),
 C118(H118), C119(H119), C122(H122), C123(H123), C124(H124), C125(H125),
 C126(H126), C128(H128), C129(H129), C130(H130), C131(H131), C132(H132),
 C134(H134), C135(H135), C136(H136), C137(H137), C138(H138), C140(H140),
 C141(H141), C142(H142), C143(H143), C144(H144), C403(H403), C404(H404),
 C408(H408), C409(H409), C413(H413), C414(H414), C418(H418), C419(H419),
 C422(H422), C423(H423), C424(H424), C425(H425), C426(H426), C428(H428),
 C429(H429), C430(H430), C431(H431), C432(H432), C434(H434), C435(H435),
 C436(H436), C437(H437), C438(H438), C440(H440), C441(H441), C442(H442),
 C443(H443), C444(H444)
;

loop_
_space_group_symop_operation_xyz
'x, y, z'
'-x, y+1/2, -z+1/2'
'-x, -y, -z'
'x, -y-1/2, z-1/2'

loop_
_atom_site_label
_atom_site_type_symbol
_atom_site_fract_x
_atom_site_fract_y
_atom_site_fract_z
_atom_site_U_iso_or_equiv
_atom_site_adp_type
_atom_site_occupancy
_atom_site_site_symmetry_order
_atom_site_calc_flag
_atom_site_refinement_flags_posn
_atom_site_refinement_flags_adp
_atom_site_refinement_flags_occupancy
_atom_site_disorder_assembly
_atom_site_disorder_group
Cs21 Cs 0.74587(2) 0.66060(2) 1.20053(2) 0.02063(5) Uani 1 1 d . . . . .
Cs31 Cs 0.77052(2) 0.59793(2) 0.82392(2) 0.01810(5) Uani 1 1 d . . . . .
Cu11 Cu 0.75687(2) 0.62951(2) 1.01149(2) 0.01528(8) Uani 1 1 d . . . . .
O31A O 0.83907(18) 0.65845(7) 0.61681(17) 0.0195(7) Uani 0.709(5) 1 d D U P A 1
O31B O 0.8757(5) 0.65865(19) 0.6334(4) 0.0195(7) Uani 0.291(5) 1 d D U P A 2
O201 O 0.64635(11) 0.60933(5) 1.19392(13) 0.0235(5) Uani 1 1 d . . . . .
O202 O 0.59744(11) 0.66890(5) 1.21440(13) 0.0254(5) Uani 1 1 d . . . . .
O203 O 0.68528(12) 0.59389(5) 1.40714(12) 0.0232(5) Uani 1 1 d . . . . .
O204 O 0.66714(14) 0.65497(5) 1.48182(14) 0.0353(6) Uani 1 1 d . . . . .
O205 O 0.86513(11) 0.63409(5) 1.30870(13) 0.0247(5) Uani 1 1 d . . . . .
O206 O 0.83005(11) 0.69789(5) 1.31223(13) 0.0243(5) Uani 1 1 d . . . . .
O301 O 0.91587(10) 0.58213(5) 0.81294(13) 0.0219(5) Uani 1 1 d . . . . .
O302 O 0.88038(11) 0.64366(5) 0.83244(13) 0.0235(5) Uani 1 1 d . . . . .
O303 O 0.85641(12) 0.59548(5) 0.54399(12) 0.0235(5) Uani 1 1 d D . . . .
O305 O 0.67800(11) 0.56420(6) 0.71369(13) 0.0287(5) Uani 1 1 d . . . . .
O306 O 0.65627(11) 0.62865(6) 0.71968(13) 0.0299(6) Uani 1 1 d . . . . .
N101 N 0.85244(11) 0.63733(5) 1.05514(14) 0.0119(5) Uani 1 1 d . . . . .
N102 N 0.73786(11) 0.67559(5) 1.01919(13) 0.0114(5) Uani 1 1 d . . . . .
N103 N 0.66139(11) 0.62174(5) 0.96833(13) 0.0108(5) Uani 1 1 d . . . . .
N104 N 0.77608(11) 0.58340(5) 1.00403(13) 0.0113(5) Uani 1 1 d . . . . .
N201 N 0.76281(14) 0.58335(6) 1.26973(15) 0.0226(6) Uani 1 1 d . . . . .
N202 N 0.68692(13) 0.70736(6) 1.32038(15) 0.0206(6) Uani 1 1 d . . . . .
N301 N 0.81855(14) 0.54729(6) 0.70745(15) 0.0205(6) Uani 1 1 d . . . . .
N302 N 0.76984(16) 0.67373(6) 0.75784(16) 0.0293(7) Uani 1 1 d . . . . .
C31A C 0.8869(3) 0.62464(11) 0.5286(3) 0.0227(12) Uani 0.709(5) 1 d D U P A 1
H31A H 0.899952 0.624296 0.475436 0.027 Uiso 0.709(5) 1 calc R U P A 1
H31B H 0.928389 0.626743 0.562911 0.027 Uiso 0.709(5) 1 calc R U P A 1
C31B C 0.8524(7) 0.6268(3) 0.5189(7) 0.026(3) Uani 0.291(5) 1 d D U P A 2
H31C H 0.806140 0.634258 0.522480 0.031 Uiso 0.291(5) 1 calc R U P A 2
H31D H 0.861520 0.627475 0.464412 0.031 Uiso 0.291(5) 1 calc R U P A 2
C32A C 0.8445(2) 0.65261(10) 0.5381(2) 0.0209(11) Uani 0.709(5) 1 d D U P A 1
H32A H 0.864712 0.670824 0.514437 0.025 Uiso 0.709(5) 1 calc R U P A 1
H32B H 0.799496 0.649220 0.511922 0.025 Uiso 0.709(5) 1 calc R U P A 1
C32B C 0.8987(5) 0.6484(3) 0.5619(6) 0.026(3) Uani 0.291(5) 1 d D U P A 2
H32C H 0.942541 0.637980 0.572400 0.031 Uiso 0.291(5) 1 calc R U P A 2
H32D H 0.905550 0.666746 0.529671 0.031 Uiso 0.291(5) 1 calc R U P A 2
C101 C 0.89644(13) 0.58339(7) 1.05024(16) 0.0129(6) Uani 1 1 d . . . . .
C102 C 0.83717(13) 0.56897(6) 1.02277(16) 0.0129(6) Uani 1 1 d . . . . .
C103 C 0.83028(14) 0.53620(7) 1.01066(18) 0.0168(6) Uani 1 1 d . . . . .
H103 H 0.864573 0.521079 1.019186 0.020 Uiso 1 1 calc R U . . .
C104 C 0.76541(14) 0.53070(7) 0.98462(17) 0.0161(6) Uani 1 1 d . . . . .
H104 H 0.746426 0.511041 0.971210 0.019 Uiso 1 1 calc R U . . .
C105 C 0.73113(13) 0.55976(6) 0.98113(16) 0.0117(5) Uani 1 1 d . . . . .
C106 C 0.66376(13) 0.56380(6) 0.95672(16) 0.0116(5) Uani 1 1 d . . . . .
C107 C 0.63068(13) 0.59285(6) 0.95401(15) 0.0113(5) Uani 1 1 d . . . . .
C108 C 0.56087(14) 0.59700(7) 0.93761(16) 0.0140(6) Uani 1 1 d . . . . .
H108 H 0.528855 0.581077 0.926053 0.017 Uiso 1 1 calc R U . . .
C109 C 0.54794(14) 0.62834(7) 0.94148(16) 0.0136(6) Uani 1 1 d . . . . .
H109 H 0.505493 0.638057 0.932605 0.016 Uiso 1 1 calc R U . . .
C110 C 0.60975(13) 0.64338(6) 0.96116(16) 0.0116(5) Uani 1 1 d . . . . .
C111 C 0.61732(13) 0.67563(6) 0.97326(16) 0.0119(5) Uani 1 1 d . . . . .
C112 C 0.67686(13) 0.69042(6) 0.99915(16) 0.0120(5) Uani 1 1 d . . . . .
C113 C 0.68537(14) 0.72313(7) 1.00858(17) 0.0156(6) Uani 1 1 d . . . . .
H113 H 0.651643 0.738435 0.998751 0.019 Uiso 1 1 calc R U . . .
C114 C 0.75025(14) 0.72858(7) 1.03413(18) 0.0162(6) Uani 1 1 d . . . . .
H114 H 0.769845 0.748276 1.045824 0.019 Uiso 1 1 calc R U . . .
C115 C 0.78342(13) 0.69925(6) 1.04012(16) 0.0124(6) Uani 1 1 d . . . . .
C116 C 0.85049(14) 0.69514(6) 1.06543(16) 0.0126(6) Uani 1 1 d . . . . .
C117 C 0.88268(13) 0.66598(6) 1.07091(16) 0.0123(5) Uani 1 1 d . . . . .
C118 C 0.95233(14) 0.66178(7) 1.09083(17) 0.0150(6) Uani 1 1 d . . . . .
H118 H 0.984072 0.677644 1.104186 0.018 Uiso 1 1 calc R U . . .
C119 C 0.96504(13) 0.63052(7) 1.08711(16) 0.0139(6) Uani 1 1 d . . . . .
H119 H 1.007190 0.620724 1.097964 0.017 Uiso 1 1 calc R U . . .
C120 C 0.90376(13) 0.61554(6) 1.06412(16) 0.0120(5) Uani 1 1 d . . . . .
C121 C 0.95759(13) 0.56354(6) 1.06237(17) 0.0130(6) Uani 1 1 d . . . . .
C122 C 0.98751(14) 0.55153(7) 0.99972(17) 0.0157(6) Uani 1 1 d . . . . .
H122 H 0.969078 0.556200 0.949412 0.019 Uiso 1 1 calc R U . . .
C123 C 1.04411(14) 0.53279(7) 1.01015(18) 0.0186(6) Uani 1 1 d . . . . .
H123 H 1.063711 0.524648 0.966976 0.022 Uiso 1 1 calc R U . . .
C124 C 1.07193(15) 0.52597(7) 1.08287(19) 0.0206(7) Uani 1 1 d . . . . .
H124 H 1.110801 0.513358 1.089915 0.025 Uiso 1 1 calc R U . . .
C125 C 1.04264(16) 0.53767(8) 1.14511(19) 0.0236(7) Uani 1 1 d . . . . .
H125 H 1.061360 0.532981 1.195286 0.028 Uiso 1 1 calc R U . . .
C126 C 0.98597(15) 0.55626(7) 1.13507(18) 0.0207(7) Uani 1 1 d . . . . .
H126 H 0.966367 0.564104 1.178555 0.025 Uiso 1 1 calc R U . . .
C127 C 0.62318(13) 0.53554(6) 0.93623(17) 0.0126(6) Uani 1 1 d . . . . .
C128 C 0.60130(15) 0.52909(7) 0.86026(18) 0.0209(7) Uani 1 1 d . . . . .
H128 H 0.612367 0.542895 0.821052 0.025 Uiso 1 1 calc R U . . .
C129 C 0.56343(16) 0.50265(8) 0.8413(2) 0.0262(7) Uani 1 1 d . . . . .
H129 H 0.548373 0.498733 0.789408 0.031 Uiso 1 1 calc R U . . .
C130 C 0.54760(15) 0.48201(7) 0.8977(2) 0.0266(8) Uani 1 1 d . . . . .
H130 H 0.522300 0.463847 0.884680 0.032 Uiso 1 1 calc R U . . .
C131 C 0.56892(15) 0.48810(7) 0.9728(2) 0.0250(7) Uani 1 1 d . . . . .
H131 H 0.558098 0.474122 1.011791 0.030 Uiso 1 1 calc R U . . .
C132 C 0.60616(14) 0.51459(7) 0.99193(19) 0.0186(6) Uani 1 1 d . . . . .
H132 H 0.620323 0.518508 1.044036 0.022 Uiso 1 1 calc R U . . .
C133 C 0.55702(13) 0.69610(6) 0.96037(16) 0.0121(5) Uani 1 1 d . . . . .
C134 C 0.52287(14) 0.69931(7) 0.88826(17) 0.0144(6) Uani 1 1 d . . . . .
H134 H 0.536653 0.687536 0.846611 0.017 Uiso 1 1 calc R U . . .
C135 C 0.46896(14) 0.71952(7) 0.87650(17) 0.0163(6) Uani 1 1 d . . . . .
H135 H 0.446248 0.721412 0.827026 0.020 Uiso 1 1 calc R U . . .
C136 C 0.44813(14) 0.73694(7) 0.93664(17) 0.0146(6) Uani 1 1 d . . . . .
H136 H 0.411218 0.750703 0.928633 0.017 Uiso 1 1 calc R U . . .
C137 C 0.48168(14) 0.73403(7) 1.00829(17) 0.0153(6) Uani 1 1 d . . . . .
H137 H 0.468363 0.746159 1.049577 0.018 Uiso 1 1 calc R U . . .
C138 C 0.53474(14) 0.71346(7) 1.02015(17) 0.0148(6) Uani 1 1 d . . . . .
H138 H 0.556325 0.711179 1.070096 0.018 Uiso 1 1 calc R U . . .
C139 C 0.89193(14) 0.72347(6) 1.08401(18) 0.0149(6) Uani 1 1 d . . . . .
C140 C 0.91639(15) 0.74127(7) 1.0266(2) 0.0218(7) Uani 1 1 d . . . . .
H140 H 0.906612 0.735396 0.974670 0.026 Uiso 1 1 calc R U . . .
C141 C 0.95503(16) 0.76758(8) 1.0439(2) 0.0291(8) Uani 1 1 d . . . . .
H141 H 0.970946 0.779616 1.003808 0.035 Uiso 1 1 calc R U . . .
C142 C 0.97023(17) 0.77623(8) 1.1187(2) 0.0346(9) Uani 1 1 d . . . . .
H142 H 0.996887 0.794101 1.130463 0.041 Uiso 1 1 calc R U . . .
C143 C 0.94657(18) 0.75880(8) 1.1769(2) 0.0337(8) Uani 1 1 d . . . . .
H143 H 0.957028 0.764684 1.228657 0.040 Uiso 1 1 calc R U . . .
C144 C 0.90746(17) 0.73266(7) 1.1596(2) 0.0249(7) Uani 1 1 d . . . . .
H144 H 0.891102 0.720898 1.199828 0.030 Uiso 1 1 calc R U . . .
C201 C 0.74601(17) 0.57869(8) 1.18756(18) 0.0249(7) Uani 1 1 d . . . . .
H20A H 0.760823 0.557655 1.173714 0.030 Uiso 1 1 calc R U . . .
H20B H 0.771562 0.593852 1.159220 0.030 Uiso 1 1 calc R U . . .
C202 C 0.67261(18) 0.58203(8) 1.16152(19) 0.0265(7) Uani 1 1 d . . . . .
H20C H 0.666879 0.583336 1.105051 0.032 Uiso 1 1 calc R U . . .
H20D H 0.647871 0.563589 1.177574 0.032 Uiso 1 1 calc R U . . .
C203 C 0.58275(17) 0.61842(9) 1.1593(2) 0.0287(8) Uani 1 1 d . . . . .
H20E H 0.552456 0.600254 1.154210 0.034 Uiso 1 1 calc R U . . .
H20F H 0.587398 0.626978 1.107679 0.034 Uiso 1 1 calc R U . . .
C204 C 0.55461(16) 0.64268(8) 1.2092(2) 0.0301(8) Uani 1 1 d . . . . .
H20G H 0.509533 0.648920 1.187325 0.036 Uiso 1 1 calc R U . . .
H20H H 0.550430 0.634047 1.260864 0.036 Uiso 1 1 calc R U . . .
C205 C 0.57381(17) 0.69299(8) 1.2597(2) 0.0315(8) Uani 1 1 d . . . . .
H20I H 0.561950 0.684423 1.309154 0.038 Uiso 1 1 calc R U . . .
H20J H 0.533112 0.702322 1.233334 0.038 Uiso 1 1 calc R U . . .
C206 C 0.62682(18) 0.71743(8) 1.2737(2) 0.0308(8) Uani 1 1 d . . . . .
H20K H 0.640187 0.724705 1.223721 0.037 Uiso 1 1 calc R U . . .
H20L H 0.607228 0.735362 1.299178 0.037 Uiso 1 1 calc R U . . .
C207 C 0.72754(19) 0.56051(7) 1.31385(19) 0.0277(8) Uani 1 1 d . . . . .
H20M H 0.748829 0.539986 1.308406 0.033 Uiso 1 1 calc R U . . .
H20N H 0.680830 0.558901 1.291097 0.033 Uiso 1 1 calc R U . . .
C208 C 0.72628(19) 0.56755(7) 1.39818(19) 0.0269(7) Uani 1 1 d . . . . .
H20O H 0.708402 0.549475 1.424748 0.032 Uiso 1 1 calc R U . . .
H20P H 0.772225 0.571702 1.420965 0.032 Uiso 1 1 calc R U . . .
C209 C 0.67437(18) 0.59837(7) 1.48533(18) 0.0247(7) Uani 1 1 d . . . . .
H20Q H 0.717803 0.600562 1.516026 0.030 Uiso 1 1 calc R U . . .
H20R H 0.650834 0.580149 1.504589 0.030 Uiso 1 1 calc R U . . .
C210 C 0.63348(19) 0.62682(8) 1.4931(2) 0.0308(8) Uani 1 1 d . . . . .
H21A H 0.593765 0.625680 1.455744 0.037 Uiso 1 1 calc R U . . .
H21B H 0.617331 0.627048 1.544855 0.037 Uiso 1 1 calc R U . . .
C211 C 0.6777(2) 0.66225(8) 1.40418(19) 0.0301(8) Uani 1 1 d . . . . .
H21C H 0.643619 0.651980 1.368716 0.036 Uiso 1 1 calc R U . . .
H21D H 0.722587 0.655249 1.391909 0.036 Uiso 1 1 calc R U . . .
C212 C 0.67197(17) 0.69712(7) 1.39749(19) 0.0224(7) Uani 1 1 d . . . . .
H21E H 0.626134 0.703642 1.407153 0.027 Uiso 1 1 calc R U . . .
H21F H 0.703632 0.707040 1.436399 0.027 Uiso 1 1 calc R U . . .
C213 C 0.83531(17) 0.58034(8) 1.2885(2) 0.0292(8) Uani 1 1 d . . . . .
H21G H 0.850641 0.561236 1.263947 0.035 Uiso 1 1 calc R U . . .
H21H H 0.843540 0.577511 1.344504 0.035 Uiso 1 1 calc R U . . .
C214 C 0.87769(17) 0.60717(8) 1.2651(2) 0.0288(8) Uani 1 1 d . . . . .
H21I H 0.925590 0.601541 1.273191 0.035 Uiso 1 1 calc R U . . .
H21J H 0.867238 0.611600 1.210046 0.035 Uiso 1 1 calc R U . . .
C215 C 0.90997(16) 0.65874(9) 1.29455(19) 0.0282(8) Uani 1 1 d . . . . .
H21K H 0.905614 0.664093 1.239519 0.034 Uiso 1 1 calc R U . . .
H21L H 0.956613 0.652063 1.308460 0.034 Uiso 1 1 calc R U . . .
C216 C 0.89420(16) 0.68648(9) 1.3407(2) 0.0291(8) Uani 1 1 d . . . . .
H21M H 0.893727 0.680702 1.395204 0.035 Uiso 1 1 calc R U . . .
H21N H 0.928570 0.702733 1.336323 0.035 Uiso 1 1 calc R U . . .
C217 C 0.80562(18) 0.72216(8) 1.3573(2) 0.0295(8) Uani 1 1 d . . . . .
H21O H 0.836681 0.740049 1.358729 0.035 Uiso 1 1 calc R U . . .
H21P H 0.802637 0.714807 1.410376 0.035 Uiso 1 1 calc R U . . .
C218 C 0.73752(18) 0.73200(7) 1.3233(2) 0.0285(8) Uani 1 1 d . . . . .
H21Q H 0.721840 0.749538 1.353535 0.034 Uiso 1 1 calc R U . . .
H21R H 0.741642 0.739639 1.270681 0.034 Uiso 1 1 calc R U . . .
C301 C 0.87464(17) 0.53460(8) 0.7565(2) 0.0273(8) Uani 1 1 d . . . . .
H30A H 0.889842 0.515230 0.732974 0.033 Uiso 1 1 calc R U . . .
H30B H 0.858496 0.529060 0.806454 0.033 Uiso 1 1 calc R U . . .
C302 C 0.93367(16) 0.55611(8) 0.7701(2) 0.0272(8) Uani 1 1 d . . . . .
H30C H 0.971254 0.544948 0.798168 0.033 Uiso 1 1 calc R U . . .
H30D H 0.948510 0.563064 0.720515 0.033 Uiso 1 1 calc R U . . .
C303 C 0.96367(16) 0.60660(8) 0.8133(2) 0.0290(8) Uani 1 1 d . . . . .
H30E H 0.966435 0.614425 0.760627 0.035 Uiso 1 1 calc R U . . .
H30F H 1.008329 0.598732 0.832399 0.035 Uiso 1 1 calc R U . . .
C304 C 0.94315(17) 0.63247(8) 0.8638(2) 0.0309(8) Uani 1 1 d . . . . .
H30G H 0.939543 0.624713 0.916406 0.037 Uiso 1 1 calc R U . . .
H30H H 0.976764 0.649339 0.865850 0.037 Uiso 1 1 calc R U . . .
C305 C 0.8612(2) 0.67250(8) 0.8646(2) 0.0354(9) Uani 1 1 d . . . . .
H30I H 0.889710 0.689440 0.847447 0.043 Uiso 1 1 calc R U . . .
H30J H 0.867348 0.671390 0.921051 0.043 Uiso 1 1 calc R U . . .
C306 C 0.7893(2) 0.67914(8) 0.8397(2) 0.0363(9) Uani 1 1 d . . . . .
H30K H 0.760884 0.666020 0.870074 0.044 Uiso 1 1 calc R U . . .
H30L H 0.779824 0.701084 0.851645 0.044 Uiso 1 1 calc R U . . .
C307 C 0.83750(18) 0.55524(7) 0.63023(19) 0.0244(7) Uani 1 1 d . . . . .
H30M H 0.803924 0.546686 0.591278 0.029 Uiso 1 1 calc R U . . .
H30N H 0.881345 0.545797 0.622247 0.029 Uiso 1 1 calc R U . . .
C308 C 0.84165(16) 0.59016(7) 0.62086(17) 0.0204(7) Uani 1 1 d . . . . .
H30O H 0.798634 0.600021 0.630675 0.024 Uiso 1 1 calc R U . . .
H30P H 0.877324 0.598879 0.657011 0.024 Uiso 1 1 calc R U . . .
C311 C 0.8074(2) 0.68474(9) 0.6279(2) 0.0453(11) Uani 1 1 d D . . . .
H31E H 0.760125 0.682667 0.607583 0.054 Uiso 0.709(5) 1 calc R U P A 1
H31F H 0.827804 0.701554 0.599173 0.054 Uiso 0.709(5) 1 calc R U P A 1
H31G H 0.814930 0.702818 0.594842 0.054 Uiso 0.291(5) 1 calc R U P A 2
H31H H 0.764833 0.674434 0.610210 0.054 Uiso 0.291(5) 1 calc R U P A 2
C312 C 0.8102(2) 0.69348(8) 0.7110(2) 0.0330(9) Uani 1 1 d . . . . .
H31I H 0.857353 0.692639 0.732614 0.040 Uiso 1 1 calc R U . . .
H31J H 0.794830 0.715223 0.714975 0.040 Uiso 1 1 calc R U . . .
C313 C 0.76180(19) 0.52550(8) 0.7043(2) 0.0319(8) Uani 1 1 d . . . . .
H31K H 0.755431 0.518499 0.756935 0.038 Uiso 1 1 calc R U . . .
H31L H 0.773206 0.507022 0.674517 0.038 Uiso 1 1 calc R U . . .
C314 C 0.69669(19) 0.53873(9) 0.6694(2) 0.0350(9) Uani 1 1 d . . . . .
H31M H 0.701887 0.545599 0.616396 0.042 Uiso 1 1 calc R U . . .
H31N H 0.661457 0.522594 0.667715 0.042 Uiso 1 1 calc R U . . .
C315 C 0.61635(17) 0.57821(10) 0.6871(2) 0.0372(10) Uani 1 1 d . . . . .
H31O H 0.579088 0.563485 0.692133 0.045 Uiso 1 1 calc R U . . .
H31P H 0.616940 0.583913 0.632562 0.045 Uiso 1 1 calc R U . . .
C316 C 0.60677(16) 0.60669(10) 0.7341(2) 0.0368(10) Uani 1 1 d . . . . .
H31Q H 0.561800 0.615552 0.720678 0.044 Uiso 1 1 calc R U . . .
H31R H 0.610335 0.601232 0.789104 0.044 Uiso 1 1 calc R U . . .
C317 C 0.65080(19) 0.65618(9) 0.7637(2) 0.0395(10) Uani 1 1 d . . . . .
H31S H 0.661030 0.651384 0.818624 0.047 Uiso 1 1 calc R U . . .
H31T H 0.604461 0.664190 0.756622 0.047 Uiso 1 1 calc R U . . .
C318 C 0.6984(2) 0.68038(9) 0.7396(2) 0.0391(10) Uani 1 1 d . . . . .
H31U H 0.690367 0.683275 0.683622 0.047 Uiso 1 1 calc R U . . .
H31V H 0.687784 0.700286 0.764075 0.047 Uiso 1 1 calc R U . . .
Cs51 Cs 0.25915(2) 0.59626(2) 0.69338(2) 0.01718(5) Uani 1 1 d . . . . .
Cu41 Cu 0.25252(2) 0.62037(2) 0.50515(2) 0.01519(8) Uani 1 1 d . . . . .
O501 O 0.10683(10) 0.58425(5) 0.71161(11) 0.0166(4) Uani 1 1 d . . . . .
O502 O 0.15562(10) 0.64323(5) 0.67748(13) 0.0207(5) Uani 1 1 d . . . . .
O503 O 0.17164(10) 0.59125(5) 0.97368(12) 0.0169(4) Uani 1 1 d . . . . .
O504 O 0.18460(11) 0.66022(5) 0.96914(12) 0.0221(5) Uani 1 1 d . . . . .
O505 O 0.34074(10) 0.55551(5) 0.79560(12) 0.0201(5) Uani 1 1 d . . . . .
O506 O 0.37078(10) 0.61977(5) 0.81161(12) 0.0187(4) Uani 1 1 d . . . . .
N401 N 0.22849(11) 0.57464(5) 0.50444(13) 0.0112(5) Uani 1 1 d . . . . .
N402 N 0.34816(11) 0.60955(5) 0.54964(13) 0.0111(5) Uani 1 1 d . . . . .
N403 N 0.27570(11) 0.66523(5) 0.51491(14) 0.0114(5) Uani 1 1 d . . . . .
N404 N 0.15715(11) 0.63044(5) 0.46632(13) 0.0106(5) Uani 1 1 d . . . . .
N501 N 0.19975(12) 0.54408(6) 0.80694(14) 0.0160(5) Uani 1 1 d . . . . .
N502 N 0.26012(12) 0.66604(6) 0.78290(14) 0.0170(5) Uani 1 1 d . . . . .
C401 C 0.10884(13) 0.57697(6) 0.45561(16) 0.0108(5) Uani 1 1 d . . . . .
C402 C 0.16634(14) 0.56156(6) 0.48075(16) 0.0124(6) Uani 1 1 d . . . . .
C403 C 0.17090(14) 0.52812(7) 0.49002(17) 0.0146(6) Uani 1 1 d . . . . .
H403 H 0.135535 0.513696 0.479275 0.018 Uiso 1 1 calc R U . . .
C404 C 0.23411(14) 0.52110(6) 0.51655(17) 0.0149(6) Uani 1 1 d . . . . .
H404 H 0.251216 0.500887 0.527720 0.018 Uiso 1 1 calc R U . . .
C405 C 0.27128(14) 0.54993(6) 0.52496(16) 0.0124(6) Uani 1 1 d . . . . .
C406 C 0.33798(14) 0.55154(6) 0.55002(16) 0.0122(6) Uani 1 1 d . . . . .
C407 C 0.37534(13) 0.57979(6) 0.56011(16) 0.0117(5) Uani 1 1 d . . . . .
C408 C 0.44354(14) 0.58170(7) 0.58387(16) 0.0137(6) Uani 1 1 d . . . . .
H408 H 0.473366 0.564796 0.594174 0.016 Uiso 1 1 calc R U . . .
C409 C 0.45928(14) 0.61319(7) 0.58952(16) 0.0146(6) Uani 1 1 d . . . . .
H409 H 0.501904 0.621789 0.604836 0.018 Uiso 1 1 calc R U . . .
C410 C 0.40077(13) 0.62975(6) 0.56849(16) 0.0116(5) Uani 1 1 d . . . . .
C411 C 0.39444(13) 0.66318(6) 0.56671(16) 0.0114(5) Uani 1 1 d . . . . .
C412 C 0.33722(13) 0.67845(6) 0.54087(16) 0.0115(5) Uani 1 1 d . . . . .
C413 C 0.33343(14) 0.71170(6) 0.52946(17) 0.0132(6) Uani 1 1 d . . . . .
H413 H 0.368135 0.726176 0.543043 0.016 Uiso 1 1 calc R U . . .
C414 C 0.27242(14) 0.71861(7) 0.49636(17) 0.0148(6) Uani 1 1 d . . . . .
H414 H 0.256789 0.738693 0.481292 0.018 Uiso 1 1 calc R U . . .
C415 C 0.23488(13) 0.69003(6) 0.48780(16) 0.0113(5) Uani 1 1 d . . . . .
C416 C 0.16955(13) 0.68830(6) 0.45857(16) 0.0121(5) Uani 1 1 d . . . . .
C417 C 0.13112(13) 0.65993(6) 0.45225(16) 0.0116(5) Uani 1 1 d . . . . .
C418 C 0.06263(13) 0.65837(6) 0.42994(17) 0.0138(6) Uani 1 1 d . . . . .
H418 H 0.033508 0.675407 0.418101 0.017 Uiso 1 1 calc R U . . .
C419 C 0.04531(14) 0.62695(6) 0.42841(16) 0.0133(6) Uani 1 1 d . . . . .
H419 H 0.002269 0.618478 0.414692 0.016 Uiso 1 1 calc R U . . .
C420 C 0.10360(13) 0.61038(6) 0.45097(15) 0.0112(5) Uani 1 1 d . . . . .
C421 C 0.04761(14) 0.55826(6) 0.43210(16) 0.0128(6) Uani 1 1 d . . . . .
C422 C -0.01060(14) 0.56067(7) 0.46995(17) 0.0145(6) Uani 1 1 d . . . . .
H422 H -0.012153 0.575058 0.510777 0.017 Uiso 1 1 calc R U . . .
C423 C -0.06631(14) 0.54248(7) 0.44920(17) 0.0154(6) Uani 1 1 d . . . . .
H423 H -0.105338 0.544465 0.475910 0.019 Uiso 1 1 calc R U . . .
C424 C -0.06511(14) 0.52147(7) 0.38971(17) 0.0168(6) Uani 1 1 d . . . . .
H424 H -0.102958 0.508782 0.376040 0.020 Uiso 1 1 calc R U . . .
C425 C -0.00825(15) 0.51902(7) 0.35007(18) 0.0191(6) Uani 1 1 d . . . . .
H425 H -0.007479 0.505002 0.308376 0.023 Uiso 1 1 calc R U . . .
C426 C 0.04749(14) 0.53714(7) 0.37156(17) 0.0167(6) Uani 1 1 d . . . . .
H426 H 0.086351 0.535130 0.344559 0.020 Uiso 1 1 calc R U . . .
C427 C 0.37580(14) 0.52204(6) 0.56560(17) 0.0142(6) Uani 1 1 d . . . . .
C428 C 0.39367(16) 0.51219(7) 0.64049(19) 0.0224(7) Uani 1 1 d . . . . .
H428 H 0.381308 0.524364 0.682180 0.027 Uiso 1 1 calc R U . . .
C429 C 0.42926(18) 0.48484(8) 0.6546(2) 0.0322(8) Uani 1 1 d . . . . .
H429 H 0.440344 0.478278 0.705748 0.039 Uiso 1 1 calc R U . . .
C430 C 0.44869(17) 0.46706(8) 0.5945(2) 0.0327(9) Uani 1 1 d . . . . .
H430 H 0.473344 0.448450 0.604300 0.039 Uiso 1 1 calc R U . . .
C431 C 0.43192(16) 0.47661(7) 0.5203(2) 0.0293(8) Uani 1 1 d . . . . .
H431 H 0.444996 0.464506 0.478793 0.035 Uiso 1 1 calc R U . . .
C432 C 0.39597(15) 0.50387(7) 0.50604(19) 0.0209(7) Uani 1 1 d . . . . .
H432 H 0.384943 0.510245 0.454729 0.025 Uiso 1 1 calc R U . . .
C433 C 0.45499(13) 0.68175(6) 0.59276(16) 0.0112(5) Uani 1 1 d . . . . .
C434 C 0.45479(14) 0.70222(6) 0.65499(16) 0.0133(6) Uani 1 1 d . . . . .
H434 H 0.415662 0.703884 0.681650 0.016 Uiso 1 1 calc R U . . .
C435 C 0.51030(14) 0.72007(7) 0.67853(17) 0.0153(6) Uani 1 1 d . . . . .
H435 H 0.508815 0.733770 0.720768 0.018 Uiso 1 1 calc R U . . .
C436 C 0.56830(14) 0.71792(7) 0.64022(17) 0.0160(6) Uani 1 1 d . . . . .
H436 H 0.606392 0.730159 0.655903 0.019 Uiso 1 1 calc R U . . .
C437 C 0.56957(14) 0.69767(7) 0.57891(17) 0.0156(6) Uani 1 1 d . . . . .
H437 H 0.608985 0.695925 0.552786 0.019 Uiso 1 1 calc R U . . .
C438 C 0.51389(14) 0.67994(7) 0.55533(16) 0.0138(6) Uani 1 1 d . . . . .
H438 H 0.515709 0.666311 0.513007 0.017 Uiso 1 1 calc R U . . .
C439 C 0.13527(13) 0.71739(6) 0.43043(17) 0.0136(6) Uani 1 1 d . . . . .
C440 C 0.11306(16) 0.73953(7) 0.4797(2) 0.0230(7) Uani 1 1 d . . . . .
H440 H 0.119073 0.736015 0.533304 0.028 Uiso 1 1 calc R U . . .
C441 C 0.08215(17) 0.76678(7) 0.4527(2) 0.0277(8) Uani 1 1 d . . . . .
H441 H 0.067467 0.781617 0.487675 0.033 Uiso 1 1 calc R U . . .
C442 C 0.07286(16) 0.77224(7) 0.3754(2) 0.0285(8) Uani 1 1 d . . . . .
H442 H 0.051753 0.790790 0.356657 0.034 Uiso 1 1 calc R U . . .
C443 C 0.09463(19) 0.75038(8) 0.3251(2) 0.0338(8) Uani 1 1 d . . . . .
H443 H 0.088355 0.753997 0.271574 0.041 Uiso 1 1 calc R U . . .
C444 C 0.12553(17) 0.72327(7) 0.35225(19) 0.0251(7) Uani 1 1 d . . . . .
H444 H 0.140228 0.708518 0.317082 0.030 Uiso 1 1 calc R U . . .
C501 C 0.13311(15) 0.53499(7) 0.77097(18) 0.0197(6) Uani 1 1 d . . . . .
H50A H 0.099071 0.539201 0.807327 0.024 Uiso 1 1 calc R U . . .
H50B H 0.133034 0.512375 0.760904 0.024 Uiso 1 1 calc R U . . .
C502 C 0.11363(15) 0.55190(7) 0.69690(18) 0.0197(6) Uani 1 1 d . . . . .
H50C H 0.148301 0.548642 0.660781 0.024 Uiso 1 1 calc R U . . .
H50D H 0.070799 0.543555 0.673299 0.024 Uiso 1 1 calc R U . . .
C503 C 0.08445(16) 0.60048(7) 0.64300(17) 0.0212(7) Uani 1 1 d . . . . .
H50E H 0.037757 0.594455 0.627031 0.025 Uiso 1 1 calc R U . . .
H50F H 0.112609 0.594558 0.601665 0.025 Uiso 1 1 calc R U . . .
C504 C 0.08809(15) 0.63493(8) 0.65487(19) 0.0223(7) Uani 1 1 d . . . . .
H50G H 0.072640 0.645787 0.606906 0.027 Uiso 1 1 calc R U . . .
H50H H 0.058833 0.641138 0.694921 0.027 Uiso 1 1 calc R U . . .
C505 C 0.16758(16) 0.67576(7) 0.67922(19) 0.0234(7) Uani 1 1 d . . . . .
H50I H 0.136810 0.686043 0.712532 0.028 Uiso 1 1 calc R U . . .
H50J H 0.159523 0.684504 0.627107 0.028 Uiso 1 1 calc R U . . .
C506 C 0.23938(16) 0.68149(7) 0.70965(18) 0.0234(7) Uani 1 1 d . . . . .
H50K H 0.269095 0.674389 0.670902 0.028 Uiso 1 1 calc R U . . .
H50L H 0.246071 0.704142 0.716212 0.028 Uiso 1 1 calc R U . . .
C507 C 0.19835(15) 0.55206(7) 0.88771(17) 0.0176(6) Uani 1 1 d . . . . .
H50M H 0.244074 0.557660 0.908789 0.021 Uiso 1 1 calc R U . . .
H50N H 0.184064 0.533648 0.915924 0.021 Uiso 1 1 calc R U . . .
C508 C 0.15149(15) 0.57883(7) 0.90030(17) 0.0186(6) Uani 1 1 d . . . . .
H50O H 0.154747 0.594864 0.860365 0.022 Uiso 1 1 calc R U . . .
H50P H 0.104679 0.571431 0.898378 0.022 Uiso 1 1 calc R U . . .
C509 C 0.12514(15) 0.61307(7) 1.00001(18) 0.0192(6) Uani 1 1 d . . . . .
H50Q H 0.136755 0.616936 1.055113 0.023 Uiso 1 1 calc R U . . .
H50R H 0.079895 0.603747 0.994499 0.023 Uiso 1 1 calc R U . . .
C510 C 0.12310(14) 0.64382(7) 0.95830(18) 0.0183(6) Uani 1 1 d . . . . .
H51A H 0.112376 0.640071 0.903000 0.022 Uiso 1 1 calc R U . . .
H51B H 0.086993 0.656785 0.976659 0.022 Uiso 1 1 calc R U . . .
C511 C 0.23014(15) 0.65373(7) 0.91259(18) 0.0199(6) Uani 1 1 d . . . . .
H51C H 0.224303 0.631944 0.895348 0.024 Uiso 1 1 calc R U . . .
H51D H 0.276606 0.656175 0.935570 0.024 Uiso 1 1 calc R U . . .
C512 C 0.21878(15) 0.67529(7) 0.84414(18) 0.0190(6) Uani 1 1 d . . . . .
H51E H 0.171014 0.674741 0.824815 0.023 Uiso 1 1 calc R U . . .
H51F H 0.229991 0.696839 0.860111 0.023 Uiso 1 1 calc R U . . .
C513 C 0.24932(15) 0.51983(7) 0.79546(19) 0.0221(7) Uani 1 1 d . . . . .
H51G H 0.249767 0.515928 0.739938 0.027 Uiso 1 1 calc R U . . .
H51H H 0.234942 0.500400 0.819379 0.027 Uiso 1 1 calc R U . . .
C514 C 0.31999(15) 0.52732(7) 0.82770(19) 0.0221(7) Uani 1 1 d . . . . .
H51I H 0.321442 0.529285 0.883995 0.027 Uiso 1 1 calc R U . . .
H51J H 0.350567 0.510329 0.815457 0.027 Uiso 1 1 calc R U . . .
C515 C 0.40381(14) 0.56675(8) 0.82699(18) 0.0214(7) Uani 1 1 d . . . . .
H51K H 0.439286 0.551582 0.817675 0.026 Uiso 1 1 calc R U . . .
H51L H 0.403152 0.569563 0.882886 0.026 Uiso 1 1 calc R U . . .
C516 C 0.41795(15) 0.59711(8) 0.79017(18) 0.0214(7) Uani 1 1 d . . . . .
H51M H 0.463952 0.603985 0.806832 0.026 Uiso 1 1 calc R U . . .
H51N H 0.414380 0.594715 0.733899 0.026 Uiso 1 1 calc R U . . .
C517 C 0.37861(15) 0.64887(7) 0.77401(18) 0.0206(7) Uani 1 1 d . . . . .
H51O H 0.368783 0.646306 0.718161 0.025 Uiso 1 1 calc R U . . .
H51P H 0.425306 0.656197 0.783723 0.025 Uiso 1 1 calc R U . . .
C518 C 0.33128(15) 0.67247(7) 0.80382(19) 0.0212(7) Uani 1 1 d . . . . .
H51Q H 0.338839 0.673235 0.860243 0.025 Uiso 1 1 calc R U . . .
H51R H 0.342168 0.693210 0.783962 0.025 Uiso 1 1 calc R U . . .
Cs61 Cs 0.28779(2) 0.63631(2) 0.20148(2) 0.01320(4) Uani 1 1 d . . . . .
O601 O 0.14857(10) 0.61650(5) 0.21435(12) 0.0193(5) Uani 1 1 d . . . . .
O602 O 0.17919(10) 0.68269(5) 0.19667(12) 0.0175(4) Uani 1 1 d . . . . .
O603 O 0.35193(11) 0.61336(5) 0.34696(12) 0.0224(5) Uani 1 1 d . . . . .
O604 O 0.39444(11) 0.67399(5) 0.28901(12) 0.0205(5) Uani 1 1 d . . . . .
O605 O 0.34167(10) 0.58370(5) 0.11082(11) 0.0152(4) Uani 1 1 d . . . . .
O606 O 0.34609(10) 0.64699(4) 0.05648(12) 0.0152(4) Uani 1 1 d . . . . .
N601 N 0.26608(13) 0.56945(6) 0.24962(15) 0.0195(6) Uani 1 1 d . . . . .
N602 N 0.31522(12) 0.70315(6) 0.15264(15) 0.0166(5) Uani 1 1 d . . . . .
C601 C 0.19283(16) 0.56506(7) 0.2405(2) 0.0245(7) Uani 1 1 d . . . . .
H60A H 0.181664 0.545950 0.268035 0.029 Uiso 1 1 calc R U . . .
H60B H 0.179120 0.561752 0.185569 0.029 Uiso 1 1 calc R U . . .
C602 C 0.15222(17) 0.59167(7) 0.2690(2) 0.0257(7) Uani 1 1 d . . . . .
H60C H 0.106570 0.584368 0.277018 0.031 Uiso 1 1 calc R U . . .
H60D H 0.173331 0.599230 0.318507 0.031 Uiso 1 1 calc R U . . .
C603 C 0.10999(15) 0.64174(7) 0.23952(19) 0.0211(7) Uani 1 1 d . . . . .
H60E H 0.127098 0.647930 0.291848 0.025 Uiso 1 1 calc R U . . .
H60F H 0.062770 0.635258 0.240810 0.025 Uiso 1 1 calc R U . . .
C604 C 0.11432(14) 0.66882(7) 0.18586(18) 0.0201(7) Uani 1 1 d . . . . .
H60G H 0.105934 0.661629 0.132360 0.024 Uiso 1 1 calc R U . . .
H60H H 0.079774 0.684387 0.195721 0.024 Uiso 1 1 calc R U . . .
C605 C 0.18910(15) 0.70635(7) 0.14189(19) 0.0217(7) Uani 1 1 d . . . . .
H60I H 0.152296 0.721678 0.141128 0.026 Uiso 1 1 calc R U . . .
H60J H 0.189059 0.697067 0.090299 0.026 Uiso 1 1 calc R U . . .
C606 C 0.25551(15) 0.72235(7) 0.16294(19) 0.0214(7) Uani 1 1 d . . . . .
H60K H 0.257716 0.741323 0.131434 0.026 Uiso 1 1 calc R U . . .
H60L H 0.256971 0.728919 0.217088 0.026 Uiso 1 1 calc R U . . .
C607 C 0.29250(18) 0.56544(8) 0.33033(19) 0.0277(8) Uani 1 1 d . . . . .
H60M H 0.296224 0.542952 0.341522 0.033 Uiso 1 1 calc R U . . .
H60N H 0.259861 0.574286 0.363628 0.033 Uiso 1 1 calc R U . . .
C608 C 0.35930(18) 0.58029(8) 0.35052(19) 0.0272(7) Uani 1 1 d . . . . .
H60O H 0.376675 0.573986 0.402673 0.033 Uiso 1 1 calc R U . . .
H60P H 0.391546 0.573414 0.314291 0.033 Uiso 1 1 calc R U . . .
C609 C 0.41152(16) 0.62959(8) 0.37168(18) 0.0257(7) Uani 1 1 d . . . . .
H60Q H 0.447440 0.624039 0.338796 0.031 Uiso 1 1 calc R U . . .
H60R H 0.426285 0.623638 0.424895 0.031 Uiso 1 1 calc R U . . .
C610 C 0.39878(17) 0.66390(8) 0.36743(18) 0.0268(8) Uani 1 1 d . . . . .
H61A H 0.356504 0.668769 0.390166 0.032 Uiso 1 1 calc R U . . .
H61B H 0.435530 0.675081 0.396956 0.032 Uiso 1 1 calc R U . . .
C611 C 0.37732(17) 0.70598(8) 0.28258(19) 0.0259(7) Uani 1 1 d . . . . .
H61C H 0.411489 0.718584 0.312475 0.031 Uiso 1 1 calc R U . . .
H61D H 0.333688 0.709564 0.303553 0.031 Uiso 1 1 calc R U . . .
C612 C 0.37325(16) 0.71576(7) 0.19954(18) 0.0216(7) Uani 1 1 d . . . . .
H61E H 0.371544 0.738710 0.196997 0.026 Uiso 1 1 calc R U . . .
H61F H 0.414574 0.709004 0.177236 0.026 Uiso 1 1 calc R U . . .
C613 C 0.29920(17) 0.54803(7) 0.19961(18) 0.0207(7) Uani 1 1 d . . . . .
H61G H 0.277901 0.527363 0.202110 0.025 Uiso 1 1 calc R U . . .
H61H H 0.346580 0.545784 0.219551 0.025 Uiso 1 1 calc R U . . .
C614 C 0.29686(15) 0.55800(7) 0.11678(17) 0.0175(6) Uani 1 1 d . . . . .
H61I H 0.310377 0.540538 0.084803 0.021 Uiso 1 1 calc R U . . .
H61J H 0.250782 0.564228 0.098484 0.021 Uiso 1 1 calc R U . . .
C615 C 0.34544(16) 0.59262(7) 0.03312(17) 0.0176(6) Uani 1 1 d . . . . .
H61K H 0.299788 0.595664 0.008229 0.021 Uiso 1 1 calc R U . . .
H61L H 0.367361 0.575975 0.005415 0.021 Uiso 1 1 calc R U . . .
C616 C 0.38466(14) 0.62224(7) 0.02933(17) 0.0167(6) Uani 1 1 d . . . . .
H61M H 0.427558 0.620418 0.061233 0.020 Uiso 1 1 calc R U . . .
H61N H 0.394596 0.626351 -0.024023 0.020 Uiso 1 1 calc R U . . .
C617 C 0.37681(14) 0.67659(7) 0.05138(17) 0.0167(6) Uani 1 1 d . . . . .
H61O H 0.389955 0.679918 -0.001106 0.020 Uiso 1 1 calc R U . . .
H61P H 0.417593 0.677605 0.087153 0.020 Uiso 1 1 calc R U . . .
C618 C 0.32796(15) 0.70157(7) 0.07121(17) 0.0174(6) Uani 1 1 d . . . . .
H61Q H 0.345303 0.721944 0.055803 0.021 Uiso 1 1 calc R U . . .
H61R H 0.284894 0.697993 0.040686 0.021 Uiso 1 1 calc R U . . .

loop_
_atom_site_aniso_label
_atom_site_aniso_U_11
_atom_site_aniso_U_22
_atom_site_aniso_U_33
_atom_site_aniso_U_23
_atom_site_aniso_U_13
_atom_site_aniso_U_12
Cs21 0.02065(10) 0.02672(11) 0.01467(9) 0.00036(8) 0.00234(7) -0.00269(8)
Cs31 0.01658(9) 0.02293(10) 0.01495(9) 0.00092(8) 0.00223(7) 0.00183(7)
Cu11 0.01547(17) 0.01441(18) 0.01579(18) -0.00008(14) 0.00036(13) 0.00150(14)
O31A 0.028(2) 0.0198(14) 0.0107(15) 0.0017(12) 0.0003(14) 0.0002(16)
O31B 0.028(2) 0.0198(14) 0.0107(15) 0.0017(12) 0.0003(14) 0.0002(16)
O201 0.0272(12) 0.0248(12) 0.0179(12) -0.0033(10) -0.0024(9) -0.0007(10)
O202 0.0224(12) 0.0271(13) 0.0262(13) 0.0029(10) -0.0007(9) 0.0009(10)
O203 0.0385(13) 0.0162(11) 0.0157(11) 0.0027(9) 0.0070(9) 0.0058(10)
O204 0.0713(19) 0.0169(12) 0.0206(13) 0.0013(10) 0.0214(12) -0.0039(12)
O205 0.0242(12) 0.0302(13) 0.0204(12) 0.0026(10) 0.0061(9) 0.0043(10)
O206 0.0235(12) 0.0294(13) 0.0193(12) 0.0025(10) -0.0020(9) -0.0057(10)
O301 0.0187(11) 0.0225(12) 0.0245(12) 0.0026(10) 0.0018(9) 0.0030(9)
O302 0.0288(12) 0.0221(12) 0.0187(12) -0.0026(10) -0.0039(9) -0.0005(10)
O303 0.0370(13) 0.0190(11) 0.0156(11) 0.0008(9) 0.0088(9) 0.0011(10)
O305 0.0230(12) 0.0402(15) 0.0217(12) 0.0056(11) -0.0055(9) -0.0111(10)
O306 0.0236(12) 0.0442(15) 0.0232(13) 0.0114(11) 0.0091(9) 0.0135(11)
N101 0.0095(11) 0.0098(11) 0.0158(12) -0.0004(10) -0.0023(9) 0.0008(9)
N102 0.0103(11) 0.0086(11) 0.0150(12) -0.0014(9) 0.0003(9) 0.0016(9)
N103 0.0122(11) 0.0075(11) 0.0122(12) -0.0001(9) -0.0012(9) 0.0006(9)
N104 0.0109(11) 0.0098(11) 0.0128(12) -0.0021(9) -0.0008(9) 0.0017(9)
N201 0.0346(15) 0.0185(13) 0.0151(14) -0.0007(11) 0.0042(11) 0.0060(12)
N202 0.0283(14) 0.0111(12) 0.0216(14) 0.0062(11) -0.0017(11) 0.0008(11)
N301 0.0332(15) 0.0100(12) 0.0180(14) 0.0029(11) 0.0009(11) -0.0004(11)
N302 0.0542(19) 0.0189(14) 0.0151(14) 0.0020(12) 0.0049(13) 0.0129(13)
C31A 0.028(3) 0.021(3) 0.022(3) 0.006(2) 0.016(3) 0.006(3)
C31B 0.027(7) 0.036(8) 0.017(6) 0.005(5) 0.010(6) 0.002(7)
C32A 0.034(3) 0.020(2) 0.010(2) 0.0040(18) 0.0076(18) 0.002(2)
C32B 0.021(6) 0.026(6) 0.032(7) 0.011(5) 0.011(5) 0.003(5)
C101 0.0123(13) 0.0122(14) 0.0143(14) 0.0006(11) 0.0007(10) 0.0046(11)
C102 0.0119(13) 0.0118(14) 0.0152(14) -0.0009(11) 0.0018(10) 0.0025(11)
C103 0.0137(14) 0.0118(14) 0.0250(17) -0.0002(12) 0.0015(11) 0.0048(11)
C104 0.0159(14) 0.0093(13) 0.0229(16) -0.0019(12) 0.0008(11) 0.0011(11)
C105 0.0142(13) 0.0079(13) 0.0132(14) 0.0002(11) 0.0020(10) -0.0013(11)
C106 0.0143(13) 0.0090(13) 0.0116(14) 0.0002(11) 0.0007(10) -0.0017(11)
C107 0.0142(13) 0.0105(13) 0.0088(13) 0.0018(11) -0.0012(10) 0.0001(11)
C108 0.0120(13) 0.0141(14) 0.0154(14) 0.0002(12) -0.0014(10) -0.0014(11)
C109 0.0115(13) 0.0137(14) 0.0153(14) 0.0011(11) -0.0006(10) 0.0023(11)
C110 0.0117(13) 0.0130(14) 0.0100(13) 0.0014(11) 0.0000(10) 0.0030(11)
C111 0.0117(13) 0.0106(13) 0.0134(14) 0.0015(11) 0.0011(10) 0.0036(11)
C112 0.0131(13) 0.0103(13) 0.0125(14) 0.0004(11) 0.0011(10) 0.0020(11)
C113 0.0138(14) 0.0098(13) 0.0232(16) 0.0013(12) 0.0017(11) 0.0033(11)
C114 0.0174(14) 0.0082(13) 0.0231(16) -0.0007(12) 0.0016(12) 0.0005(11)
C115 0.0145(14) 0.0101(13) 0.0127(14) 0.0008(11) 0.0020(10) -0.0003(11)
C116 0.0139(13) 0.0106(13) 0.0135(14) -0.0003(11) 0.0016(10) -0.0030(11)
C117 0.0131(13) 0.0120(13) 0.0115(14) -0.0004(11) -0.0009(10) -0.0006(11)
C118 0.0144(14) 0.0126(14) 0.0174(15) -0.0023(12) -0.0008(11) -0.0026(11)
C119 0.0099(13) 0.0155(14) 0.0159(15) -0.0012(12) -0.0008(10) 0.0028(11)
C120 0.0108(13) 0.0126(14) 0.0123(14) 0.0011(11) 0.0006(10) 0.0026(11)
C121 0.0106(13) 0.0086(13) 0.0195(15) 0.0004(11) -0.0009(11) 0.0010(10)
C122 0.0158(14) 0.0145(14) 0.0169(15) 0.0020(12) 0.0019(11) 0.0010(11)
C123 0.0178(15) 0.0153(15) 0.0237(17) -0.0025(13) 0.0065(12) 0.0042(12)
C124 0.0144(14) 0.0173(15) 0.0296(18) -0.0005(13) -0.0010(12) 0.0065(12)
C125 0.0253(16) 0.0238(17) 0.0203(17) 0.0018(14) -0.0059(13) 0.0105(13)
C126 0.0206(15) 0.0216(16) 0.0197(16) -0.0021(13) 0.0005(12) 0.0086(13)
C127 0.0107(13) 0.0083(13) 0.0188(15) -0.0015(11) 0.0009(10) 0.0012(10)
C128 0.0233(16) 0.0192(16) 0.0199(16) -0.0023(13) 0.0002(12) -0.0037(13)
C129 0.0247(17) 0.0226(17) 0.0296(19) -0.0113(15) -0.0069(13) -0.0030(14)
C130 0.0167(15) 0.0142(15) 0.049(2) -0.0074(15) 0.0016(14) -0.0037(12)
C131 0.0204(16) 0.0135(15) 0.042(2) 0.0078(15) 0.0063(14) 0.0010(12)
C132 0.0173(15) 0.0152(15) 0.0231(17) 0.0018(13) 0.0014(12) 0.0009(12)
C133 0.0109(13) 0.0084(13) 0.0169(15) 0.0010(11) 0.0014(10) 0.0006(10)
C134 0.0165(14) 0.0129(14) 0.0140(14) -0.0008(12) 0.0018(11) 0.0031(11)
C135 0.0167(14) 0.0161(15) 0.0157(15) 0.0017(12) -0.0005(11) 0.0020(12)
C136 0.0112(13) 0.0110(13) 0.0215(16) 0.0032(12) 0.0013(11) 0.0026(11)
C137 0.0139(14) 0.0130(14) 0.0194(15) -0.0034(12) 0.0029(11) 0.0018(11)
C138 0.0122(13) 0.0163(14) 0.0156(15) -0.0008(12) -0.0008(11) -0.0001(11)
C139 0.0118(13) 0.0091(13) 0.0233(16) -0.0001(12) -0.0014(11) 0.0021(11)
C140 0.0196(15) 0.0191(16) 0.0268(18) 0.0023(14) 0.0030(13) -0.0008(13)
C141 0.0239(17) 0.0174(16) 0.047(2) 0.0076(16) 0.0084(15) -0.0057(13)
C142 0.0240(18) 0.0203(17) 0.058(3) -0.0043(18) -0.0037(16) -0.0098(14)
C143 0.040(2) 0.0239(18) 0.035(2) -0.0103(16) -0.0103(16) -0.0093(16)
C144 0.0321(18) 0.0182(16) 0.0233(18) 0.0006(14) -0.0040(13) -0.0049(14)
C201 0.040(2) 0.0192(16) 0.0160(16) -0.0030(13) 0.0076(14) 0.0034(14)
C202 0.043(2) 0.0221(17) 0.0144(16) -0.0038(14) 0.0018(14) -0.0038(15)
C203 0.0285(18) 0.034(2) 0.0217(18) 0.0013(15) -0.0064(13) -0.0059(15)
C204 0.0189(16) 0.035(2) 0.035(2) 0.0029(16) -0.0050(14) -0.0048(14)
C205 0.0244(18) 0.032(2) 0.037(2) 0.0039(17) -0.0033(15) 0.0119(15)
C206 0.038(2) 0.0198(17) 0.034(2) 0.0065(15) -0.0037(15) 0.0121(15)
C207 0.054(2) 0.0116(15) 0.0188(17) 0.0011(13) 0.0081(15) 0.0025(15)
C208 0.046(2) 0.0169(16) 0.0186(17) 0.0028(13) 0.0072(14) 0.0068(15)
C209 0.041(2) 0.0180(16) 0.0167(16) 0.0041(13) 0.0102(14) 0.0026(14)
C210 0.041(2) 0.0254(18) 0.029(2) 0.0081(15) 0.0175(16) 0.0079(16)
C211 0.054(2) 0.0203(17) 0.0179(17) 0.0041(14) 0.0131(15) 0.0041(16)
C212 0.0313(18) 0.0157(15) 0.0205(17) 0.0013(13) 0.0041(13) 0.0027(13)
C213 0.038(2) 0.0255(18) 0.0236(18) -0.0005(15) 0.0037(14) 0.0168(15)
C214 0.0263(17) 0.039(2) 0.0216(18) -0.0011(16) 0.0035(13) 0.0138(15)
C215 0.0187(16) 0.046(2) 0.0198(17) 0.0112(16) -0.0003(12) -0.0031(15)
C216 0.0245(17) 0.042(2) 0.0196(17) 0.0074(16) -0.0043(13) -0.0079(15)
C217 0.040(2) 0.0224(17) 0.0259(19) -0.0009(15) 0.0007(15) -0.0116(15)
C218 0.042(2) 0.0146(16) 0.0289(19) 0.0039(14) 0.0054(15) -0.0039(14)
C301 0.041(2) 0.0168(16) 0.0241(18) 0.0057(14) 0.0032(14) 0.0120(14)
C302 0.0267(17) 0.0296(18) 0.0258(18) 0.0062(15) 0.0049(14) 0.0156(15)
C303 0.0151(15) 0.035(2) 0.036(2) 0.0109(16) -0.0032(13) -0.0016(14)
C304 0.0311(19) 0.032(2) 0.0271(19) 0.0051(16) -0.0113(14) -0.0107(15)
C305 0.071(3) 0.0180(17) 0.0164(18) -0.0034(14) 0.0005(17) -0.0041(17)
C306 0.076(3) 0.0173(17) 0.0164(18) -0.0027(14) 0.0073(17) 0.0180(18)
C307 0.0394(19) 0.0157(16) 0.0184(17) -0.0001(13) 0.0038(14) 0.0036(14)
C308 0.0312(17) 0.0165(15) 0.0139(15) 0.0010(12) 0.0041(12) 0.0039(13)
C311 0.088(3) 0.030(2) 0.0184(19) 0.0023(16) 0.007(2) -0.020(2)
C312 0.065(3) 0.0122(16) 0.0209(18) 0.0012(14) 0.0019(17) 0.0029(16)
C313 0.053(2) 0.0167(17) 0.0252(19) 0.0038(14) -0.0016(16) -0.0136(16)
C314 0.047(2) 0.030(2) 0.0261(19) 0.0036(16) -0.0061(16) -0.0229(17)
C315 0.0191(17) 0.071(3) 0.0208(18) 0.0163(19) -0.0027(13) -0.0128(18)
C316 0.0154(16) 0.074(3) 0.0213(18) 0.0216(19) 0.0026(13) 0.0066(17)
C317 0.043(2) 0.050(2) 0.028(2) 0.0095(18) 0.0127(16) 0.0357(19)
C318 0.059(3) 0.029(2) 0.029(2) 0.0051(17) 0.0073(18) 0.0268(19)
Cs51 0.01660(9) 0.02068(10) 0.01444(9) -0.00133(7) 0.00229(7) -0.00077(7)
Cu41 0.01600(17) 0.01318(17) 0.01619(18) -0.00082(15) 0.00014(13) -0.00098(14)
O501 0.0212(11) 0.0159(10) 0.0121(10) -0.0028(8) -0.0018(8) -0.0020(8)
O502 0.0194(11) 0.0174(11) 0.0239(12) 0.0017(9) -0.0056(9) -0.0010(9)
O503 0.0195(10) 0.0182(11) 0.0132(10) -0.0058(9) 0.0021(8) 0.0023(8)
O504 0.0240(11) 0.0254(12) 0.0172(11) -0.0058(10) 0.0039(9) -0.0066(9)
O505 0.0163(10) 0.0219(11) 0.0216(12) 0.0013(9) -0.0010(8) 0.0015(9)
O506 0.0166(10) 0.0225(11) 0.0175(11) -0.0003(9) 0.0038(8) -0.0014(9)
N401 0.0112(11) 0.0075(11) 0.0145(12) -0.0009(9) -0.0005(9) -0.0019(9)
N402 0.0116(11) 0.0101(11) 0.0117(12) -0.0007(9) 0.0010(9) 0.0013(9)
N403 0.0104(11) 0.0076(11) 0.0157(12) -0.0010(9) -0.0011(9) -0.0016(9)
N404 0.0104(11) 0.0092(11) 0.0118(12) -0.0002(9) -0.0013(9) -0.0003(9)
N501 0.0175(12) 0.0137(12) 0.0167(13) -0.0045(10) 0.0007(10) -0.0002(10)
N502 0.0193(13) 0.0180(13) 0.0134(13) 0.0009(10) 0.0000(10) -0.0053(10)
C401 0.0118(13) 0.0091(13) 0.0116(13) -0.0013(11) 0.0008(10) -0.0036(10)
C402 0.0144(13) 0.0105(13) 0.0126(14) -0.0013(11) 0.0032(10) -0.0025(11)
C403 0.0150(14) 0.0117(14) 0.0170(15) -0.0006(12) 0.0013(11) -0.0041(11)
C404 0.0197(15) 0.0073(13) 0.0176(15) -0.0005(11) 0.0011(11) -0.0014(11)
C405 0.0154(14) 0.0090(13) 0.0129(14) -0.0017(11) 0.0022(10) -0.0002(11)
C406 0.0161(14) 0.0068(13) 0.0136(14) -0.0009(11) 0.0009(10) 0.0008(11)
C407 0.0150(13) 0.0096(13) 0.0106(13) 0.0005(11) 0.0019(10) 0.0011(11)
C408 0.0146(14) 0.0137(14) 0.0124(14) -0.0010(11) -0.0017(10) 0.0023(11)
C409 0.0124(13) 0.0158(14) 0.0151(15) -0.0006(12) -0.0020(10) -0.0032(11)
C410 0.0111(13) 0.0136(14) 0.0100(13) -0.0030(11) 0.0012(10) -0.0014(11)
C411 0.0133(13) 0.0107(13) 0.0104(13) -0.0024(11) 0.0015(10) -0.0037(11)
C412 0.0135(13) 0.0084(13) 0.0132(14) -0.0025(11) 0.0046(10) -0.0029(10)
C413 0.0136(14) 0.0088(13) 0.0173(15) -0.0033(11) 0.0015(11) -0.0044(11)
C414 0.0139(14) 0.0095(13) 0.0209(16) -0.0007(12) 0.0010(11) -0.0024(11)
C415 0.0133(13) 0.0059(12) 0.0150(14) -0.0011(11) 0.0020(10) 0.0003(10)
C416 0.0139(13) 0.0073(13) 0.0150(14) -0.0009(11) 0.0008(10) 0.0003(10)
C417 0.0132(13) 0.0098(13) 0.0116(14) -0.0017(11) -0.0002(10) -0.0016(11)
C418 0.0120(13) 0.0100(13) 0.0187(15) 0.0005(12) -0.0021(11) 0.0012(11)
C419 0.0121(13) 0.0114(13) 0.0161(15) -0.0013(11) -0.0007(10) -0.0029(11)
C420 0.0126(13) 0.0118(13) 0.0093(13) -0.0018(11) 0.0006(10) -0.0020(11)
C421 0.0151(14) 0.0091(13) 0.0141(14) 0.0012(11) 0.0000(11) -0.0022(11)
C422 0.0158(14) 0.0129(14) 0.0147(14) -0.0039(12) -0.0002(11) -0.0009(11)
C423 0.0134(14) 0.0141(14) 0.0192(15) -0.0018(12) 0.0040(11) -0.0023(11)
C424 0.0144(14) 0.0138(14) 0.0218(16) -0.0029(12) -0.0004(11) -0.0066(11)
C425 0.0226(16) 0.0163(15) 0.0189(16) -0.0085(13) 0.0043(12) -0.0062(12)
C426 0.0177(14) 0.0158(15) 0.0172(15) -0.0032(12) 0.0046(11) -0.0054(12)
C427 0.0130(14) 0.0088(13) 0.0205(16) -0.0014(12) -0.0009(11) -0.0022(11)
C428 0.0263(17) 0.0180(16) 0.0218(17) 0.0005(13) -0.0038(13) 0.0037(13)
C429 0.0338(19) 0.0222(18) 0.038(2) 0.0100(16) -0.0112(16) 0.0014(15)
C430 0.0218(17) 0.0138(16) 0.061(3) 0.0020(17) -0.0085(16) 0.0063(13)
C431 0.0262(18) 0.0152(16) 0.047(2) -0.0081(16) 0.0057(15) 0.0054(13)
C432 0.0228(16) 0.0151(15) 0.0251(17) -0.0028(13) 0.0033(13) 0.0017(12)
C433 0.0124(13) 0.0077(13) 0.0130(14) 0.0000(11) -0.0020(10) 0.0005(10)
C434 0.0147(14) 0.0117(14) 0.0136(14) 0.0004(11) 0.0011(10) 0.0000(11)
C435 0.0202(15) 0.0105(13) 0.0148(15) -0.0029(12) -0.0012(11) -0.0007(11)
C436 0.0144(14) 0.0136(14) 0.0191(15) -0.0018(12) -0.0049(11) -0.0031(11)
C437 0.0098(13) 0.0172(15) 0.0196(15) -0.0005(12) 0.0014(11) 0.0001(11)
C438 0.0151(14) 0.0140(14) 0.0120(14) -0.0019(11) -0.0003(10) 0.0001(11)
C439 0.0100(13) 0.0094(13) 0.0207(15) 0.0003(12) -0.0029(11) -0.0025(10)
C440 0.0268(17) 0.0179(16) 0.0245(18) -0.0005(14) 0.0041(13) 0.0037(13)
C441 0.0277(18) 0.0162(16) 0.040(2) -0.0015(15) 0.0059(15) 0.0069(14)
C442 0.0223(17) 0.0135(16) 0.049(2) 0.0082(15) -0.0036(15) 0.0035(13)
C443 0.046(2) 0.0252(19) 0.028(2) 0.0073(16) -0.0112(16) 0.0072(16)
C444 0.0374(19) 0.0165(16) 0.0205(17) -0.0032(13) -0.0034(14) 0.0046(14)
C501 0.0219(16) 0.0146(15) 0.0223(17) -0.0043(13) 0.0001(12) -0.0058(12)
C502 0.0215(15) 0.0167(15) 0.0206(16) -0.0065(13) -0.0003(12) -0.0058(12)
C503 0.0225(16) 0.0264(17) 0.0138(15) -0.0016(13) -0.0042(12) -0.0038(13)
C504 0.0205(16) 0.0265(17) 0.0187(16) 0.0034(14) -0.0046(12) -0.0004(13)
C505 0.0321(18) 0.0171(16) 0.0201(17) 0.0054(13) -0.0035(13) -0.0013(13)
C506 0.0323(18) 0.0186(16) 0.0191(17) 0.0056(13) 0.0008(13) -0.0059(14)
C507 0.0194(15) 0.0164(15) 0.0165(15) -0.0026(12) -0.0006(11) 0.0021(12)
C508 0.0203(15) 0.0188(15) 0.0162(15) -0.0042(13) -0.0015(11) 0.0027(12)
C509 0.0200(15) 0.0198(16) 0.0189(16) -0.0051(13) 0.0076(12) -0.0001(12)
C510 0.0160(14) 0.0201(16) 0.0192(16) -0.0049(13) 0.0040(11) 0.0017(12)
C511 0.0187(15) 0.0231(16) 0.0180(16) 0.0010(13) 0.0019(12) -0.0011(13)
C512 0.0188(15) 0.0177(15) 0.0205(16) -0.0003(13) 0.0015(12) 0.0001(12)
C513 0.0260(17) 0.0134(15) 0.0277(18) -0.0034(13) 0.0068(13) 0.0017(13)
C514 0.0238(16) 0.0169(15) 0.0263(18) 0.0002(13) 0.0061(13) 0.0090(13)
C515 0.0146(14) 0.0307(18) 0.0188(16) -0.0038(14) 0.0014(11) 0.0041(13)
C516 0.0159(15) 0.0310(18) 0.0176(16) -0.0039(14) 0.0031(12) 0.0001(13)
C517 0.0183(15) 0.0270(17) 0.0168(16) 0.0009(13) 0.0025(12) -0.0087(13)
C518 0.0231(16) 0.0200(16) 0.0207(17) -0.0028(13) 0.0023(12) -0.0097(13)
Cs61 0.01560(9) 0.01063(8) 0.01354(9) 0.00002(7) 0.00220(6) -0.00156(7)
O601 0.0216(11) 0.0174(11) 0.0203(11) -0.0034(9) 0.0098(9) -0.0025(9)
O602 0.0164(10) 0.0174(11) 0.0186(11) 0.0015(9) 0.0005(8) -0.0005(8)
O603 0.0265(12) 0.0223(12) 0.0176(11) 0.0036(9) -0.0030(9) -0.0015(9)
O604 0.0271(12) 0.0229(12) 0.0110(11) -0.0021(9) -0.0007(8) -0.0053(9)
O605 0.0213(11) 0.0113(10) 0.0133(10) 0.0008(8) 0.0034(8) -0.0029(8)
O606 0.0172(10) 0.0106(10) 0.0185(11) 0.0000(8) 0.0056(8) -0.0014(8)
N601 0.0298(14) 0.0142(13) 0.0158(13) -0.0004(11) 0.0089(11) -0.0014(11)
N602 0.0206(13) 0.0108(12) 0.0183(13) -0.0027(10) 0.0020(10) -0.0027(10)
C601 0.0309(18) 0.0145(15) 0.0301(19) -0.0023(14) 0.0155(14) -0.0077(13)
C602 0.0319(18) 0.0207(17) 0.0267(18) 0.0002(14) 0.0163(14) -0.0068(14)
C603 0.0158(15) 0.0239(17) 0.0246(17) -0.0078(14) 0.0074(12) -0.0021(13)
C604 0.0125(14) 0.0260(17) 0.0215(16) -0.0072(13) -0.0009(11) 0.0022(12)
C605 0.0236(16) 0.0200(16) 0.0218(17) 0.0043(13) 0.0034(12) 0.0070(13)
C606 0.0280(17) 0.0099(14) 0.0266(18) 0.0014(13) 0.0049(13) 0.0025(12)
C607 0.046(2) 0.0194(17) 0.0190(17) 0.0057(14) 0.0096(15) -0.0017(15)
C608 0.040(2) 0.0243(18) 0.0174(17) 0.0071(14) 0.0028(14) 0.0065(15)
C609 0.0256(17) 0.040(2) 0.0109(15) 0.0052(14) -0.0013(12) -0.0036(15)
C610 0.0298(18) 0.039(2) 0.0113(15) -0.0016(14) -0.0020(12) -0.0137(15)
C611 0.0330(18) 0.0217(17) 0.0227(18) -0.0089(14) 0.0008(14) -0.0091(14)
C612 0.0272(17) 0.0149(15) 0.0226(17) -0.0028(13) 0.0012(13) -0.0075(13)
C613 0.0333(18) 0.0103(14) 0.0197(16) 0.0036(12) 0.0100(13) 0.0008(13)
C614 0.0218(15) 0.0120(14) 0.0192(16) -0.0014(12) 0.0047(12) -0.0034(12)
C615 0.0275(16) 0.0146(15) 0.0111(14) -0.0009(12) 0.0044(12) 0.0020(12)
C616 0.0160(14) 0.0179(15) 0.0169(15) 0.0014(12) 0.0059(11) 0.0006(12)
C617 0.0196(15) 0.0125(14) 0.0180(15) 0.0020(12) 0.0013(11) -0.0045(12)
C618 0.0228(15) 0.0119(14) 0.0175(15) 0.0035(12) 0.0020(12) -0.0016(12)

loop_
_atom_type_symbol
_atom_type_description
_atom_type_scat_dispersion_real
_atom_type_scat_dispersion_imag
_atom_type_scat_source
C C 0.0033 0.0016 'International Tables Vol C Tables 4.2.6.8 and 6.1.1.4'
H H 0.0000 0.0000 'International Tables Vol C Tables 4.2.6.8 and 6.1.1.4'
Cs Cs -0.3680 2.1192 'International Tables Vol C Tables 4.2.6.8 and 6.1.1.4'
Cu Cu 0.3201 1.2651 'International Tables Vol C Tables 4.2.6.8 and 6.1.1.4'
N N 0.0061 0.0033 'International Tables Vol C Tables 4.2.6.8 and 6.1.1.4'
O O 0.0106 0.0060 'International Tables Vol C Tables 4.2.6.8 and 6.1.1.4'

loop_
_exptl_crystal_face_index_h
_exptl_crystal_face_index_k
_exptl_crystal_face_index_l
_exptl_crystal_face_perp_dist
-1 -2 0 0.0690
-1 2 -1 0.1922
1 2 -1 0.1202
0 1 0 0.1652
-1 2 1 0.1334
0 0 -1 0.2113
1 -2 1 0.1787
2 -1 1 0.1696
1 -2 -1 0.2267

loop_
_geom_angle_atom_site_label_1
_geom_angle_atom_site_label_2
_geom_angle_atom_site_label_3
_geom_angle
_geom_angle_site_symmetry_1
_geom_angle_site_symmetry_3
_geom_angle_publ_flag
O201 Cs21 O202 55.18(6) . . ?
O201 Cs21 O205 103.23(6) . . ?
O201 Cs21 N102 97.58(6) . . ?
O201 Cs21 N202 102.02(6) . . ?
O201 Cs21 C115 121.65(6) . . ?
O202 Cs21 O205 134.28(6) . . ?
O202 Cs21 N102 95.02(6) . . ?
O202 Cs21 N202 56.93(7) . . ?
O202 Cs21 C115 107.20(6) . . ?
O205 Cs21 N102 129.70(5) . . ?
O205 Cs21 N202 97.80(6) . . ?
O205 Cs21 C115 117.81(6) . . ?
O206 Cs21 O201 140.78(6) . . ?
O206 Cs21 O202 113.19(6) . . ?
O206 Cs21 O205 55.40(6) . . ?
O206 Cs21 N102 121.51(6) . . ?
O206 Cs21 N202 56.30(6) . . ?
O206 Cs21 C115 97.43(6) . . ?
N102 Cs21 C115 24.09(6) . . ?
N202 Cs21 N102 121.92(6) . . ?
N202 Cs21 C115 110.76(6) . . ?
O301 Cs31 O306 136.72(6) . . ?
O301 Cs31 N104 93.73(6) . . ?
O301 Cs31 N301 57.29(7) . . ?
O301 Cs31 N302 99.66(7) . . ?
O301 Cs31 C105 103.72(6) . . ?
O302 Cs31 O301 55.35(6) . . ?
O302 Cs31 O306 104.90(6) . . ?
O302 Cs31 N104 96.65(6) . . ?
O302 Cs31 N301 102.94(6) . . ?
O302 Cs31 N302 50.95(7) . . ?
O302 Cs31 C105 120.71(6) . . ?
O305 Cs31 O301 113.94(6) . . ?
O305 Cs31 O302 142.05(6) . . ?
O305 Cs31 O306 55.27(7) . . ?
O305 Cs31 N104 121.15(6) . . ?
O305 Cs31 N301 56.68(7) . . ?
O305 Cs31 N302 105.06(7) . . ?
O305 Cs31 C105 96.86(7) . . ?
O306 Cs31 N104 128.68(6) . . ?
O306 Cs31 N301 99.27(7) . . ?
O306 Cs31 N302 54.51(7) . . ?
O306 Cs31 C105 118.61(6) . . ?
N104 Cs31 N302 120.76(6) . . ?
N104 Cs31 C105 24.38(6) . . ?
N301 Cs31 N104 120.62(6) . . ?
N301 Cs31 N302 114.96(6) . . ?
N301 Cs31 C105 107.22(6) . . ?
C105 Cs31 N302 137.80(6) . . ?
Cs31 Cu11 Cs21 179.038(13) . . ?
N101 Cu11 Cs21 73.73(7) . . ?
N101 Cu11 Cs31 105.43(7) . . ?
N102 Cu11 Cs21 63.15(7) . . ?
N102 Cu11 Cs31 117.43(7) . . ?
N102 Cu11 N101 89.39(9) . . ?
N102 Cu11 N103 90.52(9) . . ?
N102 Cu11 N104 179.84(11) . . ?
N103 Cu11 Cs21 106.04(6) . . ?
N103 Cu11 Cs31 74.79(6) . . ?
N103 Cu11 N101 179.78(11) . . ?
N103 Cu11 N104 89.62(9) . . ?
N104 Cu11 Cs21 116.73(7) . . ?
N104 Cu11 Cs31 62.69(7) . . ?
N104 Cu11 N101 90.47(9) . . ?
C311 O31A C32A 111.9(3) . . ?
C32B O31B C311 116.8(7) . . ?
C202 O201 Cs21 111.00(18) . . ?
C203 O201 Cs21 112.86(19) . . ?
C203 O201 C202 113.9(3) . . ?
C204 O202 Cs21 119.72(19) . . ?
C205 O202 Cs21 120.69(19) . . ?
C205 O202 C204 113.0(3) . . ?
C208 O203 C209 110.7(2) . . ?
C210 O204 C211 115.7(3) . . ?
C214 O205 Cs21 97.53(18) . . ?
C214 O205 C215 111.7(3) . . ?
C215 O205 Cs21 94.81(17) . . ?
C216 O206 Cs21 119.6(2) . . ?
C217 O206 Cs21 124.36(19) . . ?
C217 O206 C216 113.6(3) . . ?
C302 O301 Cs31 120.15(18) . . ?
C302 O301 C303 112.9(2) . . ?
C303 O301 Cs31 119.15(18) . . ?
C304 O302 Cs31 115.41(19) . . ?
C304 O302 C305 113.7(3) . . ?
C305 O302 Cs31 112.0(2) . . ?
C31B O303 C308 115.8(6) . . ?
C308 O303 C31A 116.5(3) . . ?
C314 O305 Cs31 124.2(2) . . ?
C314 O305 C315 114.4(3) . . ?
C315 O305 Cs31 119.3(2) . . ?
C316 O306 Cs31 96.01(18) . . ?
C316 O306 C317 111.9(3) . . ?
C317 O306 Cs31 96.96(19) . . ?
Cu11 N101 Cs21 73.51(6) . . ?
C117 N101 Cs21 83.55(15) . . ?
C117 N101 Cu11 127.12(18) . . ?
C120 N101 Cs21 125.73(17) . . ?
C120 N101 Cu11 126.61(18) . . ?
C120 N101 C117 105.6(2) . . ?
Cu11 N102 Cs21 82.90(7) . . ?
C112 N102 Cs21 107.95(16) . . ?
C112 N102 Cu11 126.55(18) . . ?
C115 N102 Cs21 84.80(15) . . ?
C115 N102 Cu11 127.49(18) . . ?
C115 N102 C112 105.8(2) . . ?
Cu11 N103 Cs31 72.63(6) . . ?
C107 N103 Cs31 84.60(15) . . ?
C107 N103 Cu11 126.91(18) . . ?
C110 N103 Cs31 127.85(16) . . ?
C110 N103 Cu11 126.62(18) . . ?
C110 N103 C107 105.4(2) . . ?
Cu11 N104 Cs31 83.22(7) . . ?
C102 N104 Cs31 106.09(16) . . ?
C102 N104 Cu11 126.25(18) . . ?
C102 N104 C105 106.1(2) . . ?
C105 N104 Cs31 83.72(15) . . ?
C105 N104 Cu11 127.61(18) . . ?
C201 N201 Cs21 77.54(17) . . ?
C201 N201 C207 110.2(3) . . ?
C201 N201 C213 110.5(3) . . ?
C207 N201 Cs21 140.5(2) . . ?
C207 N201 C213 109.5(3) . . ?
C213 N201 Cs21 102.97(19) . . ?
C206 N202 Cs21 98.65(19) . . ?
C206 N202 C212 112.3(3) . . ?
C206 N202 C218 109.9(3) . . ?
C212 N202 Cs21 121.83(17) . . ?
C218 N202 Cs21 100.62(19) . . ?
C218 N202 C212 112.2(3) . . ?
C301 N301 Cs31 97.88(18) . . ?
C301 N301 C307 112.4(3) . . ?
C301 N301 C313 109.7(3) . . ?
C307 N301 Cs31 122.93(17) . . ?
C313 N301 Cs31 100.65(19) . . ?
C313 N301 C307 111.8(3) . . ?
C306 N302 Cs31 80.17(18) . . ?
C312 N302 Cs31 138.1(2) . . ?
C312 N302 C306 109.8(3) . . ?
C318 N302 Cs31 103.5(2) . . ?
C318 N302 C306 110.8(3) . . ?
C318 N302 C312 109.7(3) . . ?
O303 C31A H31A 108.4 . . ?
O303 C31A H31B 108.4 . . ?
O303 C31A C32A 115.5(4) . . ?
H31A C31A H31B 107.5 . . ?
C32A C31A H31A 108.4 . . ?
C32A C31A H31B 108.4 . . ?
O303 C31B H31C 108.5 . . ?
O303 C31B H31D 108.5 . . ?
O303 C31B C32B 115.0(10) . . ?
H31C C31B H31D 107.5 . . ?
C32B C31B H31C 108.5 . . ?
C32B C31B H31D 108.5 . . ?
O31A C32A C31A 110.1(4) . . ?
O31A C32A H32A 109.6 . . ?
O31A C32A H32B 109.6 . . ?
C31A C32A H32A 109.6 . . ?
C31A C32A H32B 109.6 . . ?
H32A C32A H32B 108.2 . . ?
O31B C32B C31B 113.9(9) . . ?
O31B C32B H32C 108.8 . . ?
O31B C32B H32D 108.8 . . ?
C31B C32B H32C 108.8 . . ?
C31B C32B H32D 108.8 . . ?
H32C C32B H32D 107.7 . . ?
C102 C101 C120 124.8(3) . . ?
C102 C101 C121 117.5(2) . . ?
C120 C101 C121 117.6(2) . . ?
N104 C102 Cs31 53.58(14) . . ?
N104 C102 C101 126.4(3) . . ?
N104 C102 C103 109.5(2) . . ?
C101 C102 Cs31 113.10(18) . . ?
C101 C102 C103 124.1(3) . . ?
C103 C102 Cs31 99.39(18) . . ?
C102 C103 H103 126.3 . . ?
C104 C103 C102 107.3(2) . . ?
C104 C103 H103 126.3 . . ?
C103 C104 H104 126.1 . . ?
C103 C104 C105 107.8(3) . . ?
C105 C104 H104 126.1 . . ?
N104 C105 Cs31 71.90(14) . . ?
N104 C105 C104 109.2(2) . . ?
C104 C105 Cs31 108.56(18) . . ?
C106 C105 Cs31 88.59(17) . . ?
C106 C105 N104 125.7(2) . . ?
C106 C105 C104 125.0(3) . . ?
C105 C106 Cs31 68.69(15) . . ?
C105 C106 C107 124.1(3) . . ?
C105 C106 C127 117.9(2) . . ?
C107 C106 Cs31 85.44(16) . . ?
C107 C106 C127 117.9(2) . . ?
C127 C106 Cs31 121.21(17) . . ?
N103 C107 Cs31 73.67(14) . . ?
N103 C107 C106 125.5(2) . . ?
N103 C107 C108 109.7(2) . . ?
C106 C107 Cs31 72.59(15) . . ?
C106 C107 C108 124.8(3) . . ?
C108 C107 Cs31 129.99(18) . . ?
C107 C108 H108 126.2 . . ?
C109 C108 C107 107.5(2) . . ?
C109 C108 H108 126.2 . . ?
C108 C109 H109 126.4 . . ?
C108 C109 C110 107.2(2) . . ?
C110 C109 H109 126.4 . . ?
N103 C110 C109 110.3(2) . . ?
N103 C110 C111 125.1(2) . . ?
C111 C110 C109 124.6(2) . . ?
C110 C111 C133 118.7(2) . . ?
C112 C111 C110 125.2(2) . . ?
C112 C111 C133 116.0(2) . . ?
N102 C112 Cs21 52.11(13) . . ?
N102 C112 C113 109.1(2) . . ?
C111 C112 Cs21 111.93(18) . . ?
C111 C112 N102 125.5(2) . . ?
C111 C112 C113 125.4(3) . . ?
C113 C112 Cs21 100.94(18) . . ?
C112 C113 H113 126.0 . . ?
C114 C113 C112 108.1(3) . . ?
C114 C113 H113 126.0 . . ?
C113 C114 H114 126.3 . . ?
C113 C114 C115 107.4(3) . . ?
C115 C114 H114 126.3 . . ?
N102 C115 Cs21 71.11(14) . . ?
N102 C115 C114 109.6(2) . . ?
C114 C115 Cs21 111.02(18) . . ?
C116 C115 Cs21 87.09(17) . . ?
C116 C115 N102 125.8(2) . . ?
C116 C115 C114 124.6(3) . . ?
C115 C116 Cs21 70.29(15) . . ?
C115 C116 C117 124.0(3) . . ?
C115 C116 C139 118.1(2) . . ?
C117 C116 Cs21 82.93(16) . . ?
C117 C116 C139 117.9(2) . . ?
C139 C116 Cs21 122.33(18) . . ?
N101 C117 Cs21 74.61(14) . . ?
N101 C117 C116 125.8(2) . . ?
N101 C117 C118 109.8(2) . . ?
C116 C117 Cs21 74.93(15) . . ?
C116 C117 C118 124.3(3) . . ?
C118 C117 Cs21 127.02(19) . . ?
C117 C118 H118 126.4 . . ?
C119 C118 C117 107.2(2) . . ?
C119 C118 H118 126.4 . . ?
C118 C119 H119 126.3 . . ?
C118 C119 C120 107.4(2) . . ?
C120 C119 H119 126.3 . . ?
N101 C120 C101 125.2(2) . . ?
N101 C120 C119 110.0(2) . . ?
C101 C120 C119 124.8(2) . . ?
C122 C121 C101 120.1(3) . . ?
C126 C121 C101 121.9(3) . . ?
C126 C121 C122 118.0(3) . . ?
C121 C122 H122 119.6 . . ?
C123 C122 C121 120.7(3) . . ?
C123 C122 H122 119.6 . . ?
C122 C123 H123 119.8 . . ?
C124 C123 C122 120.4(3) . . ?
C124 C123 H123 119.8 . . ?
C123 C124 H124 120.4 . . ?
C125 C124 C123 119.2(3) . . ?
C125 C124 H124 120.4 . . ?
C124 C125 H125 119.7 . . ?
C124 C125 C126 120.6(3) . . ?
C126 C125 H125 119.7 . . ?
C121 C126 C125 121.0(3) . . ?
C121 C126 H126 119.5 . . ?
C125 C126 H126 119.5 . . ?
C128 C127 C106 120.9(3) . . ?
C132 C127 C106 121.3(3) . . ?
C132 C127 C128 117.7(3) . . ?
C127 C128 H128 119.6 . . ?
C129 C128 C127 120.8(3) . . ?
C129 C128 H128 119.6 . . ?
C128 C129 H129 119.8 . . ?
C130 C129 C128 120.3(3) . . ?
C130 C129 H129 119.8 . . ?
C129 C130 H130 120.3 . . ?
C131 C130 C129 119.4(3) . . ?
C131 C130 H130 120.3 . . ?
C130 C131 H131 119.8 . . ?
C130 C131 C132 120.3(3) . . ?
C132 C131 H131 119.8 . . ?
C127 C132 H132 119.3 . . ?
C131 C132 C127 121.4(3) . . ?
C131 C132 H132 119.3 . . ?
C134 C133 C111 121.6(2) . . ?
C138 C133 C111 120.6(3) . . ?
C138 C133 C134 117.8(3) . . ?
C133 C134 H134 119.5 . . ?
C135 C134 C133 120.9(3) . . ?
C135 C134 H134 119.5 . . ?
C134 C135 H135 119.8 . . ?
C136 C135 C134 120.4(3) . . ?
C136 C135 H135 119.8 . . ?
C135 C136 H136 120.4 . . ?
C137 C136 C135 119.3(3) . . ?
C137 C136 H136 120.4 . . ?
C136 C137 H137 119.9 . . ?
C136 C137 C138 120.3(3) . . ?
C138 C137 H137 119.9 . . ?
C133 C138 H138 119.3 . . ?
C137 C138 C133 121.4(3) . . ?
C137 C138 H138 119.3 . . ?
C140 C139 C116 121.0(3) . . ?
C140 C139 C144 118.0(3) . . ?
C144 C139 C116 121.0(3) . . ?
C139 C140 H140 119.5 . . ?
C139 C140 C141 121.0(3) . . ?
C141 C140 H140 119.5 . . ?
C140 C141 H141 119.9 . . ?
C142 C141 C140 120.2(3) . . ?
C142 C141 H141 119.9 . . ?
C141 C142 H142 120.1 . . ?
C141 C142 C143 119.8(3) . . ?
C143 C142 H142 120.1 . . ?
C142 C143 H143 120.0 . . ?
C142 C143 C144 120.0(3) . . ?
C144 C143 H143 120.0 . . ?
C139 C144 H144 119.5 . . ?
C143 C144 C139 120.9(3) . . ?
C143 C144 H144 119.5 . . ?
Cs21 C201 H20A 158.5 . . ?
Cs21 C201 H20B 51.5 . . ?
N201 C201 Cs21 78.54(16) . . ?
N201 C201 H20A 108.5 . . ?
N201 C201 H20B 108.5 . . ?
N201 C201 C202 115.0(3) . . ?
H20A C201 H20B 107.5 . . ?
C202 C201 Cs21 85.33(18) . . ?
C202 C201 H20A 108.5 . . ?
C202 C201 H20B 108.5 . . ?
Cs21 C202 H20C 98.2 . . ?
Cs21 C202 H20D 151.0 . . ?
O201 C202 Cs21 48.08(14) . . ?
O201 C202 C201 109.9(3) . . ?
O201 C202 H20C 109.7 . . ?
O201 C202 H20D 109.7 . . ?
C201 C202 Cs21 70.84(17) . . ?
C201 C202 H20C 109.7 . . ?
C201 C202 H20D 109.7 . . ?
H20C C202 H20D 108.2 . . ?
Cs21 C203 H20E 156.5 . . ?
Cs21 C203 H20F 81.3 . . ?
O201 C203 Cs21 46.75(15) . . ?
O201 C203 H20E 110.1 . . ?
O201 C203 H20F 110.1 . . ?
O201 C203 C204 108.0(3) . . ?
H20E C203 H20F 108.4 . . ?
C204 C203 Cs21 85.15(19) . . ?
C204 C203 H20E 110.1 . . ?
C204 C203 H20F 110.1 . . ?
O202 C204 C203 109.6(3) . . ?
O202 C204 H20G 109.7 . . ?
O202 C204 H20H 109.7 . . ?
C203 C204 H20G 109.7 . . ?
C203 C204 H20H 109.7 . . ?
H20G C204 H20H 108.2 . . ?
O202 C205 H20I 109.7 . . ?
O202 C205 H20J 109.7 . . ?
O202 C205 C206 109.9(3) . . ?
H20I C205 H20J 108.2 . . ?
C206 C205 H20I 109.7 . . ?
C206 C205 H20J 109.7 . . ?
Cs21 C206 H20K 70.9 . . ?
Cs21 C206 H20L 163.6 . . ?
N202 C206 Cs21 58.45(16) . . ?
N202 C206 C205 115.0(3) . . ?
N202 C206 H20K 108.5 . . ?
N202 C206 H20L 108.5 . . ?
C205 C206 Cs21 87.08(19) . . ?
C205 C206 H20K 108.5 . . ?
C205 C206 H20L 108.5 . . ?
H20K C206 H20L 107.5 . . ?
N201 C207 H20M 108.4 . . ?
N201 C207 H20N 108.4 . . ?
N201 C207 C208 115.5(3) . . ?
H20M C207 H20N 107.5 . . ?
C208 C207 H20M 108.4 . . ?
C208 C207 H20N 108.4 . . ?
O203 C208 C207 109.0(3) . . ?
O203 C208 H20O 109.9 . . ?
O203 C208 H20P 109.9 . . ?
C207 C208 H20O 109.9 . . ?
C207 C208 H20P 109.9 . . ?
H20O C208 H20P 108.3 . . ?
O203 C209 H20Q 109.8 . . ?
O203 C209 H20R 109.8 . . ?
O203 C209 C210 109.4(3) . . ?
H20Q C209 H20R 108.3 . . ?
C210 C209 H20Q 109.8 . . ?
C210 C209 H20R 109.8 . . ?
O204 C210 C209 114.9(3) . . ?
O204 C210 H21A 108.5 . . ?
O204 C210 H21B 108.5 . . ?
C209 C210 H21A 108.5 . . ?
C209 C210 H21B 108.5 . . ?
H21A C210 H21B 107.5 . . ?
O204 C211 H21C 110.5 . . ?
O204 C211 H21D 110.5 . . ?
O204 C211 C212 106.0(3) . . ?
H21C C211 H21D 108.7 . . ?
C212 C211 H21C 110.5 . . ?
C212 C211 H21D 110.5 . . ?
N202 C212 C211 110.4(3) . . ?
N202 C212 H21E 109.6 . . ?
N202 C212 H21F 109.6 . . ?
C211 C212 H21E 109.6 . . ?
C211 C212 H21F 109.6 . . ?
H21E C212 H21F 108.1 . . ?
N201 C213 H21G 108.3 . . ?
N201 C213 H21H 108.3 . . ?
N201 C213 C214 116.1(3) . . ?
H21G C213 H21H 107.4 . . ?
C214 C213 H21G 108.3 . . ?
C214 C213 H21H 108.3 . . ?
Cs21 C214 H21I 151.3 . . ?
Cs21 C214 H21J 58.8 . . ?
O205 C214 Cs21 59.50(15) . . ?
O205 C214 C213 110.3(3) . . ?
O205 C214 H21I 109.6 . . ?
O205 C214 H21J 109.6 . . ?
C213 C214 Cs21 99.11(19) . . ?
C213 C214 H21I 109.6 . . ?
C213 C214 H21J 109.6 . . ?
H21I C214 H21J 108.1 . . ?
Cs21 C215 H21K 62.6 . . ?
Cs21 C215 H21L 160.0 . . ?
O205 C215 Cs21 61.64(15) . . ?
O205 C215 H21K 109.7 . . ?
O205 C215 H21L 109.7 . . ?
O205 C215 C216 109.6(3) . . ?
H21K C215 H21L 108.2 . . ?
C216 C215 Cs21 90.21(19) . . ?
C216 C215 H21K 109.7 . . ?
C216 C215 H21L 109.7 . . ?
Cs21 C216 H21M 118.3 . . ?
Cs21 C216 H21N 131.2 . . ?
O206 C216 Cs21 41.67(15) . . ?
O206 C216 C215 108.2(3) . . ?
O206 C216 H21M 110.1 . . ?
O206 C216 H21N 110.1 . . ?
C215 C216 Cs21 67.08(17) . . ?
C215 C216 H21M 110.1 . . ?
C215 C216 H21N 110.1 . . ?
H21M C216 H21N 108.4 . . ?
O206 C217 H21O 109.8 . . ?
O206 C217 H21P 109.8 . . ?
O206 C217 C218 109.2(3) . . ?
H21O C217 H21P 108.3 . . ?
C218 C217 H21O 109.8 . . ?
C218 C217 H21P 109.8 . . ?
Cs21 C218 H21Q 164.0 . . ?
Cs21 C218 H21R 74.1 . . ?
N202 C218 Cs21 56.88(16) . . ?
N202 C218 C217 114.4(3) . . ?
N202 C218 H21Q 108.7 . . ?
N202 C218 H21R 108.7 . . ?
C217 C218 Cs21 85.14(19) . . ?
C217 C218 H21Q 108.7 . . ?
C217 C218 H21R 108.7 . . ?
H21Q C218 H21R 107.6 . . ?
Cs31 C301 H30A 163.5 . . ?
Cs31 C301 H30B 70.0 . . ?
N301 C301 Cs31 58.98(15) . . ?
N301 C301 H30A 108.6 . . ?
N301 C301 H30B 108.6 . . ?
N301 C301 C302 114.8(3) . . ?
H30A C301 H30B 107.5 . . ?
C302 C301 Cs31 87.33(18) . . ?
C302 C301 H30A 108.6 . . ?
C302 C301 H30B 108.6 . . ?
O301 C302 C301 110.0(3) . . ?
O301 C302 H30C 109.7 . . ?
O301 C302 H30D 109.7 . . ?
C301 C302 H30C 109.7 . . ?
C301 C302 H30D 109.7 . . ?
H30C C302 H30D 108.2 . . ?
Cs31 C303 H30E 102.1 . . ?
Cs31 C303 H30F 145.4 . . ?
O301 C303 Cs31 42.32(13) . . ?
O301 C303 H30E 109.8 . . ?
O301 C303 H30F 109.8 . . ?
O301 C303 C304 109.5(3) . . ?
H30E C303 H30F 108.2 . . ?
C304 C303 Cs31 73.80(18) . . ?
C304 C303 H30E 109.8 . . ?
C304 C303 H30F 109.8 . . ?
Cs31 C304 H30G 84.4 . . ?
Cs31 C304 H30H 155.0 . . ?
O302 C304 Cs31 44.82(14) . . ?
O302 C304 C303 107.5(3) . . ?
O302 C304 H30G 110.2 . . ?
O302 C304 H30H 110.2 . . ?
C303 C304 Cs31 83.75(18) . . ?
C303 C304 H30G 110.2 . . ?
C303 C304 H30H 110.2 . . ?
H30G C304 H30H 108.5 . . ?
Cs31 C305 H30I 149.5 . . ?
Cs31 C305 H30J 99.7 . . ?
O302 C305 Cs31 47.18(15) . . ?
O302 C305 H30I 109.8 . . ?
O302 C305 H30J 109.8 . . ?
O302 C305 C306 109.6(3) . . ?
H30I C305 H30J 108.2 . . ?
C306 C305 Cs31 70.5(2) . . ?
C306 C305 H30I 109.8 . . ?
C306 C305 H30J 109.8 . . ?
Cs31 C306 H30K 54.1 . . ?
Cs31 C306 H30L 160.5 . . ?
N302 C306 Cs31 75.47(17) . . ?
N302 C306 C305 115.0(3) . . ?
N302 C306 H30K 108.5 . . ?
N302 C306 H30L 108.5 . . ?
C305 C306 Cs31 85.84(19) . . ?
C305 C306 H30K 108.5 . . ?
C305 C306 H30L 108.5 . . ?
H30K C306 H30L 107.5 . . ?
N301 C307 H30M 109.6 . . ?
N301 C307 H30N 109.6 . . ?
N301 C307 C308 110.5(2) . . ?
H30M C307 H30N 108.1 . . ?
C308 C307 H30M 109.6 . . ?
C308 C307 H30N 109.6 . . ?
O303 C308 C307 106.3(2) . . ?
O303 C308 H30O 110.5 . . ?
O303 C308 H30P 110.5 . . ?
C307 C308 H30O 110.5 . . ?
C307 C308 H30P 110.5 . . ?
H30O C308 H30P 108.7 . . ?
O31A C311 H31E 109.2 . . ?
O31A C311 H31F 109.2 . . ?
O31A C311 C312 112.3(3) . . ?
O31B C311 H31G 112.1 . . ?
O31B C311 H31H 112.1 . . ?
H31E C311 H31F 107.9 . . ?
H31G C311 H31H 109.8 . . ?
C312 C311 O31B 98.1(4) . . ?
C312 C311 H31E 109.2 . . ?
C312 C311 H31F 109.2 . . ?
C312 C311 H31G 112.1 . . ?
C312 C311 H31H 112.1 . . ?
N302 C312 C311 114.8(3) . . ?
N302 C312 H31I 108.6 . . ?
N302 C312 H31J 108.6 . . ?
C311 C312 H31I 108.6 . . ?
C311 C312 H31J 108.6 . . ?
H31I C312 H31J 107.5 . . ?
Cs31 C313 H31K 74.6 . . ?
Cs31 C313 H31L 164.0 . . ?
N301 C313 Cs31 56.68(16) . . ?
N301 C313 H31K 108.6 . . ?
N301 C313 H31L 108.6 . . ?
N301 C313 C314 114.5(3) . . ?
H31K C313 H31L 107.6 . . ?
C314 C313 Cs31 84.9(2) . . ?
C314 C313 H31K 108.6 . . ?
C314 C313 H31L 108.6 . . ?
O305 C314 C313 109.3(3) . . ?
O305 C314 H31M 109.8 . . ?
O305 C314 H31N 109.8 . . ?
C313 C314 H31M 109.8 . . ?
C313 C314 H31N 109.8 . . ?
H31M C314 H31N 108.3 . . ?
Cs31 C315 H31O 131.3 . . ?
Cs31 C315 H31P 118.3 . . ?
O305 C315 Cs31 41.93(16) . . ?
O305 C315 H31O 110.0 . . ?
O305 C315 H31P 110.0 . . ?
O305 C315 C316 108.4(3) . . ?
H31O C315 H31P 108.4 . . ?
C316 C315 Cs31 67.02(18) . . ?
C316 C315 H31O 110.0 . . ?
C316 C315 H31P 110.0 . . ?
Cs31 C316 H31Q 160.0 . . ?
Cs31 C316 H31R 63.4 . . ?
O306 C316 Cs31 60.68(15) . . ?
O306 C316 C315 108.9(3) . . ?
O306 C316 H31Q 109.9 . . ?
O306 C316 H31R 109.9 . . ?
C315 C316 Cs31 90.05(19) . . ?
C315 C316 H31Q 109.9 . . ?
C315 C316 H31R 109.9 . . ?
H31Q C316 H31R 108.3 . . ?
Cs31 C317 H31S 59.1 . . ?
Cs31 C317 H31T 152.1 . . ?
O306 C317 Cs31 59.71(16) . . ?
O306 C317 H31S 109.6 . . ?
O306 C317 H31T 109.6 . . ?
O306 C317 C318 110.2(3) . . ?
H31S C317 H31T 108.1 . . ?
C318 C317 Cs31 98.3(2) . . ?
C318 C317 H31S 109.6 . . ?
C318 C317 H31T 109.6 . . ?
N302 C318 C317 115.8(3) . . ?
N302 C318 H31U 108.3 . . ?
N302 C318 H31V 108.3 . . ?
C317 C318 H31U 108.3 . . ?
C317 C318 H31V 108.3 . . ?
H31U C318 H31V 107.4 . . ?
O501 Cs51 N401 87.54(5) . . ?
O501 Cs51 N402 135.07(6) . . ?
O501 Cs51 N501 54.65(6) . . ?
O501 Cs51 N502 93.81(5) . . ?
O502 Cs51 O501 55.17(6) . . ?
O502 Cs51 O505 147.30(6) . . ?
O502 Cs51 O506 108.02(6) . . ?
O502 Cs51 N401 91.56(6) . . ?
O502 Cs51 N402 103.76(6) . . ?
O502 Cs51 N501 103.99(6) . . ?
O502 Cs51 N502 53.26(6) . . ?
O505 Cs51 O501 109.83(6) . . ?
O505 Cs51 O506 56.35(6) . . ?
O505 Cs51 N401 118.37(6) . . ?
O505 Cs51 N402 105.44(6) . . ?
O505 Cs51 N501 55.20(6) . . ?
O505 Cs51 N502 105.50(6) . . ?
O506 Cs51 O501 129.88(5) . . ?
O506 Cs51 N401 142.55(5) . . ?
O506 Cs51 N402 92.81(5) . . ?
O506 Cs51 N501 95.48(6) . . ?
O506 Cs51 N502 54.78(6) . . ?
N402 Cs51 N401 50.85(5) . . ?
N402 Cs51 N501 146.88(6) . . ?
N402 Cs51 N502 102.76(6) . . ?
N501 Cs51 N401 110.70(6) . . ?
N501 Cs51 N502 108.21(6) . . ?
N502 Cs51 N401 132.72(6) . . ?
N401 Cu41 Cs51 72.79(7) . . ?
N401 Cu41 N402 89.78(9) . . ?
N402 Cu41 Cs51 67.07(6) . . ?
N403 Cu41 Cs51 102.66(7) . . ?
N403 Cu41 N401 175.40(10) . . ?
N403 Cu41 N402 89.05(9) . . ?
N403 Cu41 N404 91.63(9) . . ?
N404 Cu41 Cs51 110.24(7) . . ?
N404 Cu41 N401 89.34(9) . . ?
N404 Cu41 N402 177.31(9) . . ?
C502 O501 Cs51 91.93(15) . . ?
C502 O501 C503 110.7(2) . . ?
C503 O501 Cs51 94.19(16) . . ?
C504 O502 Cs51 120.61(18) . . ?
C505 O502 Cs51 124.60(17) . . ?
C505 O502 C504 114.1(2) . . ?
C508 O503 C509 113.4(2) . . ?
C510 O504 C511 114.1(2) . . ?
C514 O505 Cs51 126.36(17) . . ?
C514 O505 C515 114.8(2) . . ?
C515 O505 Cs51 118.00(18) . . ?
C516 O506 Cs51 93.34(16) . . ?
C517 O506 Cs51 94.50(16) . . ?
C517 O506 C516 112.0(2) . . ?
Cu41 N401 Cs51 73.07(7) . . ?
C402 N401 Cs51 118.48(16) . . ?
C402 N401 Cu41 126.76(18) . . ?
C405 N401 Cs51 84.34(15) . . ?
C405 N401 Cu41 126.74(18) . . ?
C405 N401 C402 106.5(2) . . ?
Cu41 N402 Cs51 77.30(6) . . ?
C407 N402 Cs51 88.31(15) . . ?
C407 N402 Cu41 126.62(18) . . ?
C410 N402 Cs51 112.38(16) . . ?
C410 N402 Cu41 127.88(18) . . ?
C410 N402 C407 105.2(2) . . ?
C412 N403 Cu41 127.99(18) . . ?
C412 N403 C415 105.9(2) . . ?
C415 N403 Cu41 125.67(18) . . ?
C417 N404 Cu41 125.97(18) . . ?
C420 N404 Cu41 128.83(18) . . ?
C420 N404 C417 105.2(2) . . ?
C501 N501 Cs51 106.36(17) . . ?
C507 N501 Cs51 117.67(17) . . ?
C507 N501 C501 112.6(2) . . ?
C507 N501 C513 111.6(2) . . ?
C513 N501 Cs51 96.81(17) . . ?
C513 N501 C501 110.6(2) . . ?
C506 N502 Cs51 90.32(17) . . ?
C512 N502 Cs51 126.78(17) . . ?
C512 N502 C506 112.4(2) . . ?
C512 N502 C518 111.3(2) . . ?
C518 N502 Cs51 104.50(17) . . ?
C518 N502 C506 109.2(2) . . ?
C402 C401 C420 123.8(2) . . ?
C402 C401 C421 118.5(2) . . ?
C420 C401 C421 117.8(2) . . ?
N401 C402 C403 108.7(2) . . ?
C401 C402 N401 127.3(3) . . ?
C401 C402 C403 124.0(3) . . ?
C402 C403 H403 126.0 . . ?
C404 C403 C402 108.0(2) . . ?
C404 C403 H403 126.0 . . ?
C403 C404 H404 126.1 . . ?
C403 C404 C405 107.7(3) . . ?
C405 C404 H404 126.1 . . ?
N401 C405 Cs51 72.92(14) . . ?
N401 C405 C404 109.1(2) . . ?
C404 C405 Cs51 119.32(17) . . ?
C406 C405 Cs51 80.80(16) . . ?
C406 C405 N401 127.3(2) . . ?
C406 C405 C404 123.7(3) . . ?
C405 C406 Cs51 77.27(16) . . ?
C405 C406 C407 124.6(3) . . ?
C405 C406 C427 118.8(2) . . ?
C407 C406 Cs51 73.62(15) . . ?
C407 C406 C427 116.6(2) . . ?
C427 C406 Cs51 124.61(18) . . ?
N402 C407 Cs51 68.23(13) . . ?
N402 C407 C406 124.6(2) . . ?
C406 C407 Cs51 83.34(15) . . ?
C408 C407 Cs51 118.49(18) . . ?
C408 C407 N402 110.2(2) . . ?
C408 C407 C406 125.1(3) . . ?
C407 C408 H408 126.6 . . ?
C409 C408 C407 106.8(2) . . ?
C409 C408 H408 126.6 . . ?
C408 C409 H409 126.3 . . ?
C408 C409 C410 107.3(2) . . ?
C410 C409 H409 126.3 . . ?
N402 C410 C409 110.4(2) . . ?
N402 C410 C411 123.8(2) . . ?
C409 C410 C411 125.8(3) . . ?
C410 C411 C433 117.3(2) . . ?
C412 C411 C410 123.8(2) . . ?
C412 C411 C433 118.9(2) . . ?
N403 C412 C413 108.8(2) . . ?
C411 C412 N403 127.3(2) . . ?
C411 C412 C413 123.7(3) . . ?
C412 C413 H413 125.8 . . ?
C414 C413 C412 108.3(2) . . ?
C414 C413 H413 125.8 . . ?
C413 C414 H414 126.1 . . ?
C413 C414 C415 107.7(3) . . ?
C415 C414 H414 126.1 . . ?
N403 C415 C414 109.2(2) . . ?
C416 C415 N403 126.8(2) . . ?
C416 C415 C414 124.1(3) . . ?
C415 C416 C417 124.3(3) . . ?
C415 C416 C439 118.6(2) . . ?
C417 C416 C439 117.1(2) . . ?
N404 C417 C416 124.7(2) . . ?
N404 C417 C418 110.6(2) . . ?
C418 C417 C416 124.6(3) . . ?
C417 C418 H418 126.6 . . ?
C419 C418 C417 106.8(2) . . ?
C419 C418 H418 126.6 . . ?
C418 C419 H419 126.6 . . ?
C418 C419 C420 106.7(2) . . ?
C420 C419 H419 126.6 . . ?
N404 C420 C401 123.9(2) . . ?
N404 C420 C419 110.7(2) . . ?
C419 C420 C401 125.4(2) . . ?
C422 C421 C401 121.9(3) . . ?
C422 C421 C426 117.5(3) . . ?
C426 C421 C401 120.5(2) . . ?
C421 C422 H422 119.3 . . ?
C423 C422 C421 121.4(3) . . ?
C423 C422 H422 119.3 . . ?
C422 C423 H423 119.9 . . ?
C424 C423 C422 120.2(3) . . ?
C424 C423 H423 119.9 . . ?
C423 C424 H424 120.2 . . ?
C423 C424 C425 119.7(3) . . ?
C425 C424 H424 120.2 . . ?
C424 C425 H425 120.1 . . ?
C424 C425 C426 119.8(3) . . ?
C426 C425 H425 120.1 . . ?
C421 C426 H426 119.3 . . ?
C425 C426 C421 121.4(3) . . ?
C425 C426 H426 119.3 . . ?
C428 C427 C406 121.1(3) . . ?
C432 C427 C406 121.0(3) . . ?
C432 C427 C428 117.9(3) . . ?
C427 C428 H428 119.6 . . ?
C429 C428 C427 120.8(3) . . ?
C429 C428 H428 119.6 . . ?
C428 C429 H429 119.8 . . ?
C430 C429 C428 120.4(3) . . ?
C430 C429 H429 119.8 . . ?
C429 C430 H430 120.3 . . ?
C431 C430 C429 119.5(3) . . ?
C431 C430 H430 120.3 . . ?
C430 C431 H431 119.9 . . ?
C430 C431 C432 120.2(3) . . ?
C432 C431 H431 119.9 . . ?
C427 C432 H432 119.4 . . ?
C431 C432 C427 121.3(3) . . ?
C431 C432 H432 119.4 . . ?
C434 C433 C411 121.3(2) . . ?
C438 C433 C411 121.5(2) . . ?
C438 C433 C434 117.2(2) . . ?
C433 C434 H434 119.2 . . ?
C435 C434 C433 121.7(3) . . ?
C435 C434 H434 119.2 . . ?
C434 C435 H435 120.0 . . ?
C434 C435 C436 120.1(3) . . ?
C436 C435 H435 120.0 . . ?
C435 C436 H436 120.5 . . ?
C437 C436 C435 119.1(3) . . ?
C437 C436 H436 120.5 . . ?
C436 C437 H437 119.6 . . ?
C436 C437 C438 120.7(3) . . ?
C438 C437 H437 119.6 . . ?
C433 C438 H438 119.4 . . ?
C437 C438 C433 121.3(3) . . ?
C437 C438 H438 119.4 . . ?
C440 C439 C416 122.3(3) . . ?
C440 C439 C444 117.7(3) . . ?
C444 C439 C416 120.1(3) . . ?
C439 C440 H440 119.2 . . ?
C439 C440 C441 121.6(3) . . ?
C441 C440 H440 119.2 . . ?
C440 C441 H441 120.0 . . ?
C442 C441 C440 120.0(3) . . ?
C442 C441 H441 120.0 . . ?
C441 C442 H442 120.4 . . ?
C441 C442 C443 119.3(3) . . ?
C443 C442 H442 120.4 . . ?
C442 C443 H443 119.7 . . ?
C442 C443 C444 120.5(3) . . ?
C444 C443 H443 119.7 . . ?
C439 C444 H444 119.6 . . ?
C443 C444 C439 120.9(3) . . ?
C443 C444 H444 119.6 . . ?
N501 C501 H50A 108.9 . . ?
N501 C501 H50B 108.9 . . ?
N501 C501 C502 113.4(2) . . ?
H50A C501 H50B 107.7 . . ?
C502 C501 H50A 108.9 . . ?
C502 C501 H50B 108.9 . . ?
Cs51 C502 H50C 55.5 . . ?
Cs51 C502 H50D 152.7 . . ?
O501 C502 Cs51 64.01(13) . . ?
O501 C502 C501 109.7(2) . . ?
O501 C502 H50C 109.7 . . ?
O501 C502 H50D 109.7 . . ?
C501 C502 Cs51 97.03(17) . . ?
C501 C502 H50C 109.7 . . ?
C501 C502 H50D 109.7 . . ?
H50C C502 H50D 108.2 . . ?
Cs51 C503 H50E 161.7 . . ?
Cs51 C503 H50F 63.7 . . ?
O501 C503 Cs51 62.07(14) . . ?
O501 C503 H50E 109.4 . . ?
O501 C503 H50F 109.4 . . ?
O501 C503 C504 111.0(2) . . ?
H50E C503 H50F 108.0 . . ?
C504 C503 Cs51 88.88(17) . . ?
C504 C503 H50E 109.4 . . ?
C504 C503 H50F 109.4 . . ?
Cs51 C504 H50G 124.6 . . ?
Cs51 C504 H50H 124.7 . . ?
O502 C504 Cs51 40.68(13) . . ?
O502 C504 C503 108.7(3) . . ?
O502 C504 H50G 109.9 . . ?
O502 C504 H50H 109.9 . . ?
C503 C504 Cs51 68.05(16) . . ?
C503 C504 H50G 109.9 . . ?
C503 C504 H50H 109.9 . . ?
H50G C504 H50H 108.3 . . ?
Cs51 C505 H50I 132.2 . . ?
Cs51 C505 H50J 115.7 . . ?
O502 C505 Cs51 37.87(13) . . ?
O502 C505 H50I 109.9 . . ?
O502 C505 H50J 109.9 . . ?
O502 C505 C506 108.8(3) . . ?
H50I C505 H50J 108.3 . . ?
C506 C505 Cs51 71.94(17) . . ?
C506 C505 H50I 109.9 . . ?
C506 C505 H50J 109.9 . . ?
Cs51 C506 H50K 64.3 . . ?
Cs51 C506 H50L 166.1 . . ?
N502 C506 Cs51 66.20(15) . . ?
N502 C506 C505 115.1(3) . . ?
N502 C506 H50K 108.5 . . ?
N502 C506 H50L 108.5 . . ?
C505 C506 Cs51 85.19(18) . . ?
C505 C506 H50K 108.5 . . ?
C505 C506 H50L 108.5 . . ?
H50K C506 H50L 107.5 . . ?
N501 C507 H50M 109.1 . . ?
N501 C507 H50N 109.1 . . ?
N501 C507 C508 112.5(2) . . ?
H50M C507 H50N 107.8 . . ?
C508 C507 H50M 109.1 . . ?
C508 C507 H50N 109.1 . . ?
O503 C508 C507 106.6(2) . . ?
O503 C508 H50O 110.4 . . ?
O503 C508 H50P 110.4 . . ?
C507 C508 H50O 110.4 . . ?
C507 C508 H50P 110.4 . . ?
H50O C508 H50P 108.6 . . ?
O503 C509 H50Q 108.7 . . ?
O503 C509 H50R 108.7 . . ?
O503 C509 C510 114.3(2) . . ?
H50Q C509 H50R 107.6 . . ?
C510 C509 H50Q 108.7 . . ?
C510 C509 H50R 108.7 . . ?
O504 C510 C509 112.5(3) . . ?
O504 C510 H51A 109.1 . . ?
O504 C510 H51B 109.1 . . ?
C509 C510 H51A 109.1 . . ?
C509 C510 H51B 109.1 . . ?
H51A C510 H51B 107.8 . . ?
O504 C511 H51C 109.3 . . ?
O504 C511 H51D 109.3 . . ?
O504 C511 C512 111.5(2) . . ?
H51C C511 H51D 108.0 . . ?
C512 C511 H51C 109.3 . . ?
C512 C511 H51D 109.3 . . ?
N502 C512 C511 110.9(2) . . ?
N502 C512 H51E 109.5 . . ?
N502 C512 H51F 109.5 . . ?
C511 C512 H51E 109.5 . . ?
C511 C512 H51F 109.5 . . ?
H51E C512 H51F 108.0 . . ?
Cs51 C513 H51G 71.0 . . ?
Cs51 C513 H51H 166.1 . . ?
N501 C513 Cs51 60.39(15) . . ?
N501 C513 H51G 108.5 . . ?
N501 C513 H51H 108.5 . . ?
N501 C513 C514 114.9(3) . . ?
H51G C513 H51H 107.5 . . ?
C514 C513 Cs51 84.66(17) . . ?
C514 C513 H51G 108.5 . . ?
C514 C513 H51H 108.5 . . ?
O505 C514 C513 109.3(3) . . ?
O505 C514 H51I 109.8 . . ?
O505 C514 H51J 109.8 . . ?
C513 C514 H51I 109.8 . . ?
C513 C514 H51J 109.8 . . ?
H51I C514 H51J 108.3 . . ?
Cs51 C515 H51K 130.0 . . ?
Cs51 C515 H51L 119.9 . . ?
O505 C515 Cs51 42.67(13) . . ?
O505 C515 H51K 109.9 . . ?
O505 C515 H51L 109.9 . . ?
O505 C515 C516 109.0(3) . . ?
H51K C515 H51L 108.3 . . ?
C516 C515 Cs51 66.63(16) . . ?
C516 C515 H51K 109.9 . . ?
C516 C515 H51L 109.9 . . ?
Cs51 C516 H51M 160.0 . . ?
Cs51 C516 H51N 61.7 . . ?
O506 C516 Cs51 62.44(14) . . ?
O506 C516 C515 109.2(2) . . ?
O506 C516 H51M 109.8 . . ?
O506 C516 H51N 109.8 . . ?
C515 C516 Cs51 90.15(17) . . ?
C515 C516 H51M 109.8 . . ?
C515 C516 H51N 109.8 . . ?
H51M C516 H51N 108.3 . . ?
Cs51 C517 H51O 57.0 . . ?
Cs51 C517 H51P 151.7 . . ?
O506 C517 Cs51 61.51(14) . . ?
O506 C517 H51O 109.8 . . ?
O506 C517 H51P 109.8 . . ?
O506 C517 C518 109.4(2) . . ?
H51O C517 H51P 108.2 . . ?
C518 C517 Cs51 98.37(17) . . ?
C518 C517 H51O 109.8 . . ?
C518 C517 H51P 109.8 . . ?
N502 C518 C517 114.3(3) . . ?
N502 C518 H51Q 108.7 . . ?
N502 C518 H51R 108.7 . . ?
C517 C518 H51Q 108.7 . . ?
C517 C518 H51R 108.7 . . ?
H51Q C518 H51R 107.6 . . ?
O601 Cs61 O602 59.73(6) . . ?
O601 Cs61 O604 139.14(6) . . ?
O601 Cs61 O605 101.93(5) . . ?
O601 Cs61 N601 63.00(6) . . ?
O601 Cs61 N602 119.12(6) . . ?
O602 Cs61 O604 98.15(6) . . ?
O602 Cs61 O605 142.04(6) . . ?
O602 Cs61 N601 121.72(6) . . ?
O602 Cs61 N602 60.42(6) . . ?
O603 Cs61 O601 100.67(6) . . ?
O603 Cs61 O602 121.45(6) . . ?
O603 Cs61 O604 59.66(6) . . ?
O603 Cs61 O605 93.20(6) . . ?
O603 Cs61 N601 60.12(7) . . ?
O603 Cs61 N602 118.94(6) . . ?
O604 Cs61 O605 113.80(6) . . ?
O604 Cs61 N601 118.79(7) . . ?
O604 Cs61 N602 59.94(6) . . ?
O605 Cs61 N601 60.16(6) . . ?
O605 Cs61 N602 118.43(6) . . ?
O606 Cs61 O601 124.26(6) . . ?
O606 Cs61 O602 102.53(6) . . ?
O606 Cs61 O603 129.21(6) . . ?
O606 Cs61 O604 92.32(6) . . ?
O606 Cs61 O605 58.15(5) . . ?
O606 Cs61 N601 117.86(6) . . ?
O606 Cs61 N602 60.99(6) . . ?
N601 Cs61 N602 177.86(7) . . ?
C602 O601 Cs61 105.76(18) . . ?
C603 O601 Cs61 110.23(16) . . ?
C603 O601 C602 111.1(2) . . ?
C604 O602 Cs61 112.50(16) . . ?
C605 O602 Cs61 110.98(16) . . ?
C605 O602 C604 112.7(2) . . ?
C608 O603 Cs61 114.15(18) . . ?
C609 O603 Cs61 113.37(17) . . ?
C609 O603 C608 113.2(3) . . ?
C610 O604 Cs61 108.03(17) . . ?
C611 O604 Cs61 109.00(18) . . ?
C611 O604 C610 111.3(2) . . ?
C614 O605 Cs61 106.61(15) . . ?
C615 O605 Cs61 110.63(15) . . ?
C615 O605 C614 111.2(2) . . ?
C616 O606 Cs61 116.26(16) . . ?
C617 O606 Cs61 113.75(16) . . ?
C617 O606 C616 113.5(2) . . ?
C601 N601 Cs61 104.78(18) . . ?
C601 N601 C607 111.2(2) . . ?
C607 N601 Cs61 109.14(18) . . ?
C613 N601 Cs61 110.21(16) . . ?
C613 N601 C601 110.5(2) . . ?
C613 N601 C607 110.8(3) . . ?
C606 N602 Cs61 108.91(16) . . ?
C612 N602 Cs61 109.98(18) . . ?
C612 N602 C606 109.7(2) . . ?
C612 N602 C618 111.5(2) . . ?
C618 N602 Cs61 106.11(16) . . ?
C618 N602 C606 110.6(2) . . ?
Cs61 C601 H60A 156.9 . . ?
Cs61 C601 H60B 92.6 . . ?
N601 C601 Cs61 52.54(14) . . ?
N601 C601 H60A 108.5 . . ?
N601 C601 H60B 108.5 . . ?
N601 C601 C602 115.1(3) . . ?
H60A C601 H60B 107.5 . . ?
C602 C601 Cs61 74.56(16) . . ?
C602 C601 H60A 108.5 . . ?
C602 C601 H60B 108.5 . . ?
Cs61 C602 H60C 161.4 . . ?
Cs61 C602 H60D 80.5 . . ?
O601 C602 Cs61 51.78(13) . . ?
O601 C602 C601 110.0(2) . . ?
O601 C602 H60C 109.7 . . ?
O601 C602 H60D 109.7 . . ?
C601 C602 Cs61 81.58(16) . . ?
C601 C602 H60C 109.7 . . ?
C601 C602 H60D 109.7 . . ?
H60C C602 H60D 108.2 . . ?
Cs61 C603 H60E 85.4 . . ?
Cs61 C603 H60F 158.1 . . ?
O601 C603 Cs61 48.52(13) . . ?
O601 C603 H60E 109.8 . . ?
O601 C603 H60F 109.8 . . ?
O601 C603 C604 109.6(2) . . ?
H60E C603 H60F 108.2 . . ?
C604 C603 Cs61 80.13(16) . . ?
C604 C603 H60E 109.8 . . ?
C604 C603 H60F 109.8 . . ?
Cs61 C604 H60G 92.0 . . ?
Cs61 C604 H60H 154.4 . . ?
O602 C604 Cs61 46.81(13) . . ?
O602 C604 C603 109.9(2) . . ?
O602 C604 H60G 109.7 . . ?
O602 C604 H60H 109.7 . . ?
C603 C604 Cs61 76.50(16) . . ?
C603 C604 H60G 109.7 . . ?
C603 C604 H60H 109.7 . . ?
H60G C604 H60H 108.2 . . ?
Cs61 C605 H60I 157.8 . . ?
Cs61 C605 H60J 83.6 . . ?
O602 C605 Cs61 47.98(13) . . ?
O602 C605 H60I 109.8 . . ?
O602 C605 H60J 109.8 . . ?
O602 C605 C606 109.2(3) . . ?
H60I C605 H60J 108.3 . . ?
C606 C605 Cs61 82.15(17) . . ?
C606 C605 H60I 109.8 . . ?
C606 C605 H60J 109.8 . . ?
Cs61 C606 H60K 152.5 . . ?
Cs61 C606 H60L 96.7 . . ?
N602 C606 Cs61 49.56(13) . . ?
N602 C606 C605 114.8(2) . . ?
N602 C606 H60K 108.6 . . ?
N602 C606 H60L 108.6 . . ?
C605 C606 Cs61 74.61(16) . . ?
C605 C606 H60K 108.6 . . ?
C605 C606 H60L 108.6 . . ?
H60K C606 H60L 107.5 . . ?
Cs61 C607 H60M 154.5 . . ?
Cs61 C607 H60N 93.3 . . ?
N601 C607 Cs61 49.23(14) . . ?
N601 C607 H60M 108.6 . . ?
N601 C607 H60N 108.6 . . ?
N601 C607 C608 114.7(3) . . ?
H60M C607 H60N 107.6 . . ?
C608 C607 Cs61 77.01(17) . . ?
C608 C607 H60M 108.6 . . ?
C608 C607 H60N 108.6 . . ?
Cs61 C608 H60O 154.8 . . ?
Cs61 C608 H60P 88.7 . . ?
O603 C608 Cs61 45.48(14) . . ?
O603 C608 C607 109.0(3) . . ?
O603 C608 H60O 109.9 . . ?
O603 C608 H60P 109.9 . . ?
C607 C608 Cs61 80.07(18) . . ?
C607 C608 H60O 109.9 . . ?
C607 C608 H60P 109.9 . . ?
H60O C608 H60P 108.3 . . ?
Cs61 C609 H60Q 91.1 . . ?
Cs61 C609 H60R 154.4 . . ?
O603 C609 Cs61 46.18(13) . . ?
O603 C609 H60Q 109.8 . . ?
O603 C609 H60R 109.8 . . ?
O603 C609 C610 109.5(3) . . ?
H60Q C609 H60R 108.2 . . ?
C610 C609 Cs61 77.57(17) . . ?
C610 C609 H60Q 109.8 . . ?
C610 C609 H60R 109.8 . . ?
Cs61 C610 H61A 84.6 . . ?
Cs61 C610 H61B 159.8 . . ?
O604 C610 Cs61 50.33(13) . . ?
O604 C610 C609 110.0(3) . . ?
O604 C610 H61A 109.7 . . ?
O604 C610 H61B 109.7 . . ?
C609 C610 Cs61 79.18(18) . . ?
C609 C610 H61A 109.7 . . ?
C609 C610 H61B 109.7 . . ?
H61A C610 H61B 108.2 . . ?
Cs61 C611 H61C 159.5 . . ?
Cs61 C611 H61D 81.6 . . ?
O604 C611 Cs61 49.80(14) . . ?
O604 C611 H61C 109.7 . . ?
O604 C611 H61D 109.7 . . ?
O604 C611 C612 109.8(3) . . ?
H61C C611 H61D 108.2 . . ?
C612 C611 Cs61 82.55(17) . . ?
C612 C611 H61C 109.7 . . ?
C612 C611 H61D 109.7 . . ?
Cs61 C612 H61E 151.5 . . ?
Cs61 C612 H61F 97.6 . . ?
N602 C612 Cs61 48.83(14) . . ?
N602 C612 C611 114.4(3) . . ?
N602 C612 H61E 108.7 . . ?
N602 C612 H61F 108.7 . . ?
C611 C612 Cs61 74.38(16) . . ?
C611 C612 H61E 108.7 . . ?
C611 C612 H61F 108.7 . . ?
H61E C612 H61F 107.6 . . ?
Cs61 C613 H61G 150.5 . . ?
Cs61 C613 H61H 98.7 . . ?
N601 C613 Cs61 48.56(13) . . ?
N601 C613 H61G 108.6 . . ?
N601 C613 H61H 108.6 . . ?
N601 C613 C614 114.6(2) . . ?
H61G C613 H61H 107.6 . . ?
C614 C613 Cs61 74.22(15) . . ?
C614 C613 H61G 108.6 . . ?
C614 C613 H61H 108.6 . . ?
Cs61 C614 H61I 161.2 . . ?
Cs61 C614 H61J 78.9 . . ?
O605 C614 Cs61 51.55(12) . . ?
O605 C614 C613 108.6(2) . . ?
O605 C614 H61I 110.0 . . ?
O605 C614 H61J 110.0 . . ?
C613 C614 Cs61 82.58(16) . . ?
C613 C614 H61I 110.0 . . ?
C613 C614 H61J 110.0 . . ?
H61I C614 H61J 108.3 . . ?
Cs61 C615 H61K 86.9 . . ?
Cs61 C615 H61L 157.8 . . ?
O605 C615 Cs61 48.63(12) . . ?
O605 C615 H61K 109.7 . . ?
O605 C615 H61L 109.7 . . ?
O605 C615 C616 109.9(2) . . ?
H61K C615 H61L 108.2 . . ?
C616 C615 Cs61 78.89(15) . . ?
C616 C615 H61K 109.7 . . ?
C616 C615 H61L 109.7 . . ?
Cs61 C616 H61M 92.4 . . ?
Cs61 C616 H61N 152.4 . . ?
O606 C616 Cs61 44.00(12) . . ?
O606 C616 C615 108.6(2) . . ?
O606 C616 H61M 110.0 . . ?
O606 C616 H61N 110.0 . . ?
C615 C616 Cs61 78.12(15) . . ?
C615 C616 H61M 110.0 . . ?
C615 C616 H61N 110.0 . . ?
H61M C616 H61N 108.3 . . ?
Cs61 C617 H61O 154.8 . . ?
Cs61 C617 H61P 89.5 . . ?
O606 C617 Cs61 45.84(12) . . ?
O606 C617 H61O 109.8 . . ?
O606 C617 H61P 109.8 . . ?
O606 C617 C618 109.2(2) . . ?
H61O C617 H61P 108.3 . . ?
C618 C617 Cs61 79.08(15) . . ?
C618 C617 H61O 109.8 . . ?
C618 C617 H61P 109.8 . . ?
Cs61 C618 H61Q 158.2 . . ?
Cs61 C618 H61R 89.5 . . ?
N602 C618 Cs61 51.71(13) . . ?
N602 C618 C617 115.1(2) . . ?
N602 C618 H61Q 108.5 . . ?
N602 C618 H61R 108.5 . . ?
C617 C618 Cs61 77.57(15) . . ?
C617 C618 H61Q 108.5 . . ?
C617 C618 H61R 108.5 . . ?
H61Q C618 H61R 107.5 . . ?

loop_
_geom_bond_atom_site_label_1
_geom_bond_atom_site_label_2
_geom_bond_distance
_geom_bond_site_symmetry_2
_geom_bond_publ_flag
Cs21 O201 2.973(2) . ?
Cs21 O202 3.030(2) . ?
Cs21 O205 3.143(2) . ?
Cs21 O206 2.954(2) . ?
Cs21 N102 3.239(2) . ?
Cs21 N202 3.210(3) . ?
Cs21 C115 3.410(3) . ?
Cs31 O301 3.017(2) . ?
Cs31 O302 2.951(2) . ?
Cs31 O305 2.950(2) . ?
Cs31 O306 3.107(2) . ?
Cs31 N104 3.216(2) . ?
Cs31 N301 3.193(3) . ?
Cs31 N302 3.464(3) . ?
Cs31 C105 3.363(3) . ?
Cu11 N101 2.033(2) . ?
Cu11 N102 2.028(2) . ?
Cu11 N103 2.028(2) . ?
Cu11 N104 2.029(2) . ?
O31A C32A 1.418(5) . ?
O31A C311 1.320(5) . ?
O31B C32B 1.443(11) . ?
O31B C311 1.768(9) . ?
O201 C202 1.426(4) . ?
O201 C203 1.422(4) . ?
O202 C204 1.417(4) . ?
O202 C205 1.413(4) . ?
O203 C208 1.418(4) . ?
O203 C209 1.421(4) . ?
O204 C210 1.410(4) . ?
O204 C211 1.432(4) . ?
O205 C214 1.424(4) . ?
O205 C215 1.427(4) . ?
O206 C216 1.429(4) . ?
O206 C217 1.423(4) . ?
O301 C302 1.412(4) . ?
O301 C303 1.425(4) . ?
O302 C304 1.416(4) . ?
O302 C305 1.430(4) . ?
O303 C31A 1.433(5) . ?
O303 C31B 1.419(12) . ?
O303 C308 1.424(3) . ?
O305 C314 1.414(5) . ?
O305 C315 1.420(4) . ?
O306 C316 1.410(4) . ?
O306 C317 1.425(5) . ?
N101 C117 1.392(4) . ?
N101 C120 1.393(3) . ?
N102 C112 1.399(3) . ?
N102 C115 1.397(4) . ?
N103 C107 1.402(3) . ?
N103 C110 1.391(3) . ?
N104 C102 1.389(3) . ?
N104 C105 1.397(4) . ?
N201 C201 1.468(4) . ?
N201 C207 1.470(4) . ?
N201 C213 1.470(4) . ?
N202 C206 1.466(4) . ?
N202 C212 1.478(4) . ?
N202 C218 1.467(4) . ?
N301 C301 1.464(4) . ?
N301 C307 1.479(4) . ?
N301 C313 1.473(4) . ?
N302 C306 1.476(4) . ?
N302 C312 1.472(5) . ?
N302 C318 1.471(5) . ?
C31A H31A 0.9900 . ?
C31A H31B 0.9900 . ?
C31A C32A 1.492(6) . ?
C31B H31C 0.9900 . ?
C31B H31D 0.9900 . ?
C31B C32B 1.475(14) . ?
C32A H32A 0.9900 . ?
C32A H32B 0.9900 . ?
C32B H32C 0.9900 . ?
C32B H32D 0.9900 . ?
C101 C102 1.392(4) . ?
C101 C120 1.411(4) . ?
C101 C121 1.496(4) . ?
C102 C103 1.432(4) . ?
C103 H103 0.9500 . ?
C103 C104 1.364(4) . ?
C104 H104 0.9500 . ?
C104 C105 1.427(4) . ?
C105 C106 1.395(4) . ?
C106 C107 1.415(4) . ?
C106 C127 1.492(4) . ?
C107 C108 1.418(4) . ?
C108 H108 0.9500 . ?
C108 C109 1.377(4) . ?
C109 H109 0.9500 . ?
C109 C110 1.416(4) . ?
C110 C111 1.411(4) . ?
C111 C112 1.396(4) . ?
C111 C133 1.499(4) . ?
C112 C113 1.427(4) . ?
C113 H113 0.9500 . ?
C113 C114 1.362(4) . ?
C114 H114 0.9500 . ?
C114 C115 1.428(4) . ?
C115 C116 1.393(4) . ?
C116 C117 1.412(4) . ?
C116 C139 1.497(4) . ?
C117 C118 1.424(4) . ?
C118 H118 0.9500 . ?
C118 C119 1.373(4) . ?
C119 H119 0.9500 . ?
C119 C120 1.417(4) . ?
C121 C122 1.396(4) . ?
C121 C126 1.389(4) . ?
C122 H122 0.9500 . ?
C122 C123 1.393(4) . ?
C123 H123 0.9500 . ?
C123 C124 1.381(4) . ?
C124 H124 0.9500 . ?
C124 C125 1.379(4) . ?
C125 H125 0.9500 . ?
C125 C126 1.390(4) . ?
C126 H126 0.9500 . ?
C127 C128 1.397(4) . ?
C127 C132 1.394(4) . ?
C128 H128 0.9500 . ?
C128 C129 1.394(4) . ?
C129 H129 0.9500 . ?
C129 C130 1.388(5) . ?
C130 H130 0.9500 . ?
C130 C131 1.377(5) . ?
C131 H131 0.9500 . ?
C131 C132 1.389(4) . ?
C132 H132 0.9500 . ?
C133 C134 1.395(4) . ?
C133 C138 1.393(4) . ?
C134 H134 0.9500 . ?
C134 C135 1.390(4) . ?
C135 H135 0.9500 . ?
C135 C136 1.388(4) . ?
C136 H136 0.9500 . ?
C136 C137 1.382(4) . ?
C137 H137 0.9500 . ?
C137 C138 1.387(4) . ?
C138 H138 0.9500 . ?
C139 C140 1.389(4) . ?
C139 C144 1.395(4) . ?
C140 H140 0.9500 . ?
C140 C141 1.392(4) . ?
C141 H141 0.9500 . ?
C141 C142 1.376(5) . ?
C142 H142 0.9500 . ?
C142 C143 1.383(5) . ?
C143 H143 0.9500 . ?
C143 C144 1.392(5) . ?
C144 H144 0.9500 . ?
C201 H20A 0.9900 . ?
C201 H20B 0.9900 . ?
C201 C202 1.512(5) . ?
C202 H20C 0.9900 . ?
C202 H20D 0.9900 . ?
C203 H20E 0.9900 . ?
C203 H20F 0.9900 . ?
C203 C204 1.504(5) . ?
C204 H20G 0.9900 . ?
C204 H20H 0.9900 . ?
C205 H20I 0.9900 . ?
C205 H20J 0.9900 . ?
C205 C206 1.502(5) . ?
C206 H20K 0.9900 . ?
C206 H20L 0.9900 . ?
C207 H20M 0.9900 . ?
C207 H20N 0.9900 . ?
C207 C208 1.514(4) . ?
C208 H20O 0.9900 . ?
C208 H20P 0.9900 . ?
C209 H20Q 0.9900 . ?
C209 H20R 0.9900 . ?
C209 C210 1.487(4) . ?
C210 H21A 0.9900 . ?
C210 H21B 0.9900 . ?
C211 H21C 0.9900 . ?
C211 H21D 0.9900 . ?
C211 C212 1.510(4) . ?
C212 H21E 0.9900 . ?
C212 H21F 0.9900 . ?
C213 H21G 0.9900 . ?
C213 H21H 0.9900 . ?
C213 C214 1.512(5) . ?
C214 H21I 0.9900 . ?
C214 H21J 0.9900 . ?
C215 H21K 0.9900 . ?
C215 H21L 0.9900 . ?
C215 C216 1.492(5) . ?
C216 H21M 0.9900 . ?
C216 H21N 0.9900 . ?
C217 H21O 0.9900 . ?
C217 H21P 0.9900 . ?
C217 C218 1.506(5) . ?
C218 H21Q 0.9900 . ?
C218 H21R 0.9900 . ?
C301 H30A 0.9900 . ?
C301 H30B 0.9900 . ?
C301 C302 1.507(5) . ?
C302 H30C 0.9900 . ?
C302 H30D 0.9900 . ?
C303 H30E 0.9900 . ?
C303 H30F 0.9900 . ?
C303 C304 1.503(5) . ?
C304 H30G 0.9900 . ?
C304 H30H 0.9900 . ?
C305 H30I 0.9900 . ?
C305 H30J 0.9900 . ?
C305 C306 1.499(6) . ?
C306 H30K 0.9900 . ?
C306 H30L 0.9900 . ?
C307 H30M 0.9900 . ?
C307 H30N 0.9900 . ?
C307 C308 1.516(4) . ?
C308 H30O 0.9900 . ?
C308 H30P 0.9900 . ?
C311 H31E 0.9900 . ?
C311 H31F 0.9900 . ?
C311 H31G 0.9900 . ?
C311 H31H 0.9900 . ?
C311 C312 1.504(5) . ?
C312 H31I 0.9900 . ?
C312 H31J 0.9900 . ?
C313 H31K 0.9900 . ?
C313 H31L 0.9900 . ?
C313 C314 1.508(5) . ?
C314 H31M 0.9900 . ?
C314 H31N 0.9900 . ?
C315 H31O 0.9900 . ?
C315 H31P 0.9900 . ?
C315 C316 1.500(6) . ?
C316 H31Q 0.9900 . ?
C316 H31R 0.9900 . ?
C317 H31S 0.9900 . ?
C317 H31T 0.9900 . ?
C317 C318 1.498(6) . ?
C318 H31U 0.9900 . ?
C318 H31V 0.9900 . ?
Cs51 O501 3.143(2) . ?
Cs51 O502 2.896(2) . ?
Cs51 O505 2.914(2) . ?
Cs51 O506 3.094(2) . ?
Cs51 N401 3.451(2) . ?
Cs51 N402 3.263(2) . ?
Cs51 N501 3.293(2) . ?
Cs51 N502 3.390(3) . ?
Cu41 N401 2.027(2) . ?
Cu41 N402 2.064(2) . ?
Cu41 N403 1.991(2) . ?
Cu41 N404 2.024(2) . ?
O501 C502 1.426(3) . ?
O501 C503 1.432(4) . ?
O502 C504 1.425(4) . ?
O502 C505 1.421(4) . ?
O503 C508 1.422(3) . ?
O503 C509 1.428(3) . ?
O504 C510 1.421(4) . ?
O504 C511 1.432(4) . ?
O505 C514 1.416(4) . ?
O505 C515 1.422(4) . ?
O506 C516 1.432(4) . ?
O506 C517 1.431(4) . ?
N401 C402 1.400(3) . ?
N401 C405 1.395(4) . ?
N402 C407 1.399(3) . ?
N402 C410 1.387(3) . ?
N403 C412 1.401(3) . ?
N403 C415 1.405(3) . ?
N404 C417 1.387(3) . ?
N404 C420 1.388(3) . ?
N501 C501 1.483(4) . ?
N501 C507 1.462(4) . ?
N501 C513 1.468(4) . ?
N502 C506 1.476(4) . ?
N502 C512 1.467(4) . ?
N502 C518 1.471(4) . ?
C401 C402 1.372(4) . ?
C401 C420 1.444(4) . ?
C401 C421 1.498(4) . ?
C402 C403 1.451(4) . ?
C403 H403 0.9500 . ?
C403 C404 1.348(4) . ?
C404 H404 0.9500 . ?
C404 C405 1.450(4) . ?
C405 C406 1.375(4) . ?
C406 C407 1.432(4) . ?
C406 C427 1.493(4) . ?
C407 C408 1.399(4) . ?
C408 H408 0.9500 . ?
C408 C409 1.394(4) . ?
C409 H409 0.9500 . ?
C409 C410 1.397(4) . ?
C410 C411 1.445(4) . ?
C411 C412 1.367(4) . ?
C411 C433 1.494(4) . ?
C412 C413 1.447(4) . ?
C413 H413 0.9500 . ?
C413 C414 1.344(4) . ?
C414 H414 0.9500 . ?
C414 C415 1.445(4) . ?
C415 C416 1.369(4) . ?
C416 C417 1.444(4) . ?
C416 C439 1.493(4) . ?
C417 C418 1.399(4) . ?
C418 H418 0.9500 . ?
C418 C419 1.397(4) . ?
C419 H419 0.9500 . ?
C419 C420 1.399(4) . ?
C421 C422 1.396(4) . ?
C421 C426 1.399(4) . ?
C422 H422 0.9500 . ?
C422 C423 1.388(4) . ?
C423 H423 0.9500 . ?
C423 C424 1.384(4) . ?
C424 H424 0.9500 . ?
C424 C425 1.390(4) . ?
C425 H425 0.9500 . ?
C425 C426 1.390(4) . ?
C426 H426 0.9500 . ?
C427 C428 1.399(4) . ?
C427 C432 1.393(4) . ?
C428 H428 0.9500 . ?
C428 C429 1.389(5) . ?
C429 H429 0.9500 . ?
C429 C430 1.386(5) . ?
C430 H430 0.9500 . ?
C430 C431 1.381(5) . ?
C431 H431 0.9500 . ?
C431 C432 1.390(4) . ?
C432 H432 0.9500 . ?
C433 C434 1.404(4) . ?
C433 C438 1.402(4) . ?
C434 H434 0.9500 . ?
C434 C435 1.388(4) . ?
C435 H435 0.9500 . ?
C435 C436 1.396(4) . ?
C436 H436 0.9500 . ?
C436 C437 1.387(4) . ?
C437 H437 0.9500 . ?
C437 C438 1.388(4) . ?
C438 H438 0.9500 . ?
C439 C440 1.386(4) . ?
C439 C444 1.393(4) . ?
C440 H440 0.9500 . ?
C440 C441 1.392(4) . ?
C441 H441 0.9500 . ?
C441 C442 1.374(5) . ?
C442 H442 0.9500 . ?
C442 C443 1.387(5) . ?
C443 H443 0.9500 . ?
C443 C444 1.388(5) . ?
C444 H444 0.9500 . ?
C501 H50A 0.9900 . ?
C501 H50B 0.9900 . ?
C501 C502 1.513(4) . ?
C502 H50C 0.9900 . ?
C502 H50D 0.9900 . ?
C503 H50E 0.9900 . ?
C503 H50F 0.9900 . ?
C503 C504 1.499(4) . ?
C504 H50G 0.9900 . ?
C504 H50H 0.9900 . ?
C505 H50I 0.9900 . ?
C505 H50J 0.9900 . ?
C505 C506 1.514(4) . ?
C506 H50K 0.9900 . ?
C506 H50L 0.9900 . ?
C507 H50M 0.9900 . ?
C507 H50N 0.9900 . ?
C507 C508 1.516(4) . ?
C508 H50O 0.9900 . ?
C508 H50P 0.9900 . ?
C509 H50Q 0.9900 . ?
C509 H50R 0.9900 . ?
C509 C510 1.512(4) . ?
C510 H51A 0.9900 . ?
C510 H51B 0.9900 . ?
C511 H51C 0.9900 . ?
C511 H51D 0.9900 . ?
C511 C512 1.520(4) . ?
C512 H51E 0.9900 . ?
C512 H51F 0.9900 . ?
C513 H51G 0.9900 . ?
C513 H51H 0.9900 . ?
C513 C514 1.517(4) . ?
C514 H51I 0.9900 . ?
C514 H51J 0.9900 . ?
C515 H51K 0.9900 . ?
C515 H51L 0.9900 . ?
C515 C516 1.496(5) . ?
C516 H51M 0.9900 . ?
C516 H51N 0.9900 . ?
C517 H51O 0.9900 . ?
C517 H51P 0.9900 . ?
C517 C518 1.514(4) . ?
C518 H51Q 0.9900 . ?
C518 H51R 0.9900 . ?
Cs61 O601 2.948(2) . ?
Cs61 O602 2.952(2) . ?
Cs61 O603 2.934(2) . ?
Cs61 O604 3.004(2) . ?
Cs61 O605 3.021(2) . ?
Cs61 O606 2.926(2) . ?
Cs61 N601 3.043(2) . ?
Cs61 N602 3.067(2) . ?
O601 C602 1.434(4) . ?
O601 C603 1.426(3) . ?
O602 C604 1.430(3) . ?
O602 C605 1.426(4) . ?
O603 C608 1.433(4) . ?
O603 C609 1.421(4) . ?
O604 C610 1.439(4) . ?
O604 C611 1.422(4) . ?
O605 C614 1.435(3) . ?
O605 C615 1.425(3) . ?
O606 C616 1.423(3) . ?
O606 C617 1.422(3) . ?
N601 C601 1.478(4) . ?
N601 C607 1.481(4) . ?
N601 C613 1.470(4) . ?
N602 C606 1.479(4) . ?
N602 C612 1.472(4) . ?
N602 C618 1.475(4) . ?
C601 H60A 0.9900 . ?
C601 H60B 0.9900 . ?
C601 C602 1.516(4) . ?
C602 H60C 0.9900 . ?
C602 H60D 0.9900 . ?
C603 H60E 0.9900 . ?
C603 H60F 0.9900 . ?
C603 C604 1.507(5) . ?
C604 H60G 0.9900 . ?
C604 H60H 0.9900 . ?
C605 H60I 0.9900 . ?
C605 H60J 0.9900 . ?
C605 C606 1.518(4) . ?
C606 H60K 0.9900 . ?
C606 H60L 0.9900 . ?
C607 H60M 0.9900 . ?
C607 H60N 0.9900 . ?
C607 C608 1.501(5) . ?
C608 H60O 0.9900 . ?
C608 H60P 0.9900 . ?
C609 H60Q 0.9900 . ?
C609 H60R 0.9900 . ?
C609 C610 1.500(5) . ?
C610 H61A 0.9900 . ?
C610 H61B 0.9900 . ?
C611 H61C 0.9900 . ?
C611 H61D 0.9900 . ?
C611 C612 1.513(5) . ?
C612 H61E 0.9900 . ?
C612 H61F 0.9900 . ?
C613 H61G 0.9900 . ?
C613 H61H 0.9900 . ?
C613 C614 1.513(4) . ?
C614 H61I 0.9900 . ?
C614 H61J 0.9900 . ?
C615 H61K 0.9900 . ?
C615 H61L 0.9900 . ?
C615 C616 1.503(4) . ?
C616 H61M 0.9900 . ?
C616 H61N 0.9900 . ?
C617 H61O 0.9900 . ?
C617 H61P 0.9900 . ?
C617 C618 1.515(4) . ?
C618 H61Q 0.9900 . ?
C618 H61R 0.9900 . ?

loop_
_geom_torsion_atom_site_label_1
_geom_torsion_atom_site_label_2
_geom_torsion_atom_site_label_3
_geom_torsion_atom_site_label_4
_geom_torsion
_geom_torsion_site_symmetry_1
_geom_torsion_site_symmetry_2
_geom_torsion_site_symmetry_3
_geom_torsion_site_symmetry_4
_geom_torsion_publ_flag
Cs21 O201 C202 C201 37.4(3) . . . . ?
Cs21 O201 C203 C204 -64.7(3) . . . . ?
Cs21 O202 C204 C203 -29.1(3) . . . . ?
Cs21 O202 C205 C206 18.9(4) . . . . ?
Cs21 O205 C214 C213 -88.7(3) . . . . ?
Cs21 O205 C215 C216 79.2(2) . . . . ?
Cs21 O206 C216 C215 9.9(3) . . . . ?
Cs21 O206 C217 C218 -16.9(3) . . . . ?
Cs21 N101 C117 C116 -57.9(3) . . . . ?
Cs21 N101 C117 C118 124.4(2) . . . . ?
Cs21 N101 C120 C101 89.9(3) . . . . ?
Cs21 N101 C120 C119 -91.8(2) . . . . ?
Cs21 N102 C112 C111 -91.5(3) . . . . ?
Cs21 N102 C112 C113 89.1(2) . . . . ?
Cs21 N102 C115 C114 -106.3(2) . . . . ?
Cs21 N102 C115 C116 71.8(3) . . . . ?
Cs21 N201 C201 C202 -79.3(2) . . . . ?
Cs21 N201 C207 C208 -70.4(4) . . . . ?
Cs21 N201 C213 C214 -7.2(3) . . . . ?
Cs21 N202 C206 C205 69.4(3) . . . . ?
Cs21 N202 C212 C211 -9.1(4) . . . . ?
Cs21 N202 C218 C217 -66.0(3) . . . . ?
Cs21 C112 C113 C114 53.3(2) . . . . ?
Cs21 C115 C116 C117 66.5(3) . . . . ?
Cs21 C115 C116 C139 -116.9(2) . . . . ?
Cs21 C116 C117 N101 57.8(3) . . . . ?
Cs21 C116 C117 C118 -124.8(3) . . . . ?
Cs21 C116 C139 C140 -161.7(2) . . . . ?
Cs21 C116 C139 C144 18.7(4) . . . . ?
Cs21 C117 C118 C119 85.5(3) . . . . ?
Cs21 C201 C202 O201 -28.6(2) . . . . ?
Cs21 C203 C204 O202 20.0(2) . . . . ?
Cs21 C215 C216 O206 -7.1(2) . . . . ?
Cs31 O301 C302 C301 -17.7(3) . . . . ?
Cs31 O301 C303 C304 34.2(3) . . . . ?
Cs31 O302 C304 C303 61.3(3) . . . . ?
Cs31 O302 C305 C306 -35.7(3) . . . . ?
Cs31 O305 C314 C313 18.0(4) . . . . ?
Cs31 O305 C315 C316 -9.8(3) . . . . ?
Cs31 O306 C316 C315 -78.9(3) . . . . ?
Cs31 O306 C317 C318 87.8(3) . . . . ?
Cs31 N103 C107 C106 53.7(3) . . . . ?
Cs31 N103 C107 C108 -127.3(2) . . . . ?
Cs31 N103 C110 C109 94.3(2) . . . . ?
Cs31 N103 C110 C111 -87.0(3) . . . . ?
Cs31 N104 C102 C101 93.5(3) . . . . ?
Cs31 N104 C102 C103 -87.4(2) . . . . ?
Cs31 N104 C105 C104 103.9(2) . . . . ?
Cs31 N104 C105 C106 -74.5(3) . . . . ?
Cs31 N301 C301 C302 -70.3(3) . . . . ?
Cs31 N301 C307 C308 9.3(4) . . . . ?
Cs31 N301 C313 C314 65.4(3) . . . . ?
Cs31 N302 C306 C305 78.2(3) . . . . ?
Cs31 N302 C312 C311 68.2(5) . . . . ?
Cs31 N302 C318 C317 8.0(4) . . . . ?
Cs31 C102 C103 C104 -54.5(2) . . . . ?
Cs31 C105 C106 C107 -68.5(3) . . . . ?
Cs31 C105 C106 C127 115.0(2) . . . . ?
Cs31 C106 C107 N103 -54.1(3) . . . . ?
Cs31 C106 C107 C108 127.0(3) . . . . ?
Cs31 C106 C127 C128 -28.2(3) . . . . ?
Cs31 C106 C127 C132 151.4(2) . . . . ?
Cs31 C107 C108 C109 -84.7(3) . . . . ?
Cs31 C301 C302 O301 12.4(2) . . . . ?
Cs31 C303 C304 O302 -38.5(2) . . . . ?
Cs31 C305 C306 N302 -71.8(3) . . . . ?
Cs31 C313 C314 O305 -11.6(2) . . . . ?
Cs31 C315 C316 O306 58.8(2) . . . . ?
Cs31 C317 C318 N302 -7.6(3) . . . . ?
Cu11 N101 C117 Cs21 63.65(17) . . . . ?
Cu11 N101 C117 C116 5.8(4) . . . . ?
Cu11 N101 C117 C118 -171.97(19) . . . . ?
Cu11 N101 C120 C101 -5.8(4) . . . . ?
Cu11 N101 C120 C119 172.48(19) . . . . ?
Cu11 N102 C112 Cs21 94.5(2) . . . . ?
Cu11 N102 C112 C111 3.0(4) . . . . ?
Cu11 N102 C112 C113 -176.39(19) . . . . ?
Cu11 N102 C115 Cs21 -76.93(18) . . . . ?
Cu11 N102 C115 C114 176.77(19) . . . . ?
Cu11 N102 C115 C116 -5.2(4) . . . . ?
Cu11 N103 C107 Cs31 -63.51(17) . . . . ?
Cu11 N103 C107 C106 -9.8(4) . . . . ?
Cu11 N103 C107 C108 169.16(19) . . . . ?
Cu11 N103 C110 C109 -169.63(19) . . . . ?
Cu11 N103 C110 C111 9.1(4) . . . . ?
Cu11 N104 C102 Cs31 -93.39(19) . . . . ?
Cu11 N104 C102 C101 0.1(4) . . . . ?
Cu11 N104 C102 C103 179.25(19) . . . . ?
Cu11 N104 C105 Cs31 76.43(18) . . . . ?
Cu11 N104 C105 C104 -179.65(19) . . . . ?
Cu11 N104 C105 C106 1.9(4) . . . . ?
O31A C311 C312 N302 -70.6(5) . . . . ?
O31B C311 C312 N302 -90.2(4) . . . . ?
O201 C203 C204 O202 61.3(4) . . . . ?
O202 C205 C206 Cs21 -13.1(2) . . . . ?
O202 C205 C206 N202 -66.1(4) . . . . ?
O203 C209 C210 O204 -71.4(4) . . . . ?
O204 C211 C212 N202 176.0(3) . . . . ?
O205 C215 C216 Cs21 -59.8(2) . . . . ?
O205 C215 C216 O206 -66.9(3) . . . . ?
O206 C217 C218 Cs21 10.9(2) . . . . ?
O206 C217 C218 N202 61.1(4) . . . . ?
O301 C303 C304 Cs31 -23.2(2) . . . . ?
O301 C303 C304 O302 -61.7(3) . . . . ?
O302 C305 C306 Cs31 27.0(2) . . . . ?
O302 C305 C306 N302 -44.9(4) . . . . ?
O303 C31A C32A O31A 73.2(6) . . . . ?
O303 C31B C32B O31B -80.6(13) . . . . ?
O305 C315 C316 Cs31 7.1(2) . . . . ?
O305 C315 C316 O306 65.9(3) . . . . ?
O306 C317 C318 N302 -68.3(4) . . . . ?
N101 C117 C118 C119 0.2(3) . . . . ?
N102 C112 C113 C114 -0.1(3) . . . . ?
N102 C115 C116 Cs21 -64.1(3) . . . . ?
N102 C115 C116 C117 2.3(5) . . . . ?
N102 C115 C116 C139 178.9(3) . . . . ?
N103 C107 C108 C109 0.1(3) . . . . ?
N103 C110 C111 C112 -4.5(5) . . . . ?
N103 C110 C111 C133 177.7(2) . . . . ?
N104 C102 C103 C104 0.1(3) . . . . ?
N104 C105 C106 Cs31 66.4(2) . . . . ?
N104 C105 C106 C107 -2.1(5) . . . . ?
N104 C105 C106 C127 -178.6(3) . . . . ?
N201 C201 C202 Cs21 75.1(2) . . . . ?
N201 C201 C202 O201 46.5(4) . . . . ?
N201 C207 C208 O203 68.9(4) . . . . ?
N201 C213 C214 Cs21 6.9(3) . . . . ?
N201 C213 C214 O205 67.7(4) . . . . ?
N301 C301 C302 O301 66.3(4) . . . . ?
N301 C307 C308 O303 -176.9(3) . . . . ?
N301 C313 C314 O305 -61.3(4) . . . . ?
C31A O303 C308 C307 -157.4(3) . . . . ?
C31B O303 C308 C307 170.6(7) . . . . ?
C32A O31A C311 C312 -171.6(4) . . . . ?
C32B O31B C311 C312 -169.6(7) . . . . ?
C101 C102 C103 C104 179.2(3) . . . . ?
C101 C121 C122 C123 -179.4(3) . . . . ?
C101 C121 C126 C125 179.7(3) . . . . ?
C102 N104 C105 Cs31 -104.97(18) . . . . ?
C102 N104 C105 C104 -1.0(3) . . . . ?
C102 N104 C105 C106 -179.5(3) . . . . ?
C102 C101 C120 N101 2.5(5) . . . . ?
C102 C101 C120 C119 -175.5(3) . . . . ?
C102 C101 C121 C122 70.4(4) . . . . ?
C102 C101 C121 C126 -109.1(3) . . . . ?
C102 C103 C104 C105 -0.7(3) . . . . ?
C103 C104 C105 Cs31 77.8(3) . . . . ?
C103 C104 C105 N104 1.1(3) . . . . ?
C103 C104 C105 C106 179.6(3) . . . . ?
C104 C105 C106 Cs31 -111.8(3) . . . . ?
C104 C105 C106 C107 179.7(3) . . . . ?
C104 C105 C106 C127 3.2(4) . . . . ?
C105 N104 C102 Cs31 87.98(19) . . . . ?
C105 N104 C102 C101 -178.5(3) . . . . ?
C105 N104 C102 C103 0.6(3) . . . . ?
C105 C106 C107 Cs31 60.4(2) . . . . ?
C105 C106 C107 N103 6.2(4) . . . . ?
C105 C106 C107 C108 -172.6(3) . . . . ?
C105 C106 C127 C128 -109.0(3) . . . . ?
C105 C106 C127 C132 70.6(4) . . . . ?
C106 C107 C108 C109 179.1(3) . . . . ?
C106 C127 C128 C129 180.0(3) . . . . ?
C106 C127 C132 C131 -179.4(3) . . . . ?
C107 N103 C110 C109 -0.9(3) . . . . ?
C107 N103 C110 C111 177.8(3) . . . . ?
C107 C106 C127 C128 74.2(3) . . . . ?
C107 C106 C127 C132 -106.2(3) . . . . ?
C107 C108 C109 C110 -0.7(3) . . . . ?
C108 C109 C110 N103 1.0(3) . . . . ?
C108 C109 C110 C111 -177.7(3) . . . . ?
C109 C110 C111 C112 174.1(3) . . . . ?
C109 C110 C111 C133 -3.7(4) . . . . ?
C110 N103 C107 Cs31 127.82(19) . . . . ?
C110 N103 C107 C106 -178.5(3) . . . . ?
C110 N103 C107 C108 0.5(3) . . . . ?
C110 C111 C112 Cs21 -60.2(3) . . . . ?
C110 C111 C112 N102 -1.9(5) . . . . ?
C110 C111 C112 C113 177.4(3) . . . . ?
C110 C111 C133 C134 -63.8(4) . . . . ?
C110 C111 C133 C138 118.5(3) . . . . ?
C111 C112 C113 C114 -179.5(3) . . . . ?
C111 C133 C134 C135 -176.9(3) . . . . ?
C111 C133 C138 C137 175.8(3) . . . . ?
C112 N102 C115 Cs21 107.21(18) . . . . ?
C112 N102 C115 C114 0.9(3) . . . . ?
C112 N102 C115 C116 179.0(3) . . . . ?
C112 C111 C133 C134 118.2(3) . . . . ?
C112 C111 C133 C138 -59.5(4) . . . . ?
C112 C113 C114 C115 0.7(3) . . . . ?
C113 C114 C115 Cs21 -77.6(3) . . . . ?
C113 C114 C115 N102 -1.0(3) . . . . ?
C113 C114 C115 C116 -179.1(3) . . . . ?
C114 C115 C116 Cs21 113.7(3) . . . . ?
C114 C115 C116 C117 -179.9(3) . . . . ?
C114 C115 C116 C139 -3.3(4) . . . . ?
C115 N102 C112 Cs21 -89.59(19) . . . . ?
C115 N102 C112 C111 178.9(3) . . . . ?
C115 N102 C112 C113 -0.5(3) . . . . ?
C115 C116 C117 Cs21 -60.4(3) . . . . ?
C115 C116 C117 N101 -2.7(5) . . . . ?
C115 C116 C117 C118 174.7(3) . . . . ?
C115 C116 C139 C140 -78.3(4) . . . . ?
C115 C116 C139 C144 102.1(3) . . . . ?
C116 C117 C118 C119 -177.6(3) . . . . ?
C116 C139 C140 C141 -179.9(3) . . . . ?
C116 C139 C144 C143 179.3(3) . . . . ?
C117 N101 C120 C101 -176.8(3) . . . . ?
C117 N101 C120 C119 1.4(3) . . . . ?
C117 C116 C139 C140 98.5(3) . . . . ?
C117 C116 C139 C144 -81.1(4) . . . . ?
C117 C118 C119 C120 0.7(3) . . . . ?
C118 C119 C120 N101 -1.4(3) . . . . ?
C118 C119 C120 C101 176.9(3) . . . . ?
C120 N101 C117 Cs21 -125.35(19) . . . . ?
C120 N101 C117 C116 176.8(3) . . . . ?
C120 N101 C117 C118 -1.0(3) . . . . ?
C120 C101 C102 Cs31 61.3(3) . . . . ?
C120 C101 C102 N104 0.5(5) . . . . ?
C120 C101 C102 C103 -178.5(3) . . . . ?
C120 C101 C121 C122 -106.8(3) . . . . ?
C120 C101 C121 C126 73.7(4) . . . . ?
C121 C101 C102 Cs31 -115.6(2) . . . . ?
C121 C101 C102 N104 -176.5(3) . . . . ?
C121 C101 C102 C103 4.5(4) . . . . ?
C121 C101 C120 N101 179.4(3) . . . . ?
C121 C101 C120 C119 1.4(4) . . . . ?
C121 C122 C123 C124 -0.5(4) . . . . ?
C122 C121 C126 C125 0.2(5) . . . . ?
C122 C123 C124 C125 0.6(5) . . . . ?
C123 C124 C125 C126 -0.3(5) . . . . ?
C124 C125 C126 C121 -0.1(5) . . . . ?
C126 C121 C122 C123 0.1(4) . . . . ?
C127 C106 C107 Cs31 -123.1(2) . . . . ?
C127 C106 C107 N103 -177.2(3) . . . . ?
C127 C106 C107 C108 3.9(4) . . . . ?
C127 C128 C129 C130 -0.9(5) . . . . ?
C128 C127 C132 C131 0.2(4) . . . . ?
C128 C129 C130 C131 0.8(5) . . . . ?
C129 C130 C131 C132 -0.3(5) . . . . ?
C130 C131 C132 C127 -0.3(5) . . . . ?
C132 C127 C128 C129 0.3(4) . . . . ?
C133 C111 C112 Cs21 117.6(2) . . . . ?
C133 C111 C112 N102 175.9(3) . . . . ?
C133 C111 C112 C113 -4.8(4) . . . . ?
C133 C134 C135 C136 0.0(4) . . . . ?
C134 C133 C138 C137 -1.9(4) . . . . ?
C134 C135 C136 C137 0.2(4) . . . . ?
C135 C136 C137 C138 -1.3(4) . . . . ?
C136 C137 C138 C133 2.2(4) . . . . ?
C138 C133 C134 C135 0.8(4) . . . . ?
C139 C116 C117 Cs21 123.0(2) . . . . ?
C139 C116 C117 N101 -179.3(3) . . . . ?
C139 C116 C117 C118 -1.9(4) . . . . ?
C139 C140 C141 C142 0.7(5) . . . . ?
C140 C139 C144 C143 -0.3(5) . . . . ?
C140 C141 C142 C143 -0.5(5) . . . . ?
C141 C142 C143 C144 -0.1(6) . . . . ?
C142 C143 C144 C139 0.5(5) . . . . ?
C144 C139 C140 C141 -0.3(4) . . . . ?
C201 N201 C207 C208 -165.2(3) . . . . ?
C201 N201 C213 C214 74.2(4) . . . . ?
C202 O201 C203 Cs21 -127.7(3) . . . . ?
C202 O201 C203 C204 167.6(3) . . . . ?
C203 O201 C202 Cs21 128.7(3) . . . . ?
C203 O201 C202 C201 166.0(3) . . . . ?
C204 O202 C205 C206 170.3(3) . . . . ?
C205 O202 C204 C203 179.2(3) . . . . ?
C206 N202 C212 C211 107.4(3) . . . . ?
C206 N202 C218 Cs21 -103.3(3) . . . . ?
C206 N202 C218 C217 -169.3(3) . . . . ?
C207 N201 C201 Cs21 139.5(2) . . . . ?
C207 N201 C201 C202 60.2(4) . . . . ?
C207 N201 C213 C214 -164.2(3) . . . . ?
C208 O203 C209 C210 177.8(3) . . . . ?
C209 O203 C208 C207 171.0(3) . . . . ?
C210 O204 C211 C212 145.3(3) . . . . ?
C211 O204 C210 C209 74.6(4) . . . . ?
C212 N202 C206 Cs21 -129.7(2) . . . . ?
C212 N202 C206 C205 -60.3(4) . . . . ?
C212 N202 C218 Cs21 131.0(2) . . . . ?
C212 N202 C218 C217 65.0(4) . . . . ?
C213 N201 C201 Cs21 -99.4(2) . . . . ?
C213 N201 C201 C202 -178.6(3) . . . . ?
C213 N201 C207 C208 73.1(4) . . . . ?
C214 O205 C215 Cs21 100.1(2) . . . . ?
C214 O205 C215 C216 179.2(3) . . . . ?
C215 O205 C214 Cs21 -98.3(2) . . . . ?
C215 O205 C214 C213 173.0(3) . . . . ?
C216 O206 C217 C218 -179.0(3) . . . . ?
C217 O206 C216 Cs21 163.0(3) . . . . ?
C217 O206 C216 C215 172.9(3) . . . . ?
C218 N202 C206 Cs21 104.7(2) . . . . ?
C218 N202 C206 C205 174.1(3) . . . . ?
C218 N202 C212 C211 -128.2(3) . . . . ?
C301 N301 C307 C308 -107.1(3) . . . . ?
C301 N301 C313 Cs31 102.5(2) . . . . ?
C301 N301 C313 C314 167.9(3) . . . . ?
C302 O301 C303 Cs31 149.3(3) . . . . ?
C302 O301 C303 C304 -176.6(3) . . . . ?
C303 O301 C302 C301 -166.6(3) . . . . ?
C304 O302 C305 Cs31 -133.1(3) . . . . ?
C304 O302 C305 C306 -168.8(3) . . . . ?
C305 O302 C304 Cs31 131.4(3) . . . . ?
C305 O302 C304 C303 -167.3(3) . . . . ?
C306 N302 C312 C311 165.7(3) . . . . ?
C306 N302 C318 C317 -76.4(4) . . . . ?
C307 N301 C301 Cs31 130.6(2) . . . . ?
C307 N301 C301 C302 60.3(4) . . . . ?
C307 N301 C313 Cs31 -132.1(3) . . . . ?
C307 N301 C313 C314 -66.7(4) . . . . ?
C308 O303 C31A C32A -65.6(6) . . . . ?
C308 O303 C31B C32B 60.9(12) . . . . ?
C311 O31A C32A C31A 173.8(4) . . . . ?
C311 O31B C32B C31B -71.3(12) . . . . ?
C312 N302 C306 Cs31 -137.8(2) . . . . ?
C312 N302 C306 C305 -59.6(4) . . . . ?
C312 N302 C318 C317 162.1(3) . . . . ?
C313 N301 C301 Cs31 -104.4(2) . . . . ?
C313 N301 C301 C302 -174.6(3) . . . . ?
C313 N301 C307 C308 129.0(3) . . . . ?
C314 O305 C315 Cs31 -164.2(3) . . . . ?
C314 O305 C315 C316 -174.0(3) . . . . ?
C315 O305 C314 C313 -178.7(3) . . . . ?
C316 O306 C317 Cs31 99.4(2) . . . . ?
C316 O306 C317 C318 -172.8(3) . . . . ?
C317 O306 C316 Cs31 -100.0(2) . . . . ?
C317 O306 C316 C315 -178.9(3) . . . . ?
C318 N302 C306 Cs31 100.8(2) . . . . ?
C318 N302 C306 C305 179.0(3) . . . . ?
C318 N302 C312 C311 -72.2(4) . . . . ?
Cs51 O501 C502 C501 88.3(2) . . . . ?
Cs51 O501 C503 C504 -76.9(2) . . . . ?
Cs51 O502 C504 C503 0.0(3) . . . . ?
Cs51 O502 C505 C506 -13.8(3) . . . . ?
Cs51 O505 C514 C513 4.7(3) . . . . ?
Cs51 O505 C515 C516 -7.5(3) . . . . ?
Cs51 O506 C516 C515 -79.7(2) . . . . ?
Cs51 O506 C517 C518 89.1(2) . . . . ?
Cs51 N401 C402 C401 87.3(3) . . . . ?
Cs51 N401 C402 C403 -90.2(2) . . . . ?
Cs51 N401 C405 C404 115.8(2) . . . . ?
Cs51 N401 C405 C406 -63.6(3) . . . . ?
Cs51 N402 C407 C406 64.7(3) . . . . ?
Cs51 N402 C407 C408 -113.6(2) . . . . ?
Cs51 N402 C410 C409 95.0(2) . . . . ?
Cs51 N402 C410 C411 -84.5(3) . . . . ?
Cs51 N501 C501 C502 -0.4(3) . . . . ?
Cs51 N501 C507 C508 64.8(3) . . . . ?
Cs51 N501 C513 C514 67.6(3) . . . . ?
Cs51 N502 C506 C505 72.1(3) . . . . ?
Cs51 N502 C512 C511 58.2(3) . . . . ?
Cs51 N502 C518 C517 5.2(3) . . . . ?
Cs51 C405 C406 C407 -59.5(3) . . . . ?
Cs51 C405 C406 C427 122.7(2) . . . . ?
Cs51 C406 C407 N402 -57.7(2) . . . . ?
Cs51 C406 C407 C408 120.3(3) . . . . ?
Cs51 C406 C427 C428 -11.4(4) . . . . ?
Cs51 C406 C427 C432 170.3(2) . . . . ?
Cs51 C407 C408 C409 -74.7(3) . . . . ?
Cs51 C503 C504 O502 0.0(2) . . . . ?
Cs51 C505 C506 N502 -60.9(2) . . . . ?
Cs51 C513 C514 O505 -2.9(2) . . . . ?
Cs51 C515 C516 O506 60.73(19) . . . . ?
Cs51 C517 C518 N502 -4.9(3) . . . . ?
Cu41 N401 C402 C401 -2.2(4) . . . . ?
Cu41 N401 C402 C403 -179.72(18) . . . . ?
Cu41 N401 C405 Cs51 63.95(17) . . . . ?
Cu41 N401 C405 C404 179.79(18) . . . . ?
Cu41 N401 C405 C406 0.3(4) . . . . ?
Cu41 N402 C407 Cs51 -72.78(16) . . . . ?
Cu41 N402 C407 C406 -8.1(4) . . . . ?
Cu41 N402 C407 C408 173.64(18) . . . . ?
Cu41 N402 C410 C409 -173.90(19) . . . . ?
Cu41 N402 C410 C411 6.6(4) . . . . ?
Cu41 N403 C412 C411 -1.5(4) . . . . ?
Cu41 N403 C412 C413 173.07(19) . . . . ?
Cu41 N403 C415 C414 -172.27(19) . . . . ?
Cu41 N403 C415 C416 8.6(4) . . . . ?
Cu41 N404 C417 C416 4.2(4) . . . . ?
Cu41 N404 C417 C418 -176.71(19) . . . . ?
Cu41 N404 C420 C401 -4.7(4) . . . . ?
Cu41 N404 C420 C419 177.19(19) . . . . ?
O501 C503 C504 Cs51 59.39(19) . . . . ?
O501 C503 C504 O502 59.4(3) . . . . ?
O502 C505 C506 Cs51 8.9(2) . . . . ?
O502 C505 C506 N502 -52.0(4) . . . . ?
O503 C509 C510 O504 -63.9(3) . . . . ?
O504 C511 C512 N502 -173.2(2) . . . . ?
O505 C515 C516 Cs51 5.5(2) . . . . ?
O505 C515 C516 O506 66.3(3) . . . . ?
O506 C517 C518 N502 -67.6(3) . . . . ?
N401 C402 C403 C404 -1.5(3) . . . . ?
N401 C405 C406 Cs51 60.2(3) . . . . ?
N401 C405 C406 C407 0.6(5) . . . . ?
N401 C405 C406 C427 -177.1(3) . . . . ?
N402 C407 C408 C409 0.9(3) . . . . ?
N402 C410 C411 C412 -5.1(4) . . . . ?
N402 C410 C411 C433 176.7(2) . . . . ?
N403 C412 C413 C414 -1.2(3) . . . . ?
N403 C415 C416 C417 1.2(5) . . . . ?
N403 C415 C416 C439 -178.2(3) . . . . ?
N404 C417 C418 C419 -1.2(3) . . . . ?
N501 C501 C502 Cs51 0.4(3) . . . . ?
N501 C501 C502 O501 -64.5(3) . . . . ?
N501 C507 C508 O503 -159.8(2) . . . . ?
N501 C513 C514 O505 -56.8(3) . . . . ?
C401 C402 C403 C404 -179.1(3) . . . . ?
C401 C421 C422 C423 -177.9(3) . . . . ?
C401 C421 C426 C425 178.4(3) . . . . ?
C402 N401 C405 Cs51 -118.06(19) . . . . ?
C402 N401 C405 C404 -2.2(3) . . . . ?
C402 N401 C405 C406 178.3(3) . . . . ?
C402 C401 C420 N404 4.7(4) . . . . ?
C402 C401 C420 C419 -177.5(3) . . . . ?
C402 C401 C421 C422 117.6(3) . . . . ?
C402 C401 C421 C426 -61.2(4) . . . . ?
C402 C403 C404 C405 0.1(3) . . . . ?
C403 C404 C405 Cs51 82.0(3) . . . . ?
C403 C404 C405 N401 1.3(3) . . . . ?
C403 C404 C405 C406 -179.2(3) . . . . ?
C404 C405 C406 Cs51 -119.2(3) . . . . ?
C404 C405 C406 C407 -178.8(3) . . . . ?
C404 C405 C406 C427 3.5(4) . . . . ?
C405 N401 C402 C401 179.8(3) . . . . ?
C405 N401 C402 C403 2.3(3) . . . . ?
C405 C406 C407 Cs51 61.2(3) . . . . ?
C405 C406 C407 N402 3.5(4) . . . . ?
C405 C406 C407 C408 -178.5(3) . . . . ?
C405 C406 C427 C428 -105.6(3) . . . . ?
C405 C406 C427 C432 76.1(4) . . . . ?
C406 C407 C408 C409 -177.4(3) . . . . ?
C406 C427 C428 C429 -179.5(3) . . . . ?
C406 C427 C432 C431 179.2(3) . . . . ?
C407 N402 C410 C409 0.5(3) . . . . ?
C407 N402 C410 C411 -179.1(3) . . . . ?
C407 C406 C427 C428 76.4(4) . . . . ?
C407 C406 C427 C432 -101.8(3) . . . . ?
C407 C408 C409 C410 -0.5(3) . . . . ?
C408 C409 C410 N402 0.0(3) . . . . ?
C408 C409 C410 C411 179.6(3) . . . . ?
C409 C410 C411 C412 175.5(3) . . . . ?
C409 C410 C411 C433 -2.8(4) . . . . ?
C410 N402 C407 Cs51 112.75(19) . . . . ?
C410 N402 C407 C406 177.5(3) . . . . ?
C410 N402 C407 C408 -0.8(3) . . . . ?
C410 C411 C412 N403 2.4(5) . . . . ?
C410 C411 C412 C413 -171.4(3) . . . . ?
C410 C411 C433 C434 -119.7(3) . . . . ?
C410 C411 C433 C438 61.5(4) . . . . ?
C411 C412 C413 C414 173.6(3) . . . . ?
C411 C433 C434 C435 -178.5(3) . . . . ?
C411 C433 C438 C437 178.8(3) . . . . ?
C412 N403 C415 C414 0.9(3) . . . . ?
C412 N403 C415 C416 -178.3(3) . . . . ?
C412 C411 C433 C434 62.0(4) . . . . ?
C412 C411 C433 C438 -116.8(3) . . . . ?
C412 C413 C414 C415 1.7(3) . . . . ?
C413 C414 C415 N403 -1.6(3) . . . . ?
C413 C414 C415 C416 177.6(3) . . . . ?
C414 C415 C416 C417 -177.8(3) . . . . ?
C414 C415 C416 C439 2.8(4) . . . . ?
C415 N403 C412 C411 -174.4(3) . . . . ?
C415 N403 C412 C413 0.2(3) . . . . ?
C415 C416 C417 N404 -8.0(4) . . . . ?
C415 C416 C417 C418 173.0(3) . . . . ?
C415 C416 C439 C440 -76.1(4) . . . . ?
C415 C416 C439 C444 103.0(3) . . . . ?
C416 C417 C418 C419 177.9(3) . . . . ?
C416 C439 C440 C441 178.9(3) . . . . ?
C416 C439 C444 C443 -179.1(3) . . . . ?
C417 N404 C420 C401 177.7(3) . . . . ?
C417 N404 C420 C419 -0.5(3) . . . . ?
C417 C416 C439 C440 104.5(3) . . . . ?
C417 C416 C439 C444 -76.5(4) . . . . ?
C417 C418 C419 C420 0.9(3) . . . . ?
C418 C419 C420 N404 -0.3(3) . . . . ?
C418 C419 C420 C401 -178.4(3) . . . . ?
C420 N404 C417 C416 -178.1(3) . . . . ?
C420 N404 C417 C418 1.0(3) . . . . ?
C420 C401 C402 N401 -1.1(5) . . . . ?
C420 C401 C402 C403 176.0(3) . . . . ?
C420 C401 C421 C422 -61.9(4) . . . . ?
C420 C401 C421 C426 119.3(3) . . . . ?
C421 C401 C402 N401 179.4(3) . . . . ?
C421 C401 C402 C403 -3.5(4) . . . . ?
C421 C401 C420 N404 -175.8(2) . . . . ?
C421 C401 C420 C419 2.0(4) . . . . ?
C421 C422 C423 C424 -0.2(5) . . . . ?
C422 C421 C426 C425 -0.4(4) . . . . ?
C422 C423 C424 C425 -1.0(5) . . . . ?
C423 C424 C425 C426 1.5(5) . . . . ?
C424 C425 C426 C421 -0.8(5) . . . . ?
C426 C421 C422 C423 0.9(4) . . . . ?
C427 C406 C407 Cs51 -121.0(2) . . . . ?
C427 C406 C407 N402 -178.7(3) . . . . ?
C427 C406 C407 C408 -0.7(4) . . . . ?
C427 C428 C429 C430 1.1(5) . . . . ?
C428 C427 C432 C431 0.8(4) . . . . ?
C428 C429 C430 C431 -0.5(5) . . . . ?
C429 C430 C431 C432 0.1(5) . . . . ?
C430 C431 C432 C427 -0.3(5) . . . . ?
C432 C427 C428 C429 -1.2(5) . . . . ?
C433 C411 C412 N403 -179.4(3) . . . . ?
C433 C411 C412 C413 6.8(4) . . . . ?
C433 C434 C435 C436 -0.1(4) . . . . ?
C434 C433 C438 C437 0.0(4) . . . . ?
C434 C435 C436 C437 -0.3(4) . . . . ?
C435 C436 C437 C438 0.6(4) . . . . ?
C436 C437 C438 C433 -0.4(4) . . . . ?
C438 C433 C434 C435 0.3(4) . . . . ?
C439 C416 C417 N404 171.4(3) . . . . ?
C439 C416 C417 C418 -7.6(4) . . . . ?
C439 C440 C441 C442 0.2(5) . . . . ?
C440 C439 C444 C443 0.0(5) . . . . ?
C440 C441 C442 C443 -0.1(5) . . . . ?
C441 C442 C443 C444 0.0(5) . . . . ?
C442 C443 C444 C439 0.1(5) . . . . ?
C444 C439 C440 C441 -0.1(5) . . . . ?
C501 N501 C507 C508 -59.5(3) . . . . ?
C501 N501 C513 Cs51 110.3(2) . . . . ?
C501 N501 C513 C514 177.9(3) . . . . ?
C502 O501 C503 Cs51 -93.65(19) . . . . ?
C502 O501 C503 C504 -170.5(2) . . . . ?
C503 O501 C502 Cs51 95.21(19) . . . . ?
C503 O501 C502 C501 -176.5(2) . . . . ?
C504 O502 C505 Cs51 -170.4(3) . . . . ?
C504 O502 C505 C506 175.8(3) . . . . ?
C505 O502 C504 Cs51 170.8(3) . . . . ?
C505 O502 C504 C503 170.9(3) . . . . ?
C506 N502 C512 C511 166.6(3) . . . . ?
C506 N502 C518 C517 -90.3(3) . . . . ?
C507 N501 C501 C502 129.9(3) . . . . ?
C507 N501 C513 Cs51 -123.4(2) . . . . ?
C507 N501 C513 C514 -55.8(3) . . . . ?
C508 O503 C509 C510 -71.4(3) . . . . ?
C509 O503 C508 C507 -169.4(2) . . . . ?
C510 O504 C511 C512 88.5(3) . . . . ?
C511 O504 C510 C509 91.1(3) . . . . ?
C512 N502 C506 Cs51 -130.5(2) . . . . ?
C512 N502 C506 C505 -58.4(4) . . . . ?
C512 N502 C518 C517 145.0(3) . . . . ?
C513 N501 C501 C502 -104.4(3) . . . . ?
C513 N501 C507 C508 175.4(2) . . . . ?
C514 O505 C515 Cs51 -170.2(3) . . . . ?
C514 O505 C515 C516 -177.7(2) . . . . ?
C515 O505 C514 C513 174.0(2) . . . . ?
C516 O506 C517 Cs51 95.4(2) . . . . ?
C516 O506 C517 C518 -175.4(2) . . . . ?
C517 O506 C516 Cs51 -96.2(2) . . . . ?
C517 O506 C516 C515 -176.0(2) . . . . ?
C518 N502 C506 Cs51 105.5(2) . . . . ?
C518 N502 C506 C505 177.6(3) . . . . ?
C518 N502 C512 C511 -70.5(3) . . . . ?
Cs61 O601 C602 C601 -61.0(3) . . . . ?
Cs61 O601 C603 C604 56.1(3) . . . . ?
Cs61 O602 C604 C603 47.2(3) . . . . ?
Cs61 O602 C605 C606 -59.4(3) . . . . ?
Cs61 O603 C608 C607 -53.5(3) . . . . ?
Cs61 O603 C609 C610 49.0(3) . . . . ?
Cs61 O604 C610 C609 55.9(3) . . . . ?
Cs61 O604 C611 C612 -61.0(3) . . . . ?
Cs61 O605 C614 C613 -63.8(2) . . . . ?
Cs61 O605 C615 C616 53.7(3) . . . . ?
Cs61 O606 C616 C615 48.6(3) . . . . ?
Cs61 O606 C617 C618 -51.8(3) . . . . ?
Cs61 N601 C601 C602 -43.1(3) . . . . ?
Cs61 N601 C607 C608 -43.7(3) . . . . ?
Cs61 N601 C613 C614 -36.5(3) . . . . ?
Cs61 N602 C606 C605 -38.8(3) . . . . ?
Cs61 N602 C612 C611 -37.9(3) . . . . ?
Cs61 N602 C618 C617 -47.8(3) . . . . ?
Cs61 C601 C602 O601 44.0(2) . . . . ?
Cs61 C603 C604 O602 -33.36(19) . . . . ?
Cs61 C605 C606 N602 29.7(2) . . . . ?
Cs61 C607 C608 O603 35.6(2) . . . . ?
Cs61 C609 C610 O604 -40.5(2) . . . . ?
Cs61 C611 C612 N602 28.7(2) . . . . ?
Cs61 C613 C614 O605 45.11(18) . . . . ?
Cs61 C615 C616 O606 -32.17(19) . . . . ?
Cs61 C617 C618 N602 36.5(2) . . . . ?
O601 C603 C604 Cs61 -39.16(19) . . . . ?
O601 C603 C604 O602 -72.5(3) . . . . ?
O602 C605 C606 Cs61 40.21(18) . . . . ?
O602 C605 C606 N602 69.9(3) . . . . ?
O603 C609 C610 Cs61 -33.9(2) . . . . ?
O603 C609 C610 O604 -74.3(3) . . . . ?
O604 C611 C612 Cs61 42.3(2) . . . . ?
O604 C611 C612 N602 71.1(3) . . . . ?
O605 C615 C616 Cs61 -38.03(19) . . . . ?
O605 C615 C616 O606 -70.2(3) . . . . ?
O606 C617 C618 Cs61 35.02(19) . . . . ?
O606 C617 C618 N602 71.6(3) . . . . ?
N601 C601 C602 Cs61 34.3(2) . . . . ?
N601 C601 C602 O601 78.2(4) . . . . ?
N601 C607 C608 Cs61 32.5(2) . . . . ?
N601 C607 C608 O603 68.1(3) . . . . ?
N601 C613 C614 Cs61 27.6(2) . . . . ?
N601 C613 C614 O605 72.7(3) . . . . ?
C601 N601 C607 Cs61 -115.1(2) . . . . ?
C601 N601 C607 C608 -158.9(3) . . . . ?
C601 N601 C613 Cs61 115.3(3) . . . . ?
C601 N601 C613 C614 78.8(3) . . . . ?
C602 O601 C603 Cs61 116.9(3) . . . . ?
C602 O601 C603 C604 173.0(3) . . . . ?
C603 O601 C602 Cs61 -119.6(2) . . . . ?
C603 O601 C602 C601 179.4(3) . . . . ?
C604 O602 C605 Cs61 -127.2(2) . . . . ?
C604 O602 C605 C606 173.4(2) . . . . ?
C605 O602 C604 Cs61 126.4(2) . . . . ?
C605 O602 C604 C603 173.5(2) . . . . ?
C606 N602 C612 Cs61 119.7(2) . . . . ?
C606 N602 C612 C611 81.8(3) . . . . ?
C606 N602 C618 Cs61 -118.0(2) . . . . ?
C606 N602 C618 C617 -165.8(2) . . . . ?
C607 N601 C601 Cs61 117.8(2) . . . . ?
C607 N601 C601 C602 74.7(3) . . . . ?
C607 N601 C613 Cs61 -120.9(3) . . . . ?
C607 N601 C613 C614 -157.4(3) . . . . ?
C608 O603 C609 Cs61 132.1(3) . . . . ?
C608 O603 C609 C610 -178.9(2) . . . . ?
C609 O603 C608 Cs61 -131.7(3) . . . . ?
C609 O603 C608 C607 174.8(3) . . . . ?
C610 O604 C611 Cs61 -119.1(2) . . . . ?
C610 O604 C611 C612 180.0(3) . . . . ?
C611 O604 C610 Cs61 119.6(2) . . . . ?
C611 O604 C610 C609 175.5(3) . . . . ?
C612 N602 C606 Cs61 -120.4(3) . . . . ?
C612 N602 C606 C605 -159.2(3) . . . . ?
C612 N602 C618 Cs61 119.7(2) . . . . ?
C612 N602 C618 C617 71.9(3) . . . . ?
C613 N601 C601 Cs61 -118.7(2) . . . . ?
C613 N601 C601 C602 -161.8(3) . . . . ?
C613 N601 C607 Cs61 121.5(3) . . . . ?
C613 N601 C607 C608 77.8(3) . . . . ?
C614 O605 C615 Cs61 118.3(2) . . . . ?
C614 O605 C615 C616 171.9(2) . . . . ?
C615 O605 C614 Cs61 -120.7(2) . . . . ?
C615 O605 C614 C613 175.6(2) . . . . ?
C616 O606 C617 Cs61 -136.0(3) . . . . ?
C616 O606 C617 C618 172.3(2) . . . . ?
C617 O606 C616 Cs61 134.8(3) . . . . ?
C617 O606 C616 C615 -176.6(2) . . . . ?
C618 N602 C606 Cs61 116.3(2) . . . . ?
C618 N602 C606 C605 77.4(3) . . . . ?
C618 N602 C612 Cs61 -117.4(2) . . . . ?
C618 N602 C612 C611 -155.3(3) . . . . ?

loop_
_exptl_oxdiff_crystal_face_indexfrac_h
_exptl_oxdiff_crystal_face_indexfrac_k
_exptl_oxdiff_crystal_face_indexfrac_l
_exptl_oxdiff_crystal_face_x
_exptl_oxdiff_crystal_face_y
_exptl_oxdiff_crystal_face_z
-0.9997 -1.9993 0.0003 0.0299 0.0377 0.0051
-1.0002 1.9986 -1.0002 0.0412 -0.0303 0.0402
0.9992 1.9983 -1.0005 0.0034 -0.0599 -0.0120
-0.0000 0.9998 -0.0001 -0.0055 -0.0115 0.0105
-0.9992 2.0007 1.0000 -0.0253 0.0141 0.0539
-0.0005 -0.0010 -1.0001 0.0332 -0.0222 -0.0068
1.0002 -1.9986 1.0002 -0.0412 0.0303 -0.0402
2.0000 -0.9990 1.0000 -0.0655 0.0040 -0.0558
0.9992 -2.0007 -1.0000 0.0253 -0.0141 -0.0539
